data_1573907
loop_
_publ_author_name
'Cayuela-Castillo, Juan'
'Fern&#xe1;ndez-de-C&#xf3;rdova, Francisco J'
'See, Matthew S.'
'Fern&#xe1;ndez, Israel'
'R&#xed;os, Pablo'

_publ_section_title
;
 Stepwise alkyne insertion in Au(i) acetylides: influence of the
 nuclearity.
;
_journal_issue 11
_journal_name_full 'Chemical science'
_journal_page_first 4684
_journal_page_last 4694
_journal_paper_doi 10.1039/d4sc08227c
_journal_volume 16
_journal_year 2025
_chemical_formula_moiety '2(C66 H80 Au2 N4 O2), 0.625[C6H6], 3[C6H6]'
_chemical_formula_sum 'C150 H178 Au4 N8 O4'
_chemical_formula_weight 2944.86
_space_group_crystal_system triclinic
_space_group_IT_number 2
_space_group_name_Hall '-P 1'
_space_group_name_H-M_alt 'P -1'
_atom_sites_solution_hydrogens geom
_atom_sites_solution_primary dual
_audit_creation_date 2024-12-04
_audit_creation_method
;
Olex2 1.5
(compiled 2024.02.16 svn.r378c4104 for OlexSys, GUI svn.r6928)
;
_audit_update_record
;
2024-12-04 deposited with the CCDC.	2025-02-10 downloaded from the CCDC.
;
_cell_angle_alpha 93.781(5)
_cell_angle_beta 94.261(4)
_cell_angle_gamma 100.703(4)
_cell_formula_units_Z 4
_cell_length_a 13.4415(13)
_cell_length_b 29.354(3)
_cell_length_c 36.128(4)
_cell_measurement_reflns_used 9769
_cell_measurement_temperature 193.00
_cell_measurement_theta_max 26.369
_cell_measurement_theta_min 2.236
_cell_volume 13922(3)
_computing_cell_refinement 'SAINT V8.40B (?, 2016)'
_computing_data_reduction 'SAINT V8.40B (?, 2016)'
_computing_molecular_graphics 'Olex2 1.5 (Dolomanov et al., 2009)'
_computing_publication_material 'Olex2 1.5 (Dolomanov et al., 2009)'
_computing_structure_refinement 'XL  (Sheldrick, 2008)'
_computing_structure_solution 'XT  (Sheldrick, 2015)'
_diffrn_ambient_temperature 193.00
_diffrn_detector 'Bruker Photon II area detector'
_diffrn_detector_area_resol_mean 7.9
_diffrn_detector_type 'CCD area detector'
_diffrn_measured_fraction_theta_full 0.996
_diffrn_measured_fraction_theta_max 0.995
_diffrn_measurement_device 'four-circle diffractometer'
_diffrn_measurement_device_type 'Bruker D8 Quest CCD area detector'
_diffrn_measurement_method '\w and \f scans'
_diffrn_radiation_monochromator 'mirror optics'
_diffrn_radiation_probe x-ray
_diffrn_radiation_type MoK\a
_diffrn_radiation_wavelength 0.71073
_diffrn_reflns_av_unetI/netI 0.0601
_diffrn_reflns_Laue_measured_fraction_full 0.996
_diffrn_reflns_Laue_measured_fraction_max 0.995
_diffrn_reflns_limit_h_max 16
_diffrn_reflns_limit_h_min -16
_diffrn_reflns_limit_k_max 35
_diffrn_reflns_limit_k_min -35
_diffrn_reflns_limit_l_max 43
_diffrn_reflns_limit_l_min 0
_diffrn_reflns_number 50762
_diffrn_reflns_point_group_measured_fraction_full 0.996
_diffrn_reflns_point_group_measured_fraction_max 0.995
_diffrn_reflns_theta_full 25.242
_diffrn_reflns_theta_max 25.350
_diffrn_reflns_theta_min 1.893
_diffrn_source 'microfocus sealed X-ray tube'
_diffrn_source_current 1.4
_diffrn_source_power 0.07
_diffrn_source_type 'Incoatec I\ms'
_diffrn_source_voltage 50.0
_diffrn_standards_number 0
_exptl_absorpt_coefficient_mu 4.256
_exptl_absorpt_correction_T_max 0.7454
_exptl_absorpt_correction_T_min 0.5253
_exptl_absorpt_correction_type multi-scan
_exptl_absorpt_process_details
;
SADABS-2016/2 (Bruker,2016/2) was used for absorption correction.
wR2(int) was 0.1691 before and 0.1084 after correction.
The Ratio of minimum to maximum transmission is 0.7047.
The \l/2 correction factor is Not present.
;
_exptl_crystal_colour colourless
_exptl_crystal_colour_primary colourless
_exptl_crystal_density_diffrn 1.405
_exptl_crystal_description prism
_exptl_crystal_F_000 5928
_exptl_crystal_recrystallization_method 'Re-crystallisation from solvent: Benzene - Pentane'
_exptl_crystal_size_max 0.5
_exptl_crystal_size_mid 0.05
_exptl_crystal_size_min 0.03
_refine_diff_density_max 2.283
_refine_diff_density_min -2.563
_refine_diff_density_rms 0.224
_refine_ls_extinction_method none
_refine_ls_goodness_of_fit_ref 1.141
_refine_ls_hydrogen_treatment constr
_refine_ls_matrix_type full
_refine_ls_number_parameters 3167
_refine_ls_number_reflns 50762
_refine_ls_number_restraints 3475
_refine_ls_restrained_S_all 1.110
_refine_ls_R_factor_all 0.0993
_refine_ls_R_factor_gt 0.0864
_refine_ls_shift/su_max 0.001
_refine_ls_shift/su_mean 0.000
_refine_ls_structure_factor_coef Fsqd
_refine_ls_weighting_details 'w=1/[\s^2^(Fo^2^)+(0.0329P)^2^+430.7385P] where P=(Fo^2^+2Fc^2^)/3'
_refine_ls_weighting_scheme calc
_refine_ls_wR_factor_gt 0.1893
_refine_ls_wR_factor_ref 0.1960
_reflns_Friedel_coverage 0.000
_reflns_number_gt 44158
_reflns_number_total 50762
_reflns_threshold_expression 'I > 2\s(I)'
_cod_data_source_file d4sc08227c6.cif
_cod_data_source_block pr1924a
_cod_depositor_comments 'Adding full bibliography for 1573902--1573910.cif.'
_cod_original_cell_volume 13921(3)
_cod_database_code 1573907
_shelx_shelxl_version_number 2019/1
_shelx_space_group_comment
;
The symmetry employed for this shelxl refinement is uniquely defined
by the following loop, which should always be used as a source of
symmetry information in preference to the above space-group names.
They are only intended as comments.
;
_shelx_estimated_absorpt_t_max 0.883
_shelx_estimated_absorpt_t_min 0.225
_olex2_refinement_description
;
1. Twinned data refinement
 Scales: 0.8144(7)
 0.1856(7)
2. Fixed Uiso
 At 1.2 times of:
  All C(H) groups
 At 1.5 times of:
  All C(H,H,H) groups
3. Restrained distances
 C47-C48 = C44-C45 = C45-C46
 1.37 with sigma of 0.02
 C295-C296 = C298-C299 = C299-C300
 1.37 with sigma of 0.02
 C301-C302 = C304-C305 = C305-C306
 1.37 with sigma of 0.02
 C47-C46
 1.38 with sigma of 0.02
 C295-C300
 1.38 with sigma of 0.02
 C48-C43 = C43-C44
 1.36 with sigma of 0.02
 C301-C306
 1.38 with sigma of 0.02
 C302-C303 = C303-C304
 1.36 with sigma of 0.02
 C296-C297 = C297-C298
 1.36 with sigma of 0.02
 C283-C284 = C286-C287 = C287-C288
 1.37 with sigma of 0.02
 C283-C288
 1.38 with sigma of 0.02
 C284-C285 = C285-C286
 1.36 with sigma of 0.02
 C273-C274 = C276-C271 = C271-C272
 1.37 with sigma of 0.02
 C273-C272
 1.38 with sigma of 0.02
 C274-C275 = C275-C276
 1.36 with sigma of 0.02
 C266-C267 = C269-C270 = C270-C265
 1.37 with sigma of 0.02
 C266-C265
 1.38 with sigma of 0.02
 C267-C268 = C268-C269
 1.36 with sigma of 0.02
 C11-C10 = C8-C7 = C7-C12
 1.37 with sigma of 0.02
 C11-C12
 1.38 with sigma of 0.02
 C289-C294 = C292-C291 = C291-C290
 1.37 with sigma of 0.02
 C289-C290
 1.38 with sigma of 0.02
 C10-C9 = C9-C8
 1.36 with sigma of 0.02
 C294-C293 = C293-C292
 1.36 with sigma of 0.02
 C277-C278 = C280-C281 = C281-C282
 1.37 with sigma of 0.02
 C277-C282
 1.38 with sigma of 0.02
 C278-C279 = C279-C280
 1.36 with sigma of 0.02
 C47-C43 = C43-C45 = C44-C46
 2.37 with sigma of 0.04
 C301-C303 = C303-C305 = C304-C306
 2.37 with sigma of 0.04
 C47-C45
 2.38 with sigma of 0.04
 C295-C297 = C297-C299 = C298-C300
 2.37 with sigma of 0.04
 C48-C44
 2.36 with sigma of 0.04
 C295-C299
 2.38 with sigma of 0.04
 C301-C305
 2.38 with sigma of 0.04
 C283-C285 = C285-C287 = C286-C288
 2.37 with sigma of 0.04
 C296-C298
 2.36 with sigma of 0.04
 C302-C304
 2.36 with sigma of 0.04
 C283-C287
 2.38 with sigma of 0.04
 C284-C286
 2.36 with sigma of 0.04
 C273-C275 = C275-C271 = C276-C272
 2.37 with sigma of 0.04
 C273-C271
 2.38 with sigma of 0.04
 C274-C276
 2.36 with sigma of 0.04
 C266-C268 = C268-C270 = C269-C265
 2.37 with sigma of 0.04
 C266-C270
 2.38 with sigma of 0.04
 C267-C269
 2.36 with sigma of 0.04
 C11-C9 = C9-C7 = C8-C12
 2.37 with sigma of 0.04
 C289-C293 = C293-C291 = C292-C290
 2.37 with sigma of 0.04
 C11-C7
 2.38 with sigma of 0.04
 C289-C291
 2.38 with sigma of 0.04
 C10-C8
 2.36 with sigma of 0.04
 C294-C292
 2.36 with sigma of 0.04
 C277-C279 = C279-C281 = C280-C282
 2.37 with sigma of 0.04
 C277-C281
 2.38 with sigma of 0.04
 C278-C280
 2.36 with sigma of 0.04
 C47-C48 \\sim C48-C43 \\sim C43-C44 \\sim C44-C45 \\sim C45-C46 \\sim C46-C47
 with sigma of 0.02
 C47-C45 \\sim C47-C43 \\sim C45-C43 \\sim C44-C48 \\sim C44-C46 \\sim C46-C48
 with sigma of 0.04
 C295-C296 \\sim C296-C297 \\sim C297-C298 \\sim C298-C299 \\sim C299-C300
\\sim C300-C295
 with sigma of 0.02
 C301-C302 \\sim C302-C303 \\sim C303-C304 \\sim C304-C305 \\sim C305-C306
\\sim C306-C301
 with sigma of 0.02
 C283-C284 \\sim C284-C285 \\sim C285-C286 \\sim C286-C287 \\sim C287-C288
\\sim C288-C283
 with sigma of 0.02
 C295-C299 \\sim C295-C297 \\sim C299-C297 \\sim C298-C296 \\sim C298-C300
\\sim C300-C296
 with sigma of 0.04
 C283-C287 \\sim C283-C285 \\sim C287-C285 \\sim C286-C284 \\sim C286-C288
\\sim C288-C284
 with sigma of 0.04
 C301-C305 \\sim C301-C303 \\sim C305-C303 \\sim C304-C302 \\sim C304-C306
\\sim C306-C302
 with sigma of 0.04
 C273-C274 \\sim C274-C275 \\sim C275-C276 \\sim C276-C271 \\sim C271-C272
\\sim C272-C273
 with sigma of 0.02
 C273-C271 \\sim C273-C275 \\sim C271-C275 \\sim C276-C274 \\sim C276-C272
\\sim C272-C274
 with sigma of 0.04
 C266-C267 \\sim C267-C268 \\sim C268-C269 \\sim C269-C270 \\sim C270-C265
\\sim C265-C266
 with sigma of 0.02
 C266-C270 \\sim C266-C268 \\sim C270-C268 \\sim C269-C267 \\sim C269-C265
\\sim C265-C267
 with sigma of 0.04
 C11-C10 \\sim C10-C9 \\sim C9-C8 \\sim C8-C7 \\sim C7-C12 \\sim C12-C11
 with sigma of 0.02
 C11-C7 \\sim C11-C9 \\sim C7-C9 \\sim C8-C10 \\sim C8-C12 \\sim C12-C10
 with sigma of 0.04
 C289-C294 \\sim C294-C293 \\sim C293-C292 \\sim C292-C291 \\sim C291-C290
\\sim C290-C289
 with sigma of 0.02
 C289-C291 \\sim C289-C293 \\sim C291-C293 \\sim C292-C294 \\sim C292-C290
\\sim C290-C294
 with sigma of 0.04
 C277-C278 \\sim C278-C279 \\sim C279-C280 \\sim C280-C281 \\sim C281-C282
\\sim C282-C277
 with sigma of 0.02
 C277-C281 \\sim C277-C279 \\sim C281-C279 \\sim C280-C278 \\sim C280-C282
\\sim C282-C278
 with sigma of 0.04
 C289-C294 \\sim C1A-C1B
 with sigma of 0.02
 C289-C290 \\sim C1A-C1C
 with sigma of 0.02
 C294-C293 \\sim C1B-C1D
 with sigma of 0.02
 C293-C292 \\sim C1D-C1E
 with sigma of 0.02
 C292-C291 \\sim C1E-C1F
 with sigma of 0.02
 C291-C290 \\sim C1F-C1C
 with sigma of 0.02
 C289-C293 \\sim C1A-C1D
 with sigma of 0.04
 C289-C291 \\sim C1A-C1F
 with sigma of 0.04
 C294-C292 \\sim C1B-C1E
 with sigma of 0.04
 C294-C290 \\sim C1B-C1C
 with sigma of 0.04
 C293-C291 \\sim C1D-C1F
 with sigma of 0.04
 C292-C290 \\sim C1E-C1C
 with sigma of 0.04
4. Restrained planarity
 C43, C44, C45, C46, C47, C48
 with sigma of 0.1
 C302, C303, C304, C305, C306, C301
 with sigma of 0.1
 C283, C284, C285, C286, C287, C288
 with sigma of 0.1
 C299, C298, C297, C296, C295, C300
 with sigma of 0.1
 C271, C273, C274, C272, C275, C276
 with sigma of 0.1
 C266, C267, C268, C269, C270, C265
 with sigma of 0.1
 C7, C8, C9, C10, C11, C12
 with sigma of 0.1
 C291, C289, C294, C290, C293, C292
 with sigma of 0.1
 C279, C277, C278, C282, C281, C280
 with sigma of 0.1
5. Uiso/Uaniso restraints and constraints
C43 \\sim C44 \\sim C45 \\sim C46 \\sim C47 \\sim C48: within 2A with sigma of
0.04 and sigma for terminal atoms of 0.08 within 2A
C283 \\sim C284 \\sim C285 \\sim C286 \\sim C287 \\sim C288: within 2A with
sigma of 0.04 and sigma for terminal atoms of 0.08 within 2A
C302 \\sim C303 \\sim C304 \\sim C305 \\sim C306 \\sim C301: within 2A with
sigma of 0.04 and sigma for terminal atoms of 0.08 within 2A
C299 \\sim C298 \\sim C297 \\sim C296 \\sim C295 \\sim C300: within 2A with
sigma of 0.04 and sigma for terminal atoms of 0.08 within 2A
C271 \\sim C273 \\sim C274 \\sim C272 \\sim C275 \\sim C276: within 2A with
sigma of 0.04 and sigma for terminal atoms of 0.08 within 2A
C266 \\sim C267 \\sim C268 \\sim C269 \\sim C270 \\sim C265: within 2A with
sigma of 0.04 and sigma for terminal atoms of 0.08 within 2A
C7 \\sim C8 \\sim C9 \\sim C10 \\sim C11 \\sim C12: within 2A with sigma of
0.04 and sigma for terminal atoms of 0.08 within 2A
C291 \\sim C289 \\sim C294 \\sim C290 \\sim C293 \\sim C292: within 2A with
sigma of 0.04 and sigma for terminal atoms of 0.08 within 2A
C279 \\sim C277 \\sim C278 \\sim C282 \\sim C281 \\sim C280: within 2A with
sigma of 0.04 and sigma for terminal atoms of 0.08 within 2A
Uanis(C297) \\sim Ueq, Uanis(C295) \\sim Ueq, Uanis(C296) \\sim Ueq,
Uanis(C300) \\sim Ueq, Uanis(C299) \\sim Ueq, Uanis(C298) \\sim Ueq: with sigma
of 0.001 and sigma for terminal atoms of 0.002
Uanis(C303) \\sim Ueq, Uanis(C301) \\sim Ueq, Uanis(C302) \\sim Ueq,
Uanis(C306) \\sim Ueq, Uanis(C305) \\sim Ueq, Uanis(C304) \\sim Ueq: with sigma
of 0.001 and sigma for terminal atoms of 0.002
6. Rigid body (RIGU) restrains
 Au3, Au4, O3, O4, N5, N6, N7, N8, C67, C68, C69, C70, C71, C72, C73, C74, C75,
  C76, C77, C78, C79, C80, C81, C82, C83, C84, C85, C86, C87, C88, C89, C90,
 C91, C92, C93, C94, C95, C96, C97, C98, C99, C100, C101, C102, C103, C104,
 C105, C106, C107, C108, C109, C110, C111, C112, C113, C114, C115, C116, C118,
 C120, C119, C121, C122, C123, C124, C125, C126, C127, C128, C129, C130, C131,
 C132, C117
 with sigma for 1-2 distances of 0.001 and sigma for 1-3 distances of 0.001
 C43, C44, C45, C46, C47, C48
 with sigma for 1-2 distances of 0.004 and sigma for 1-3 distances of 0.004
 C283, C284, C285, C286, C287, C288
 with sigma for 1-2 distances of 0.004 and sigma for 1-3 distances of 0.004
 Au1, Au2, O1, O2, N1, N2, N3, N4, C1, C2, C3, C4, C5, C6, C13, C14, C15, C16,
 C17, C18, C19, C20, C21, C22, C23, C24, C25, C26, C27, C28, C29, C30, C31, C32,
  C33, C34, C35, C36, C37, C38, C39, C40, C41, C42, C43, C44, C45, C46, C47,
 C48, C49, C50, C51, C52, C53, C54, C55, C56, C57, C58, C59, C60, C61, C62, C63,
  C64, C65, C66
 with sigma for 1-2 distances of 0.004 and sigma for 1-3 distances of 0.004
 Au5, Au6, O5, O6, N9, N10, N11, N12, C133, C134, C135, C136, C137, C138, C172,
  C173, C174, C175, C176, C177, C178, C179, C180, C181, C183, C182, C184, C185,
 C186, C187, C192, C191, C190, C189, C188, C196, C197, C193, C194, C195, C139,
 C144, C142, C143, C141, C140, C145, C146, C147, C148, C149, C150, C151, C152,
 C153, C154, C156, C155, C157, C159, C158, C160, C161, C162, C163, C164, C165,
 C166, C167, C168, C169, C170, C171, C198
 with sigma for 1-2 distances of 0.004 and sigma for 1-3 distances of 0.004
 Au7, Au8, O7, O8, N13, N14, N15, N16, C203, C199, C200, C201, C202, C204,
 C205, C206, C207, C208, C209, C210, C211, C212, C213, C214, C215, C216, C217,
 C218, C219, C220, C221, C222, C223, C225, C226, C227, C228, C229, C230, C231,
 C232, C234, C233, C235, C236, C237, C238, C239, C240, C241, C242, C243, C244,
 C245, C246, C247, C249, C248, C250, C252, C251, C253, C254, C255, C256, C257,
 C258, C259, C260, C261, C262, C264, C263, C224
 with sigma for 1-2 distances of 0.004 and sigma for 1-3 distances of 0.004
 C302, C303, C304, C305, C306, C301
 with sigma for 1-2 distances of 0.004 and sigma for 1-3 distances of 0.004
 C299, C298, C297, C296, C295, C300
 with sigma for 1-2 distances of 0.004 and sigma for 1-3 distances of 0.004
 C271, C273, C274, C272, C275, C276
 with sigma for 1-2 distances of 0.004 and sigma for 1-3 distances of 0.004
 C266, C267, C268, C269, C270, C265
 with sigma for 1-2 distances of 0.004 and sigma for 1-3 distances of 0.004
 C7, C8, C9, C10, C11, C12
 with sigma for 1-2 distances of 0.004 and sigma for 1-3 distances of 0.004
 C279, C277, C278, C282, C281, C280
 with sigma for 1-2 distances of 0.004 and sigma for 1-3 distances of 0.004
 C1A, C1B, C1C, C1D, C1E, C1F
 with sigma for 1-2 distances of 0.004 and sigma for 1-3 distances of 0.004
 C291, C289, C294, C290, C293, C292
 with sigma for 1-2 distances of 0.004 and sigma for 1-3 distances of 0.004
7. Others
 Sof(C291)=Sof(H291)=Sof(C289)=Sof(H289)=Sof(C294)=Sof(H294)=Sof(C290)=
 Sof(H290)=Sof(C293)=Sof(H293)=Sof(C292)=Sof(H292)=1-FVAR(1)
 Sof(C1A)=Sof(H1A)=Sof(C1B)=Sof(H1B)=Sof(C1C)=Sof(H1C)=Sof(C1D)=Sof(H1D)=
 Sof(C1E)=Sof(H1E)=Sof(C1F)=Sof(H1F)=FVAR(1)
 Fixed Sof: C302(0.5) H302(0.5) C303(0.5) H303(0.5) C304(0.5) H304(0.5)
 C305(0.5) H305(0.5) C306(0.5) H306(0.5) C301(0.5) H301(0.5) C299(0.5)
 H299(0.5) C298(0.5) H298(0.5) C297(0.5) H297(0.5) C296(0.5) H296(0.5)
 C295(0.5) H295(0.5) C300(0.5) H300(0.5)
8.a Ternary CH refined with riding coordinates:
 C22(H22), C25(H25), C34(H34), C37(H37), C49(H49), C52(H52), C61(H61),
 C64(H64), C181(H181), C184(H184), C196(H196), C193(H193), C154(H154),
 C157(H157), C166(H166), C169(H169), C88(H88), C91(H91), C100(H100), C103(H103),
  C115(H115), C118(H118), C127(H127), C130(H130), C220(H220), C223(H223),
 C232(H232), C235(H235), C247(H247), C250(H250), C259(H259), C262(H262)
8.b Aromatic/amide H refined with riding coordinates:
 C8(H8), C9(H9), C10(H10), C11(H11), C12(H12), C14(H14), C15(H15), C18(H18),
 C19(H19), C20(H20), C30(H30), C31(H31), C32(H32), C41(H41), C42(H42), C45(H45),
  C46(H46), C47(H47), C57(H57), C58(H58), C59(H59), C173(H173), C174(H174),
 C177(H177), C178(H178), C179(H179), C191(H191), C190(H190), C189(H189),
 C144(H144), C142(H142), C143(H143), C141(H141), C140(H140), C146(H146),
 C147(H147), C150(H150), C151(H151), C152(H152), C162(H162), C163(H163),
 C164(H164), C74(H74), C75(H75), C76(H76), C77(H77), C78(H78), C80(H80),
 C81(H81), C84(H84), C85(H85), C86(H86), C96(H96), C97(H97), C98(H98),
 C107(H107), C108(H108), C111(H111), C112(H112), C113(H113), C123(H123),
 C124(H124), C125(H125), C206(H206), C207(H207), C208(H208), C209(H209),
 C210(H210), C212(H212), C213(H213), C216(H216), C217(H217), C218(H218),
 C228(H228), C229(H229), C230(H230), C239(H239), C240(H240), C243(H243),
 C244(H244), C245(H245), C255(H255), C256(H256), C257(H257), C279(H279),
 C277(H277), C278(H278), C282(H282), C281(H281), C280(H280), C271(H271),
 C273(H273), C274(H274), C272(H272), C275(H275), C276(H276), C302(H302),
 C303(H303), C304(H304), C305(H305), C306(H306), C301(H301), C291(H291),
 C289(H289), C294(H294), C290(H290), C293(H293), C292(H292), C266(H266),
 C267(H267), C268(H268), C269(H269), C270(H270), C265(H265), C1A(H1A), C1B(H1B),
  C1C(H1C), C1D(H1D), C1E(H1E), C1F(H1F), C283(H283), C284(H284), C285(H285),
 C286(H286), C287(H287), C288(H288), C299(H299), C298(H298), C297(H297),
 C296(H296), C295(H295), C300(H300)
8.c Idealised Me refined as rotating group:
 C6(H6A,H6B,H6C), C23(H23A,H23B,H23C), C24(H24A,H24B,H24C), C26(H26A,H26B,
 H26C), C27(H27A,H27B,H27C), C35(H35A,H35B,H35C), C36(H36A,H36B,H36C), C38(H38A,
 H38B,H38C), C39(H39A,H39B,H39C), C50(H50A,H50B,H50C), C51(H51A,H51B,H51C),
 C53(H53A,H53B,H53C), C54(H54A,H54B,H54C), C62(H62A,H62B,H62C), C63(H63A,H63B,
 H63C), C65(H65A,H65B,H65C), C66(H66A,H66B,H66C), C138(H13A,H13B,H13C),
 C183(H18A,H18B,H18C), C182(H18D,H18E,H18F), C185(H18G,H18H,H18I), C186(H18J,
 H18K,H18L), C197(H19A,H19B,H19C), C194(H19D,H19E,H19F), C195(H19G,H19H,H19I),
 C156(H15A,H15B,H15C), C155(H15D,H15E,H15F), C159(H15G,H15H,H15I), C158(H15J,
 H15K,H15L), C167(H16A,H16B,H16C), C168(H16D,H16E,H16F), C170(H17A,H17B,H17C),
 C171(H17D,H17E,H17F), C198(H19J,H19K,H19L), C72(H72A,H72B,H72C), C89(H89A,H89B,
 H89C), C90(H90A,H90B,H90C), C92(H92A,H92B,H92C), C93(H93A,H93B,H93C),
 C101(H10A,H10B,H10C), C102(H10D,H10E,H10F), C104(H10G,H10H,H10I), C105(H10J,
 H10K,H10L), C116(H11A,H11B,H11C), C120(H12A,H12B,H12C), C119(H11D,H11E,H11F),
 C128(H12D,H12E,H12F), C129(H12G,H12H,H12I), C131(H13D,H13E,H13F), C132(H13G,
 H13H,H13I), C117(H11G,H11H,H11I), C204(H20A,H20B,H20C), C221(H22A,H22B,H22C),
 C222(H22D,H22E,H22F), C225(H22G,H22H,H22I), C234(H23D,H23E,H23F), C233(H23G,
 H23H,H23I), C236(H23J,H23K,H23L), C237(H23M,H23N,H23O), C249(H24D,H24E,H24F),
 C248(H24G,H24H,H24I), C252(H25A,H25B,H25C), C251(H25D,H25E,H25F), C260(H26D,
 H26E,H26F), C261(H26G,H26H,H26I), C264(H26J,H26K,H26L), C263(H26M,H26N,H26O),
 C224(H22J,H22K,H22L)
;
_olex2_submission_special_instructions 'No special instructions were received'

loop_
_space_group_symop_operation_xyz
'x, y, z'
'-x, -y, -z'

loop_
_atom_site_label
_atom_site_type_symbol
_atom_site_fract_x
_atom_site_fract_y
_atom_site_fract_z
_atom_site_U_iso_or_equiv
_atom_site_adp_type
_atom_site_occupancy
_atom_site_site_symmetry_order
_atom_site_calc_flag
_atom_site_refinement_flags_posn
_atom_site_refinement_flags_adp
_atom_site_refinement_flags_occupancy
_atom_site_disorder_assembly
_atom_site_disorder_group
Au1 Au 0.31159(4) -0.36747(2) 0.37562(2) 0.02843(13) Uani 1 1 d . . . . .
Au2 Au 0.65765(6) -0.20944(2) 0.40716(2) 0.04109(17) Uani 1 1 d . . . . .
O1 O 0.4261(10) -0.4701(4) 0.3814(3) 0.048(3) Uani 1 1 d . . . . .
O2 O 0.4009(10) -0.4518(4) 0.3231(3) 0.048(3) Uani 1 1 d . . . . .
N1 N 0.1080(9) -0.3382(4) 0.3571(3) 0.029(2) Uani 1 1 d . . . . .
N2 N 0.1258(9) -0.3537(4) 0.4144(3) 0.028(2) Uani 1 1 d . . . . .
N3 N 0.8047(12) -0.1219(5) 0.4443(4) 0.040(3) Uani 1 1 d . . . . .
N4 N 0.6877(13) -0.1047(5) 0.4064(4) 0.049(3) Uani 1 1 d . . . . .
C1 C 0.4433(11) -0.3902(5) 0.3685(4) 0.029(3) Uani 1 1 d . . . . .
C2 C 0.5421(10) -0.3663(5) 0.3743(4) 0.024(3) Uani 1 1 d . . . . .
C3 C 0.5667(12) -0.3163(5) 0.3836(4) 0.029(3) Uani 1 1 d . . . . .
C4 C 0.5936(13) -0.2765(6) 0.3921(4) 0.035(3) Uani 1 1 d . . . . .
C5 C 0.4279(11) -0.4401(5) 0.3603(4) 0.028(3) Uani 1 1 d . . . . .
C6 C 0.376(2) -0.5013(7) 0.3110(6) 0.082(8) Uani 1 1 d . . . . .
H6A H 0.341548 -0.505601 0.285776 0.124 Uiso 1 1 calc R U . . .
H6B H 0.330356 -0.517511 0.328038 0.124 Uiso 1 1 calc R U . . .
H6C H 0.438066 -0.514063 0.311198 0.124 Uiso 1 1 calc R U . . .
C7 C 0.6301(11) -0.3902(5) 0.3708(4) 0.044(4) Uani 1 1 d D U . . .
C8 C 0.6438(13) -0.4145(6) 0.3388(4) 0.075(6) Uani 1 1 d D U . . .
H8 H 0.598064 -0.414700 0.317379 0.091 Uiso 1 1 calc R U . . .
C9 C 0.7210(15) -0.4384(8) 0.3363(5) 0.093(7) Uani 1 1 d D U . . .
H9 H 0.728653 -0.454856 0.313473 0.111 Uiso 1 1 calc R U . . .
C10 C 0.7868(14) -0.4388(8) 0.3665(5) 0.077(6) Uani 1 1 d D U . . .
H10 H 0.841694 -0.454948 0.364879 0.092 Uiso 1 1 calc R U . . .
C11 C 0.7734(15) -0.4159(8) 0.3991(5) 0.081(6) Uani 1 1 d D U . . .
H11 H 0.817220 -0.417203 0.420773 0.097 Uiso 1 1 calc R U . . .
C12 C 0.6971(13) -0.3909(7) 0.4011(4) 0.061(5) Uani 1 1 d D U . . .
H12 H 0.690719 -0.373742 0.423728 0.073 Uiso 1 1 calc R U . . .
C13 C 0.1741(11) -0.3505(5) 0.3830(4) 0.026(3) Uani 1 1 d . . . . .
C14 C 0.0297(13) -0.3427(7) 0.4080(5) 0.042(4) Uani 1 1 d . . . . .
H14 H -0.018932 -0.341602 0.425664 0.050 Uiso 1 1 calc R U . . .
C15 C 0.0195(12) -0.3340(6) 0.3724(4) 0.036(3) Uani 1 1 d . . . . .
H15 H -0.038997 -0.326313 0.359771 0.043 Uiso 1 1 calc R U . . .
C16 C 0.1668(11) -0.3659(6) 0.4493(4) 0.033(3) Uani 1 1 d . . . . .
C17 C 0.1521(14) -0.4125(6) 0.4554(5) 0.045(4) Uani 1 1 d . . . . .
C18 C 0.1890(15) -0.4238(7) 0.4902(5) 0.051(4) Uani 1 1 d . . . . .
H18 H 0.178425 -0.455352 0.496013 0.061 Uiso 1 1 calc R U . . .
C19 C 0.2403(15) -0.3895(7) 0.5159(5) 0.051(4) Uani 1 1 d . . . . .
H19 H 0.267146 -0.397637 0.539062 0.061 Uiso 1 1 calc R U . . .
C20 C 0.2536(14) -0.3440(7) 0.5088(5) 0.049(4) Uani 1 1 d . . . . .
H20 H 0.288021 -0.320923 0.527362 0.059 Uiso 1 1 calc R U . . .
C21 C 0.2183(14) -0.3306(7) 0.4752(5) 0.043(3) Uani 1 1 d . . . . .
C22 C 0.0956(18) -0.4511(7) 0.4263(6) 0.062(4) Uani 1 1 d . . . . .
H22 H 0.073366 -0.436066 0.403900 0.074 Uiso 1 1 calc R U . . .
C23 C 0.166(2) -0.4838(9) 0.4142(8) 0.087(7) Uani 1 1 d . . . . .
H23A H 0.215247 -0.467844 0.398242 0.130 Uiso 1 1 calc R U . . .
H23B H 0.125990 -0.511794 0.400343 0.130 Uiso 1 1 calc R U . . .
H23C H 0.202985 -0.492553 0.436267 0.130 Uiso 1 1 calc R U . . .
C24 C 0.0013(18) -0.4772(8) 0.4418(7) 0.073(6) Uani 1 1 d . . . . .
H24A H 0.020199 -0.487731 0.466043 0.110 Uiso 1 1 calc R U . . .
H24B H -0.029547 -0.504202 0.424573 0.110 Uiso 1 1 calc R U . . .
H24C H -0.047537 -0.456543 0.444682 0.110 Uiso 1 1 calc R U . . .
C25 C 0.2395(16) -0.2806(7) 0.4660(5) 0.057(4) Uani 1 1 d . . . . .
H25 H 0.191681 -0.277539 0.444120 0.068 Uiso 1 1 calc R U . . .
C26 C 0.3507(19) -0.2680(8) 0.4540(8) 0.082(7) Uani 1 1 d . . . . .
H26A H 0.399423 -0.266953 0.475802 0.122 Uiso 1 1 calc R U . . .
H26B H 0.360716 -0.237500 0.443839 0.122 Uiso 1 1 calc R U . . .
H26C H 0.361350 -0.291596 0.435068 0.122 Uiso 1 1 calc R U . . .
C27 C 0.225(2) -0.2462(9) 0.4973(7) 0.081(6) Uani 1 1 d . . . . .
H27A H 0.163602 -0.233554 0.490820 0.121 Uiso 1 1 calc R U . . .
H27B H 0.283958 -0.220733 0.500989 0.121 Uiso 1 1 calc R U . . .
H27C H 0.216790 -0.261933 0.520256 0.121 Uiso 1 1 calc R U . . .
C28 C 0.1259(12) -0.3314(6) 0.3194(4) 0.033(3) Uani 1 1 d . . . . .
C29 C 0.1006(13) -0.3690(6) 0.2929(4) 0.040(3) Uani 1 1 d . . . . .
C30 C 0.1156(12) -0.3605(7) 0.2556(4) 0.041(3) Uani 1 1 d . . . . .
H30 H 0.098033 -0.385482 0.236751 0.050 Uiso 1 1 calc R U . . .
C31 C 0.1549(14) -0.3171(7) 0.2460(5) 0.049(4) Uani 1 1 d . . . . .
H31 H 0.166279 -0.312290 0.220830 0.058 Uiso 1 1 calc R U . . .
C32 C 0.1782(15) -0.2802(7) 0.2729(5) 0.051(4) Uani 1 1 d . . . . .
H32 H 0.203737 -0.250029 0.265634 0.061 Uiso 1 1 calc R U . . .
C33 C 0.1656(13) -0.2857(6) 0.3101(4) 0.038(3) Uani 1 1 d . . . . .
C34 C 0.0598(17) -0.4184(7) 0.3032(6) 0.057(4) Uani 1 1 d . . . . .
H34 H 0.047494 -0.417048 0.330164 0.069 Uiso 1 1 calc R U . . .
C35 C 0.1327(19) -0.4497(8) 0.2968(8) 0.079(7) Uani 1 1 d . . . . .
H35A H 0.146085 -0.451039 0.270511 0.119 Uiso 1 1 calc R U . . .
H35B H 0.103760 -0.480945 0.303425 0.119 Uiso 1 1 calc R U . . .
H35C H 0.196397 -0.437758 0.312297 0.119 Uiso 1 1 calc R U . . .
C36 C -0.0421(17) -0.4371(8) 0.2800(7) 0.067(5) Uani 1 1 d . . . . .
H36A H -0.087780 -0.415032 0.283240 0.101 Uiso 1 1 calc R U . . .
H36B H -0.073065 -0.467195 0.288300 0.101 Uiso 1 1 calc R U . . .
H36C H -0.030228 -0.441036 0.253617 0.101 Uiso 1 1 calc R U . . .
C37 C 0.1929(15) -0.2471(6) 0.3398(5) 0.048(4) Uani 1 1 d . . . . .
H37 H 0.152138 -0.255401 0.361219 0.058 Uiso 1 1 calc R U . . .
C38 C 0.3082(17) -0.2398(7) 0.3537(6) 0.061(5) Uani 1 1 d . . . . .
H38A H 0.323137 -0.268763 0.362789 0.091 Uiso 1 1 calc R U . . .
H38B H 0.324130 -0.214992 0.373932 0.091 Uiso 1 1 calc R U . . .
H38C H 0.349453 -0.231180 0.333090 0.091 Uiso 1 1 calc R U . . .
C39 C 0.1709(17) -0.2009(7) 0.3270(7) 0.064(5) Uani 1 1 d . . . . .
H39A H 0.223352 -0.187650 0.311164 0.096 Uiso 1 1 calc R U . . .
H39B H 0.171195 -0.179144 0.348765 0.096 Uiso 1 1 calc R U . . .
H39C H 0.104205 -0.206349 0.312776 0.096 Uiso 1 1 calc R U . . .
C40 C 0.7234(15) -0.1409(6) 0.4206(5) 0.045(4) Uani 1 1 d . . . . .
C41 C 0.8233(16) -0.0737(6) 0.4433(5) 0.051(4) Uani 1 1 d . . . . .
H41 H 0.878060 -0.052168 0.456337 0.061 Uiso 1 1 calc R U . . .
C42 C 0.7482(15) -0.0637(6) 0.4201(5) 0.046(4) Uani 1 1 d . . . . .
H42 H 0.739163 -0.033508 0.414424 0.056 Uiso 1 1 calc R U . . .
C43 C 0.8683(12) -0.1471(6) 0.4651(4) 0.046(3) Uani 1 1 d D U . . .
C44 C 0.9505(13) -0.1597(6) 0.4501(5) 0.077(5) Uani 1 1 d D U . . .
C45 C 1.0147(14) -0.1809(7) 0.4712(5) 0.077(6) Uani 1 1 d D U . . .
H45 H 1.072183 -0.189625 0.461035 0.093 Uiso 1 1 calc R U . . .
C46 C 0.9957(14) -0.1894(7) 0.5071(5) 0.067(5) Uani 1 1 d D U . . .
H46 H 1.040257 -0.204083 0.521755 0.080 Uiso 1 1 calc R U . . .
C47 C 0.9128(13) -0.1770(7) 0.5219(4) 0.058(4) Uani 1 1 d D U . . .
H47 H 0.898743 -0.184023 0.546443 0.069 Uiso 1 1 calc R U . . .
C48 C 0.8496(11) -0.1543(6) 0.5013(4) 0.044(3) Uani 1 1 d D U . . .
C49 C 0.974(2) -0.1492(12) 0.4102(8) 0.103(7) Uani 1 1 d . . . . .
H49 H 0.932255 -0.126643 0.401098 0.124 Uiso 1 1 calc R U . . .
C50 C 1.088(2) -0.1288(12) 0.4080(9) 0.110(8) Uani 1 1 d . . . . .
H50A H 1.103471 -0.096511 0.418895 0.164 Uiso 1 1 calc R U . . .
H50B H 1.103457 -0.129655 0.381903 0.164 Uiso 1 1 calc R U . . .
H50C H 1.129525 -0.147248 0.421835 0.164 Uiso 1 1 calc R U . . .
C51 C 0.940(3) -0.1985(13) 0.3851(9) 0.121(9) Uani 1 1 d . . . . .
H51A H 0.983793 -0.220027 0.393112 0.182 Uiso 1 1 calc R U . . .
H51B H 0.947798 -0.193367 0.358817 0.182 Uiso 1 1 calc R U . . .
H51C H 0.869341 -0.211751 0.388203 0.182 Uiso 1 1 calc R U . . .
C52 C 0.7571(14) -0.1413(7) 0.5189(5) 0.051(4) Uani 1 1 d . . . . .
H52 H 0.732417 -0.117640 0.503698 0.061 Uiso 1 1 calc R U . . .
C53 C 0.6710(17) -0.1848(8) 0.5160(7) 0.070(6) Uani 1 1 d . . . . .
H53A H 0.658013 -0.197915 0.490050 0.105 Uiso 1 1 calc R U . . .
H53B H 0.609081 -0.175912 0.524377 0.105 Uiso 1 1 calc R U . . .
H53C H 0.691529 -0.207983 0.531693 0.105 Uiso 1 1 calc R U . . .
C54 C 0.7845(17) -0.1188(7) 0.5595(5) 0.058(5) Uani 1 1 d . . . . .
H54A H 0.799275 -0.142535 0.575820 0.087 Uiso 1 1 calc R U . . .
H54B H 0.727008 -0.105992 0.567958 0.087 Uiso 1 1 calc R U . . .
H54C H 0.844301 -0.093868 0.560207 0.087 Uiso 1 1 calc R U . . .
C55 C 0.6002(16) -0.1093(5) 0.3814(5) 0.048(3) Uani 1 1 d . . . . .
C56 C 0.5101(18) -0.1087(6) 0.3948(6) 0.055(4) Uani 1 1 d . . . . .
C57 C 0.4216(19) -0.1147(7) 0.3705(6) 0.066(5) Uani 1 1 d . . . . .
H57 H 0.357295 -0.113935 0.379514 0.079 Uiso 1 1 calc R U . . .
C58 C 0.432(2) -0.1218(8) 0.3324(6) 0.073(5) Uani 1 1 d . . . . .
H58 H 0.372778 -0.128343 0.315348 0.087 Uiso 1 1 calc R U . . .
C59 C 0.5251(19) -0.1195(8) 0.3193(6) 0.066(5) Uani 1 1 d . . . . .
H59 H 0.529740 -0.121911 0.293182 0.079 Uiso 1 1 calc R U . . .
C60 C 0.6124(18) -0.1138(7) 0.3427(5) 0.057(4) Uani 1 1 d . . . . .
C61 C 0.499(2) -0.1032(7) 0.4377(6) 0.068(5) Uani 1 1 d . . . . .
H61 H 0.568382 -0.101912 0.450191 0.081 Uiso 1 1 calc R U . . .
C62 C 0.436(3) -0.1447(11) 0.4494(9) 0.128(11) Uani 1 1 d . . . . .
H62A H 0.364838 -0.146036 0.440266 0.192 Uiso 1 1 calc R U . . .
H62B H 0.441610 -0.143786 0.476676 0.192 Uiso 1 1 calc R U . . .
H62C H 0.458787 -0.172394 0.439190 0.192 Uiso 1 1 calc R U . . .
C63 C 0.468(3) -0.0581(9) 0.4507(8) 0.110(10) Uani 1 1 d . . . . .
H63A H 0.513045 -0.031999 0.441280 0.165 Uiso 1 1 calc R U . . .
H63B H 0.474506 -0.054586 0.478026 0.165 Uiso 1 1 calc R U . . .
H63C H 0.397846 -0.058660 0.441362 0.165 Uiso 1 1 calc R U . . .
C64 C 0.716(2) -0.1127(9) 0.3285(6) 0.072(5) Uani 1 1 d . . . . .
H64 H 0.769105 -0.105667 0.350139 0.087 Uiso 1 1 calc R U . . .
C65 C 0.737(3) -0.0734(11) 0.3021(9) 0.113(9) Uani 1 1 d . . . . .
H65A H 0.674479 -0.073335 0.286031 0.169 Uiso 1 1 calc R U . . .
H65B H 0.790977 -0.078569 0.286600 0.169 Uiso 1 1 calc R U . . .
H65C H 0.757022 -0.043397 0.316748 0.169 Uiso 1 1 calc R U . . .
C66 C 0.722(3) -0.1585(10) 0.3096(8) 0.109(9) Uani 1 1 d . . . . .
H66A H 0.677259 -0.183106 0.320958 0.164 Uiso 1 1 calc R U . . .
H66B H 0.791755 -0.163515 0.312375 0.164 Uiso 1 1 calc R U . . .
H66C H 0.699269 -0.159113 0.283128 0.164 Uiso 1 1 calc R U . . .
Au5 Au 0.76277(4) -0.11639(2) 0.67684(2) 0.02700(13) Uani 1 1 d . . . . .
Au6 Au 0.78585(5) -0.28482(2) 0.61264(2) 0.03057(14) Uani 1 1 d . . . . .
O5 O 0.9722(10) -0.0277(4) 0.6915(3) 0.047(3) Uani 1 1 d . . . . .
O6 O 0.9551(11) -0.0330(4) 0.6296(3) 0.051(3) Uani 1 1 d . . . . .
N9 N 0.5977(10) -0.1406(4) 0.7292(4) 0.031(2) Uani 1 1 d . . . . .
N10 N 0.5351(10) -0.1251(4) 0.6768(4) 0.033(2) Uani 1 1 d . . . . .
N11 N 0.6852(10) -0.3881(4) 0.6138(3) 0.032(3) Uani 1 1 d . . . . .
N12 N 0.7257(11) -0.3710(5) 0.5603(3) 0.034(3) Uani 1 1 d . . . . .
C133 C 0.9033(11) -0.1016(5) 0.6593(4) 0.025(3) Uani 1 1 d . . . . .
C134 C 0.9530(11) -0.1324(5) 0.6452(4) 0.028(3) Uani 1 1 d . . . . .
C135 C 0.9021(12) -0.1805(5) 0.6368(4) 0.030(3) Uani 1 1 d . . . . .
C136 C 0.8603(12) -0.2201(5) 0.6289(4) 0.034(3) Uani 1 1 d . . . . .
C137 C 0.9486(12) -0.0522(5) 0.6627(4) 0.034(3) Uani 1 1 d . . . . .
C138 C 0.995(2) 0.0165(7) 0.6318(7) 0.091(9) Uani 1 1 d . . . . .
H13A H 1.031446 0.024026 0.609708 0.137 Uiso 1 1 calc R U . . .
H13B H 1.042726 0.025370 0.654197 0.137 Uiso 1 1 calc R U . . .
H13C H 0.939568 0.033602 0.632949 0.137 Uiso 1 1 calc R U . . .
C172 C 0.7241(12) -0.3518(5) 0.5940(4) 0.030(3) Uani 1 1 d . . . . .
C173 C 0.6612(12) -0.4284(5) 0.5911(4) 0.031(3) Uani 1 1 d . . . . .
H173 H 0.631108 -0.458238 0.597974 0.038 Uiso 1 1 calc R U . . .
C174 C 0.6878(13) -0.4180(6) 0.5575(4) 0.038(4) Uani 1 1 d . . . . .
H174 H 0.681925 -0.438965 0.535923 0.046 Uiso 1 1 calc R U . . .
C175 C 0.6594(14) -0.3850(5) 0.6520(4) 0.035(3) Uani 1 1 d . . . . .
C176 C 0.7383(15) -0.3796(6) 0.6802(5) 0.045(3) Uani 1 1 d . . . . .
C177 C 0.7074(16) -0.3813(7) 0.7169(5) 0.050(4) Uani 1 1 d . . . . .
H177 H 0.757644 -0.378648 0.737297 0.060 Uiso 1 1 calc R U . . .
C178 C 0.6070(16) -0.3866(6) 0.7239(5) 0.049(4) Uani 1 1 d . . . . .
H178 H 0.589381 -0.387765 0.748843 0.059 Uiso 1 1 calc R U . . .
C179 C 0.5321(16) -0.3902(6) 0.6957(5) 0.046(4) Uani 1 1 d . . . . .
H179 H 0.463026 -0.393056 0.700787 0.055 Uiso 1 1 calc R U . . .
C180 C 0.5599(14) -0.3896(6) 0.6583(5) 0.041(3) Uani 1 1 d . . . . .
C181 C 0.8485(16) -0.3742(8) 0.6736(6) 0.059(4) Uani 1 1 d . . . . .
H181 H 0.854719 -0.370891 0.646474 0.071 Uiso 1 1 calc R U . . .
C183 C 0.9124(18) -0.3305(8) 0.6954(6) 0.067(5) Uani 1 1 d . . . . .
H18A H 0.887088 -0.302986 0.687977 0.100 Uiso 1 1 calc R U . . .
H18B H 0.983606 -0.327767 0.690014 0.100 Uiso 1 1 calc R U . . .
H18C H 0.907470 -0.333039 0.722155 0.100 Uiso 1 1 calc R U . . .
C182 C 0.891(2) -0.4180(9) 0.6841(8) 0.086(7) Uani 1 1 d . . . . .
H18D H 0.903586 -0.417173 0.711253 0.130 Uiso 1 1 calc R U . . .
H18E H 0.955256 -0.418125 0.672776 0.130 Uiso 1 1 calc R U . . .
H18F H 0.841963 -0.446112 0.674915 0.130 Uiso 1 1 calc R U . . .
C184 C 0.4739(15) -0.3938(6) 0.6273(5) 0.048(4) Uani 1 1 d . . . . .
H184 H 0.505925 -0.390807 0.603254 0.058 Uiso 1 1 calc R U . . .
C185 C 0.416(2) -0.3550(8) 0.6318(8) 0.081(7) Uani 1 1 d . . . . .
H18G H 0.389770 -0.354834 0.656350 0.122 Uiso 1 1 calc R U . . .
H18H H 0.359623 -0.359504 0.612383 0.122 Uiso 1 1 calc R U . . .
H18I H 0.461742 -0.325236 0.629614 0.122 Uiso 1 1 calc R U . . .
C186 C 0.4027(18) -0.4410(8) 0.6244(7) 0.073(6) Uani 1 1 d . . . . .
H18J H 0.439279 -0.465229 0.616013 0.110 Uiso 1 1 calc R U . . .
H18K H 0.344538 -0.440839 0.606380 0.110 Uiso 1 1 calc R U . . .
H18L H 0.378626 -0.447384 0.648785 0.110 Uiso 1 1 calc R U . . .
C187 C 0.7607(13) -0.3463(6) 0.5296(4) 0.034(3) Uani 1 1 d . . . . .
C192 C 0.8643(14) -0.3355(6) 0.5260(4) 0.043(3) Uani 1 1 d . . . . .
C191 C 0.8975(15) -0.3079(7) 0.4968(5) 0.050(4) Uani 1 1 d . . . . .
H191 H 0.967857 -0.299179 0.493705 0.060 Uiso 1 1 calc R U . . .
C190 C 0.8264(15) -0.2940(7) 0.4731(5) 0.053(4) Uani 1 1 d . . . . .
H190 H 0.848793 -0.276377 0.453099 0.063 Uiso 1 1 calc R U . . .
C189 C 0.7276(15) -0.3044(6) 0.4769(5) 0.046(4) Uani 1 1 d . . . . .
H189 H 0.681863 -0.293369 0.460004 0.056 Uiso 1 1 calc R U . . .
C188 C 0.6880(14) -0.3314(6) 0.5055(4) 0.038(3) Uani 1 1 d . . . . .
C196 C 0.9425(17) -0.3517(9) 0.5524(5) 0.062(4) Uani 1 1 d . . . . .
H196 H 0.906532 -0.363029 0.574275 0.074 Uiso 1 1 calc R U . . .
C197 C 0.976(2) -0.3943(10) 0.5328(8) 0.096(8) Uani 1 1 d . . . . .
H19A H 0.917279 -0.420146 0.528495 0.143 Uiso 1 1 calc R U . . .
H19B H 1.029672 -0.403614 0.548541 0.143 Uiso 1 1 calc R U . . .
H19C H 1.000816 -0.386029 0.508864 0.143 Uiso 1 1 calc R U . . .
C193 C 0.5770(14) -0.3427(6) 0.5096(5) 0.042(3) Uani 1 1 d . . . . .
H193 H 0.566025 -0.371979 0.522589 0.051 Uiso 1 1 calc R U . . .
C194 C 0.5441(16) -0.3059(8) 0.5358(6) 0.058(5) Uani 1 1 d . . . . .
H19D H 0.589771 -0.300067 0.558775 0.087 Uiso 1 1 calc R U . . .
H19E H 0.474349 -0.317169 0.541881 0.087 Uiso 1 1 calc R U . . .
H19F H 0.547070 -0.276898 0.523561 0.087 Uiso 1 1 calc R U . . .
C195 C 0.5095(16) -0.3535(7) 0.4734(5) 0.052(4) Uani 1 1 d . . . . .
H19G H 0.509414 -0.324818 0.460997 0.079 Uiso 1 1 calc R U . . .
H19H H 0.440101 -0.366812 0.478675 0.079 Uiso 1 1 calc R U . . .
H19I H 0.535414 -0.375868 0.457198 0.079 Uiso 1 1 calc R U . . .
C139 C 1.0620(12) -0.1230(6) 0.6347(5) 0.036(3) Uani 1 1 d . . . . .
C144 C 1.1335(14) -0.0887(7) 0.6552(6) 0.054(5) Uani 1 1 d . . . . .
H144 H 1.113920 -0.072044 0.675959 0.064 Uiso 1 1 calc R U . . .
C142 C 1.2617(17) -0.1022(9) 0.6170(7) 0.071(6) Uani 1 1 d . . . . .
H142 H 1.330143 -0.096029 0.610832 0.085 Uiso 1 1 calc R U . . .
C143 C 1.2314(16) -0.0785(9) 0.6461(8) 0.078(7) Uani 1 1 d . . . . .
H143 H 1.278703 -0.054498 0.660355 0.093 Uiso 1 1 calc R U . . .
C141 C 1.1891(16) -0.1357(9) 0.5967(7) 0.071(6) Uani 1 1 d . . . . .
H141 H 1.208325 -0.151377 0.575334 0.085 Uiso 1 1 calc R U . . .
C140 C 1.0910(15) -0.1477(7) 0.6056(6) 0.055(5) Uani 1 1 d . . . . .
H140 H 1.044620 -0.172468 0.591876 0.066 Uiso 1 1 calc R U . . .
C145 C 0.6225(13) -0.1289(6) 0.6954(5) 0.040(3) Uani 1 1 d . . . . .
C146 C 0.4953(13) -0.1432(7) 0.7315(5) 0.044(4) Uani 1 1 d . . . . .
H146 H 0.459592 -0.150294 0.752746 0.053 Uiso 1 1 calc R U . . .
C147 C 0.4546(12) -0.1340(6) 0.6983(4) 0.037(3) Uani 1 1 d . . . . .
H147 H 0.385200 -0.133600 0.691299 0.044 Uiso 1 1 calc R U . . .
C148 C 0.6667(12) -0.1486(6) 0.7592(4) 0.034(3) Uani 1 1 d . . . . .
C149 C 0.7124(13) -0.1116(6) 0.7834(5) 0.038(3) Uani 1 1 d . . . . .
C150 C 0.7801(14) -0.1191(6) 0.8124(5) 0.045(4) Uani 1 1 d . . . . .
H150 H 0.813897 -0.093838 0.829337 0.054 Uiso 1 1 calc R U . . .
C151 C 0.7976(14) -0.1633(6) 0.8165(5) 0.043(4) Uani 1 1 d . . . . .
H151 H 0.842906 -0.168629 0.836457 0.052 Uiso 1 1 calc R U . . .
C152 C 0.7508(13) -0.1991(6) 0.7921(5) 0.042(4) Uani 1 1 d . . . . .
H152 H 0.764555 -0.229233 0.795538 0.051 Uiso 1 1 calc R U . . .
C153 C 0.6829(12) -0.1939(6) 0.7621(4) 0.034(3) Uani 1 1 d . . . . .
C154 C 0.6939(17) -0.0617(6) 0.7786(6) 0.057(4) Uani 1 1 d . . . . .
H154 H 0.647801 -0.063339 0.755348 0.069 Uiso 1 1 calc R U . . .
C156 C 0.636(3) -0.0475(10) 0.8109(8) 0.107(9) Uani 1 1 d . . . . .
H15A H 0.588227 -0.074750 0.817339 0.160 Uiso 1 1 calc R U . . .
H15B H 0.598222 -0.023569 0.803457 0.160 Uiso 1 1 calc R U . . .
H15C H 0.684034 -0.035215 0.832485 0.160 Uiso 1 1 calc R U . . .
C155 C 0.789(2) -0.0266(8) 0.7740(9) 0.095(8) Uani 1 1 d . . . . .
H15D H 0.824938 -0.015884 0.798432 0.143 Uiso 1 1 calc R U . . .
H15E H 0.770002 -0.000084 0.761946 0.143 Uiso 1 1 calc R U . . .
H15F H 0.832908 -0.041183 0.758444 0.143 Uiso 1 1 calc R U . . .
C157 C 0.6324(14) -0.2347(6) 0.7351(5) 0.041(3) Uani 1 1 d . . . . .
H157 H 0.587705 -0.222562 0.716256 0.049 Uiso 1 1 calc R U . . .
C159 C 0.5658(16) -0.2701(7) 0.7544(5) 0.054(5) Uani 1 1 d . . . . .
H15G H 0.600287 -0.274331 0.778407 0.082 Uiso 1 1 calc R U . . .
H15H H 0.551169 -0.299757 0.738957 0.082 Uiso 1 1 calc R U . . .
H15I H 0.501982 -0.259721 0.758415 0.082 Uiso 1 1 calc R U . . .
C158 C 0.7121(17) -0.2539(7) 0.7142(6) 0.066(6) Uani 1 1 d . . . . .
H15J H 0.746231 -0.230146 0.699225 0.099 Uiso 1 1 calc R U . . .
H15K H 0.679005 -0.281396 0.697900 0.099 Uiso 1 1 calc R U . . .
H15L H 0.762202 -0.262666 0.732161 0.099 Uiso 1 1 calc R U . . .
C160 C 0.5273(12) -0.1128(6) 0.6382(4) 0.036(3) Uani 1 1 d . . . . .
C161 C 0.4926(13) -0.1479(6) 0.6107(5) 0.039(3) Uani 1 1 d . . . . .
C162 C 0.4860(12) -0.1351(7) 0.5747(5) 0.044(3) Uani 1 1 d . . . . .
H162 H 0.465943 -0.158643 0.554805 0.053 Uiso 1 1 calc R U . . .
C163 C 0.5075(16) -0.0894(8) 0.5668(6) 0.062(5) Uani 1 1 d . . . . .
H163 H 0.495310 -0.081025 0.542199 0.075 Uiso 1 1 calc R U . . .
C164 C 0.5472(15) -0.0561(8) 0.5952(6) 0.059(4) Uani 1 1 d . . . . .
H164 H 0.568338 -0.024882 0.589348 0.071 Uiso 1 1 calc R U . . .
C165 C 0.5574(15) -0.0659(7) 0.6316(6) 0.053(4) Uani 1 1 d . . . . .
C166 C 0.4710(14) -0.1992(6) 0.6194(5) 0.048(4) Uani 1 1 d . . . . .
H166 H 0.446462 -0.201300 0.644816 0.057 Uiso 1 1 calc R U . . .
C167 C 0.5700(15) -0.2171(7) 0.6189(5) 0.054(4) Uani 1 1 d . . . . .
H16A H 0.592588 -0.216483 0.593717 0.082 Uiso 1 1 calc R U . . .
H16B H 0.559197 -0.249085 0.626198 0.082 Uiso 1 1 calc R U . . .
H16C H 0.621899 -0.197294 0.636381 0.082 Uiso 1 1 calc R U . . .
C168 C 0.3917(17) -0.2275(8) 0.5915(7) 0.074(6) Uani 1 1 d . . . . .
H16D H 0.333626 -0.211883 0.588387 0.111 Uiso 1 1 calc R U . . .
H16E H 0.369159 -0.258327 0.600312 0.111 Uiso 1 1 calc R U . . .
H16F H 0.420508 -0.230968 0.567572 0.111 Uiso 1 1 calc R U . . .
C169 C 0.5978(18) -0.0289(7) 0.6633(6) 0.068(5) Uani 1 1 d . . . . .
H169 H 0.616650 -0.044625 0.685755 0.081 Uiso 1 1 calc R U . . .
C170 C 0.689(2) 0.0042(9) 0.6543(9) 0.096(8) Uani 1 1 d . . . . .
H17A H 0.737922 -0.013229 0.644226 0.144 Uiso 1 1 calc R U . . .
H17B H 0.720634 0.023160 0.676974 0.144 Uiso 1 1 calc R U . . .
H17C H 0.669006 0.024499 0.635793 0.144 Uiso 1 1 calc R U . . .
C171 C 0.517(2) -0.0016(8) 0.6726(8) 0.086(7) Uani 1 1 d . . . . .
H17D H 0.504341 0.017292 0.652016 0.129 Uiso 1 1 calc R U . . .
H17E H 0.540341 0.018677 0.695373 0.129 Uiso 1 1 calc R U . . .
H17F H 0.454400 -0.023176 0.676312 0.129 Uiso 1 1 calc R U . . .
C198 C 1.026(2) -0.3157(11) 0.5667(9) 0.108(9) Uani 1 1 d . . . . .
H19J H 1.062194 -0.302726 0.546008 0.161 Uiso 1 1 calc R U . . .
H19K H 1.072998 -0.328599 0.583312 0.161 Uiso 1 1 calc R U . . .
H19L H 1.000889 -0.291046 0.580613 0.161 Uiso 1 1 calc R U . . .
Au3 Au 0.25610(4) -0.36711(2) 0.14543(2) 0.02246(12) Uani 1 1 d . . . . .
Au4 Au 0.05279(5) -0.21114(2) 0.14374(2) 0.02955(14) Uani 1 1 d . . . . .
O3 O 0.0803(9) -0.4725(4) 0.1260(3) 0.037(2) Uani 1 1 d . . . . .
O4 O 0.0706(10) -0.4562(4) 0.1859(3) 0.041(3) Uani 1 1 d . . . . .
N5 N 0.4775(9) -0.3322(4) 0.1723(3) 0.0292(17) Uani 1 1 d . . . . .
N6 N 0.4625(9) -0.3453(5) 0.1137(3) 0.0350(18) Uani 1 1 d . . . . .
N7 N -0.0278(12) -0.1288(5) 0.1141(4) 0.043(2) Uani 1 1 d . . . . .
N8 N 0.0963(11) -0.1050(4) 0.1563(4) 0.0368(18) Uani 1 1 d . . . . .
C67 C 0.1080(11) -0.3930(5) 0.1501(4) 0.0248(18) Uani 1 1 d . . . . .
C68 C 0.0318(11) -0.3680(5) 0.1511(4) 0.0257(19) Uani 1 1 d . . . . .
C69 C 0.0484(11) -0.3191(5) 0.1508(4) 0.024(2) Uani 1 1 d . . . . .
C70 C 0.0570(12) -0.2770(5) 0.1500(4) 0.032(3) Uani 1 1 d . . . . .
C71 C 0.0844(10) -0.4439(5) 0.1513(4) 0.0228(18) Uani 1 1 d . . . . .
C72 C 0.050(2) -0.5053(6) 0.1897(5) 0.075(8) Uani 1 1 d . . . . .
H72A H 0.088862 -0.520732 0.172403 0.113 Uiso 1 1 calc R U . . .
H72B H -0.022415 -0.517650 0.184047 0.113 Uiso 1 1 calc R U . . .
H72C H 0.071054 -0.511116 0.215298 0.113 Uiso 1 1 calc R U . . .
C73 C -0.0756(12) -0.3899(5) 0.1553(4) 0.032(2) Uani 1 1 d . . . . .
C74 C -0.1286(13) -0.4246(7) 0.1303(6) 0.052(4) Uani 1 1 d . . . . .
H74 H -0.095372 -0.434944 0.109983 0.063 Uiso 1 1 calc R U . . .
C75 C -0.2293(15) -0.4455(8) 0.1335(7) 0.066(6) Uani 1 1 d . . . . .
H75 H -0.264664 -0.469489 0.115799 0.079 Uiso 1 1 calc R U . . .
C76 C -0.2748(16) -0.4299(8) 0.1631(7) 0.071(6) Uani 1 1 d . . . . .
H76 H -0.342625 -0.444243 0.166353 0.086 Uiso 1 1 calc R U . . .
C77 C -0.2253(16) -0.3938(8) 0.1888(7) 0.072(7) Uani 1 1 d . . . . .
H77 H -0.259419 -0.383086 0.208741 0.086 Uiso 1 1 calc R U . . .
C78 C -0.1245(14) -0.3736(7) 0.1845(6) 0.054(5) Uani 1 1 d . . . . .
H78 H -0.089488 -0.348741 0.201577 0.065 Uiso 1 1 calc R U . . .
C79 C 0.4063(11) -0.3452(5) 0.1429(4) 0.026(2) Uani 1 1 d . . . . .
C80 C 0.5648(12) -0.3333(7) 0.1243(4) 0.043(4) Uani 1 1 d . . . . .
H80 H 0.618783 -0.332224 0.108699 0.051 Uiso 1 1 calc R U . . .
C81 C 0.5727(12) -0.3235(7) 0.1613(4) 0.041(4) Uani 1 1 d . . . . .
H81 H 0.633735 -0.312421 0.176922 0.049 Uiso 1 1 calc R U . . .
C82 C 0.4209(11) -0.3575(6) 0.0757(4) 0.0361(19) Uani 1 1 d . . . . .
C83 C 0.4016(15) -0.3229(7) 0.0538(5) 0.052(3) Uani 1 1 d . . . . .
C84 C 0.3616(14) -0.3364(7) 0.0170(5) 0.047(3) Uani 1 1 d . . . . .
H84 H 0.348427 -0.313319 0.001072 0.056 Uiso 1 1 calc R U . . .
C85 C 0.3410(14) -0.3821(7) 0.0034(5) 0.048(4) Uani 1 1 d . . . . .
H85 H 0.315929 -0.390387 -0.021930 0.058 Uiso 1 1 calc R U . . .
C86 C 0.3570(14) -0.4166(7) 0.0268(5) 0.051(4) Uani 1 1 d . . . . .
H86 H 0.338897 -0.448430 0.017598 0.061 Uiso 1 1 calc R U . . .
C87 C 0.3984(14) -0.4053(7) 0.0626(5) 0.048(2) Uani 1 1 d . . . . .
C88 C 0.4202(17) -0.2720(7) 0.0679(5) 0.058(3) Uani 1 1 d . . . . .
H88 H 0.474402 -0.268279 0.088988 0.070 Uiso 1 1 calc R U . . .
C89 C 0.4612(19) -0.2388(8) 0.0408(6) 0.068(4) Uani 1 1 d . . . . .
H89A H 0.517822 -0.249441 0.029469 0.103 Uiso 1 1 calc R U . . .
H89B H 0.485384 -0.207870 0.053734 0.103 Uiso 1 1 calc R U . . .
H89C H 0.407513 -0.237216 0.021291 0.103 Uiso 1 1 calc R U . . .
C90 C 0.3275(19) -0.2595(8) 0.0849(6) 0.071(4) Uani 1 1 d . . . . .
H90A H 0.283669 -0.249031 0.065639 0.107 Uiso 1 1 calc R U . . .
H90B H 0.349589 -0.234460 0.104781 0.107 Uiso 1 1 calc R U . . .
H90C H 0.289652 -0.286848 0.095261 0.107 Uiso 1 1 calc R U . . .
C91 C 0.4226(15) -0.4419(7) 0.0877(5) 0.054(2) Uani 1 1 d . . . . .
H91 H 0.444155 -0.426459 0.113239 0.065 Uiso 1 1 calc R U . . .
C92 C 0.3283(16) -0.4794(8) 0.0900(6) 0.062(4) Uani 1 1 d . . . . .
H92A H 0.274156 -0.465004 0.099607 0.094 Uiso 1 1 calc R U . . .
H92B H 0.344957 -0.502327 0.106776 0.094 Uiso 1 1 calc R U . . .
H92C H 0.305332 -0.494829 0.065157 0.094 Uiso 1 1 calc R U . . .
C93 C 0.5101(16) -0.4633(8) 0.0744(6) 0.064(4) Uani 1 1 d . . . . .
H93A H 0.488001 -0.481663 0.050560 0.096 Uiso 1 1 calc R U . . .
H93B H 0.530804 -0.483396 0.092874 0.096 Uiso 1 1 calc R U . . .
H93C H 0.567688 -0.438418 0.071077 0.096 Uiso 1 1 calc R U . . .
C94 C 0.4544(11) -0.3258(5) 0.2105(4) 0.0305(18) Uani 1 1 d . . . . .
C95 C 0.4469(15) -0.3642(6) 0.2320(5) 0.044(2) Uani 1 1 d . . . . .
C96 C 0.4301(12) -0.3587(6) 0.2683(4) 0.036(3) Uani 1 1 d . . . . .
H96 H 0.423618 -0.384723 0.282923 0.043 Uiso 1 1 calc R U . . .
C97 C 0.4218(14) -0.3137(6) 0.2851(5) 0.044(4) Uani 1 1 d . . . . .
H97 H 0.411825 -0.309111 0.310760 0.052 Uiso 1 1 calc R U . . .
C98 C 0.4290(15) -0.2776(6) 0.2621(5) 0.048(4) Uani 1 1 d . . . . .
H98 H 0.424658 -0.247629 0.272754 0.057 Uiso 1 1 calc R U . . .
C99 C 0.4421(14) -0.2821(6) 0.2248(5) 0.042(2) Uani 1 1 d . . . . .
C100 C 0.4539(16) -0.4117(6) 0.2143(5) 0.049(2) Uani 1 1 d . . . . .
H100 H 0.474746 -0.408823 0.188416 0.059 Uiso 1 1 calc R U . . .
C101 C 0.3497(16) -0.4449(7) 0.2133(6) 0.059(4) Uani 1 1 d . . . . .
H10A H 0.327622 -0.445990 0.238560 0.088 Uiso 1 1 calc R U . . .
H10B H 0.355914 -0.476168 0.203740 0.088 Uiso 1 1 calc R U . . .
H10C H 0.299520 -0.433566 0.197076 0.088 Uiso 1 1 calc R U . . .
C102 C 0.5333(16) -0.4324(7) 0.2381(5) 0.054(3) Uani 1 1 d . . . . .
H10D H 0.600389 -0.412290 0.238579 0.081 Uiso 1 1 calc R U . . .
H10E H 0.536233 -0.463566 0.227237 0.081 Uiso 1 1 calc R U . . .
H10F H 0.513391 -0.434455 0.263615 0.081 Uiso 1 1 calc R U . . .
C103 C 0.4416(15) -0.2423(6) 0.2001(5) 0.047(2) Uani 1 1 d . . . . .
H103 H 0.468256 -0.251470 0.176158 0.056 Uiso 1 1 calc R U . . .
C104 C 0.5124(15) -0.1974(6) 0.2173(5) 0.049(3) Uani 1 1 d . . . . .
H10G H 0.480758 -0.183807 0.237805 0.073 Uiso 1 1 calc R U . . .
H10H H 0.524136 -0.175228 0.198261 0.073 Uiso 1 1 calc R U . . .
H10I H 0.577420 -0.204667 0.226808 0.073 Uiso 1 1 calc R U . . .
C105 C 0.3329(16) -0.2359(7) 0.1910(6) 0.061(4) Uani 1 1 d . . . . .
H10J H 0.292826 -0.264486 0.177926 0.091 Uiso 1 1 calc R U . . .
H10K H 0.332962 -0.210080 0.175130 0.091 Uiso 1 1 calc R U . . .
H10L H 0.302906 -0.228933 0.214149 0.091 Uiso 1 1 calc R U . . .
C106 C 0.0403(13) -0.1440(5) 0.1372(4) 0.033(3) Uani 1 1 d . . . . .
C107 C -0.0122(13) -0.0814(5) 0.1185(4) 0.035(3) Uani 1 1 d . . . . .
H107 H -0.049059 -0.062309 0.104856 0.042 Uiso 1 1 calc R U . . .
C108 C 0.0629(13) -0.0663(5) 0.1448(4) 0.037(3) Uani 1 1 d . . . . .
H108 H 0.088622 -0.034912 0.154003 0.044 Uiso 1 1 calc R U . . .
C109 C -0.1018(16) -0.1588(6) 0.0884(5) 0.049(2) Uani 1 1 d . . . . .
C110 C -0.0707(17) -0.1678(6) 0.0527(5) 0.055(2) Uani 1 1 d . . . . .
C111 C -0.1476(19) -0.1966(8) 0.0283(6) 0.074(5) Uani 1 1 d . . . . .
H111 H -0.134548 -0.204818 0.003475 0.089 Uiso 1 1 calc R U . . .
C112 C -0.245(2) -0.2132(12) 0.0410(8) 0.107(10) Uani 1 1 d . . . . .
H112 H -0.294928 -0.233250 0.024346 0.128 Uiso 1 1 calc R U . . .
C113 C -0.269(2) -0.2023(10) 0.0741(7) 0.094(8) Uani 1 1 d . . . . .
H113 H -0.336405 -0.212778 0.080524 0.112 Uiso 1 1 calc R U . . .
C114 C -0.198(2) -0.1760(10) 0.1000(7) 0.086(4) Uani 1 1 d . . . . .
C115 C 0.0306(17) -0.1483(7) 0.0412(5) 0.059(3) Uani 1 1 d . . . . .
H115 H 0.064388 -0.122608 0.060052 0.070 Uiso 1 1 calc R U . . .
C116 C 0.0276(17) -0.1293(6) 0.0035(5) 0.057(3) Uani 1 1 d . . . . .
H11A H -0.007815 -0.153766 -0.015196 0.085 Uiso 1 1 calc R U . . .
H11B H 0.097189 -0.118561 -0.002941 0.085 Uiso 1 1 calc R U . . .
H11C H -0.008423 -0.103176 0.004123 0.085 Uiso 1 1 calc R U . . .
C118 C -0.227(2) -0.1636(11) 0.1371(7) 0.092(4) Uani 1 1 d . . . . .
H118 H -0.164788 -0.142612 0.149498 0.110 Uiso 1 1 calc R U . . .
C120 C -0.240(2) -0.2062(11) 0.1604(8) 0.101(6) Uani 1 1 d . . . . .
H12A H -0.295475 -0.230451 0.148290 0.151 Uiso 1 1 calc R U . . .
H12B H -0.257091 -0.196964 0.185356 0.151 Uiso 1 1 calc R U . . .
H12C H -0.177035 -0.218217 0.162204 0.151 Uiso 1 1 calc R U . . .
C119 C -0.311(3) -0.1349(13) 0.1404(9) 0.119(7) Uani 1 1 d . . . . .
H11D H -0.291457 -0.105576 0.129003 0.178 Uiso 1 1 calc R U . . .
H11E H -0.319937 -0.128371 0.166792 0.178 Uiso 1 1 calc R U . . .
H11F H -0.374698 -0.152483 0.127662 0.178 Uiso 1 1 calc R U . . .
C121 C 0.1801(14) -0.1035(5) 0.1830(4) 0.0371(19) Uani 1 1 d . . . . .
C122 C 0.2765(15) -0.0989(6) 0.1716(5) 0.045(2) Uani 1 1 d . . . . .
C123 C 0.3580(16) -0.0941(7) 0.1973(5) 0.050(4) Uani 1 1 d . . . . .
H123 H 0.424875 -0.090382 0.189640 0.060 Uiso 1 1 calc R U . . .
C124 C 0.3426(16) -0.0946(8) 0.2346(5) 0.057(4) Uani 1 1 d . . . . .
H124 H 0.399507 -0.090124 0.252587 0.068 Uiso 1 1 calc R U . . .
C125 C 0.2457(15) -0.1015(7) 0.2462(5) 0.051(4) Uani 1 1 d . . . . .
H125 H 0.237034 -0.103800 0.271870 0.061 Uiso 1 1 calc R U . . .
C126 C 0.1618(15) -0.1051(7) 0.2214(5) 0.048(3) Uani 1 1 d . . . . .
C127 C 0.2933(17) -0.0971(7) 0.1295(5) 0.053(2) Uani 1 1 d . . . . .
H127 H 0.226452 -0.110058 0.115161 0.063 Uiso 1 1 calc R U . . .
C128 C 0.366(2) -0.1267(8) 0.1181(6) 0.075(5) Uani 1 1 d . . . . .
H12D H 0.436113 -0.109960 0.125075 0.113 Uiso 1 1 calc R U . . .
H12E H 0.356663 -0.134164 0.091089 0.113 Uiso 1 1 calc R U . . .
H12F H 0.354573 -0.155609 0.130680 0.113 Uiso 1 1 calc R U . . .
C129 C 0.3254(18) -0.0482(7) 0.1195(6) 0.060(4) Uani 1 1 d . . . . .
H12G H 0.275523 -0.029692 0.126993 0.090 Uiso 1 1 calc R U . . .
H12H H 0.329597 -0.048162 0.092564 0.090 Uiso 1 1 calc R U . . .
H12I H 0.392114 -0.034740 0.132461 0.090 Uiso 1 1 calc R U . . .
C130 C 0.0546(16) -0.1097(7) 0.2330(5) 0.055(3) Uani 1 1 d . . . . .
H130 H 0.010276 -0.101027 0.212200 0.066 Uiso 1 1 calc R U . . .
C131 C 0.0152(18) -0.1596(8) 0.2402(6) 0.066(4) Uani 1 1 d . . . . .
H13D H 0.067291 -0.178143 0.235505 0.099 Uiso 1 1 calc R U . . .
H13E H -0.046163 -0.171976 0.223501 0.099 Uiso 1 1 calc R U . . .
H13F H -0.001062 -0.161184 0.266090 0.099 Uiso 1 1 calc R U . . .
C132 C 0.0480(18) -0.0784(8) 0.2685(6) 0.067(4) Uani 1 1 d . . . . .
H13G H 0.075205 -0.091767 0.290285 0.101 Uiso 1 1 calc R U . . .
H13H H -0.023159 -0.076396 0.271049 0.101 Uiso 1 1 calc R U . . .
H13I H 0.087713 -0.047225 0.266545 0.101 Uiso 1 1 calc R U . . .
C117 C 0.094(2) -0.1860(8) 0.0404(7) 0.078(5) Uani 1 1 d . . . . .
H11G H 0.067756 -0.210004 0.056580 0.118 Uiso 1 1 calc R U . . .
H11H H 0.165055 -0.172283 0.049181 0.118 Uiso 1 1 calc R U . . .
H11I H 0.091682 -0.199972 0.014827 0.118 Uiso 1 1 calc R U . . .
Au7 Au -0.05189(4) -0.89234(2) 0.10885(2) 0.02444(12) Uani 1 1 d . . . . .
Au8 Au 0.11658(4) -0.71470(2) 0.07422(2) 0.02353(12) Uani 1 1 d . . . . .
O7 O 0.0938(10) -0.9760(4) 0.1085(3) 0.048(3) Uani 1 1 d . . . . .
O8 O 0.0840(8) -0.9645(3) 0.0477(3) 0.033(2) Uani 1 1 d . . . . .
N13 N -0.2805(10) -0.8969(5) 0.1102(4) 0.033(2) Uani 1 1 d . . . . .
N14 N -0.2041(10) -0.8814(5) 0.1649(4) 0.034(3) Uani 1 1 d . . . . .
N15 N 0.1253(8) -0.6259(4) 0.0370(3) 0.022(2) Uani 1 1 d . . . . .
N16 N 0.0856(9) -0.6149(4) 0.0932(3) 0.024(2) Uani 1 1 d . . . . .
C203 C 0.0902(11) -0.9500(5) 0.0838(4) 0.030(3) Uani 1 1 d . . . . .
C199 C 0.0801(10) -0.9003(5) 0.0888(4) 0.022(2) Uani 1 1 d . . . . .
C200 C 0.1564(10) -0.8671(5) 0.0799(4) 0.023(3) Uani 1 1 d . . . . .
C201 C 0.1463(11) -0.8198(5) 0.0804(4) 0.024(3) Uani 1 1 d . . . . .
C202 C 0.1382(11) -0.7794(5) 0.0790(4) 0.027(3) Uani 1 1 d . . . . .
C204 C 0.0913(19) -1.0124(6) 0.0392(6) 0.061(6) Uani 1 1 d . . . . .
H20A H 0.081828 -1.019819 0.012159 0.092 Uiso 1 1 calc R U . . .
H20B H 0.038563 -1.032720 0.051008 0.092 Uiso 1 1 calc R U . . .
H20C H 0.158405 -1.017362 0.048651 0.092 Uiso 1 1 calc R U . . .
C205 C 0.2525(10) -0.8791(5) 0.0672(4) 0.029(3) Uani 1 1 d . . . . .
C206 C 0.3016(12) -0.9105(6) 0.0846(5) 0.041(3) Uani 1 1 d . . . . .
H206 H 0.276209 -0.923586 0.106223 0.050 Uiso 1 1 calc R U . . .
C207 C 0.3869(14) -0.9231(7) 0.0710(6) 0.057(4) Uani 1 1 d . . . . .
H207 H 0.419880 -0.944018 0.084030 0.069 Uiso 1 1 calc R U . . .
C208 C 0.4246(16) -0.9069(8) 0.0404(7) 0.065(5) Uani 1 1 d . . . . .
H208 H 0.480805 -0.917404 0.030646 0.078 Uiso 1 1 calc R U . . .
C209 C 0.3792(18) -0.8744(10) 0.0233(7) 0.082(7) Uani 1 1 d . . . . .
H209 H 0.406353 -0.861684 0.001803 0.098 Uiso 1 1 calc R U . . .
C210 C 0.2931(14) -0.8592(7) 0.0368(6) 0.053(5) Uani 1 1 d . . . . .
H210 H 0.264291 -0.836019 0.025201 0.063 Uiso 1 1 calc R U . . .
C211 C -0.1860(11) -0.8904(5) 0.1289(4) 0.028(3) Uani 1 1 d . . . . .
C212 C -0.3531(13) -0.8944(7) 0.1339(5) 0.044(4) Uani 1 1 d . . . . .
H212 H -0.423892 -0.898277 0.126970 0.053 Uiso 1 1 calc R U . . .
C213 C -0.3086(13) -0.8855(6) 0.1686(5) 0.041(4) Uani 1 1 d . . . . .
H213 H -0.340744 -0.882543 0.190953 0.049 Uiso 1 1 calc R U . . .
C214 C -0.2968(11) -0.9045(6) 0.0701(4) 0.032(3) Uani 1 1 d . . . . .
C215 C -0.3096(12) -0.9503(6) 0.0528(5) 0.037(3) Uani 1 1 d . . . . .
C216 C -0.3283(15) -0.9550(7) 0.0153(5) 0.052(4) Uani 1 1 d . . . . .
H216 H -0.338342 -0.985131 0.002679 0.063 Uiso 1 1 calc R U . . .
C217 C -0.3333(17) -0.9168(7) -0.0055(5) 0.057(5) Uani 1 1 d . . . . .
H217 H -0.347228 -0.921322 -0.031756 0.068 Uiso 1 1 calc R U . . .
C218 C -0.3184(15) -0.8732(7) 0.0118(5) 0.051(4) Uani 1 1 d . . . . .
H218 H -0.320478 -0.847419 -0.002600 0.062 Uiso 1 1 calc R U . . .
C219 C -0.3001(14) -0.8658(6) 0.0505(5) 0.042(3) Uani 1 1 d . . . . .
C220 C -0.3047(15) -0.9911(7) 0.0745(6) 0.050(4) Uani 1 1 d . . . . .
H220 H -0.289625 -0.979725 0.101374 0.060 Uiso 1 1 calc R U . . .
C221 C -0.4072(17) -1.0246(8) 0.0700(8) 0.081(7) Uani 1 1 d . . . . .
H22A H -0.458341 -1.009602 0.081204 0.121 Uiso 1 1 calc R U . . .
H22B H -0.401194 -1.052769 0.082352 0.121 Uiso 1 1 calc R U . . .
H22C H -0.427927 -1.032861 0.043412 0.121 Uiso 1 1 calc R U . . .
C222 C -0.2190(18) -1.0162(8) 0.0630(8) 0.083(7) Uani 1 1 d . . . . .
H22D H -0.240796 -1.034767 0.039208 0.124 Uiso 1 1 calc R U . . .
H22E H -0.204198 -1.036700 0.082154 0.124 Uiso 1 1 calc R U . . .
H22F H -0.157728 -0.993154 0.060241 0.124 Uiso 1 1 calc R U . . .
C223 C -0.2755(17) -0.8157(7) 0.0697(6) 0.057(4) Uani 1 1 d . . . . .
H223 H -0.278291 -0.818832 0.097051 0.068 Uiso 1 1 calc R U . . .
C225 C -0.1669(18) -0.7920(8) 0.0644(7) 0.076(6) Uani 1 1 d . . . . .
H22G H -0.119260 -0.810912 0.073910 0.113 Uiso 1 1 calc R U . . .
H22H H -0.151708 -0.761172 0.077918 0.113 Uiso 1 1 calc R U . . .
H22I H -0.160061 -0.788839 0.037785 0.113 Uiso 1 1 calc R U . . .
C226 C -0.1264(12) -0.8698(6) 0.1953(4) 0.035(3) Uani 1 1 d . . . . .
C227 C -0.1028(14) -0.9054(6) 0.2161(5) 0.042(3) Uani 1 1 d . . . . .
C228 C -0.0303(14) -0.8934(7) 0.2455(5) 0.045(4) Uani 1 1 d . . . . .
H228 H -0.014034 -0.916872 0.260425 0.054 Uiso 1 1 calc R U . . .
C229 C 0.0202(14) -0.8478(7) 0.2539(5) 0.046(4) Uani 1 1 d . . . . .
H229 H 0.069543 -0.840248 0.274705 0.056 Uiso 1 1 calc R U . . .
C230 C -0.0010(14) -0.8134(7) 0.2322(5) 0.046(4) Uani 1 1 d . . . . .
H230 H 0.035855 -0.782429 0.237324 0.055 Uiso 1 1 calc R U . . .
C231 C -0.0768(14) -0.8239(6) 0.2025(5) 0.044(3) Uani 1 1 d . . . . .
C232 C -0.1551(18) -0.9549(7) 0.2065(6) 0.060(4) Uani 1 1 d . . . . .
H232 H -0.210428 -0.954902 0.186366 0.073 Uiso 1 1 calc R U . . .
C234 C -0.204(2) -0.9773(9) 0.2387(7) 0.094(8) Uani 1 1 d . . . . .
H23D H -0.151297 -0.980590 0.257990 0.141 Uiso 1 1 calc R U . . .
H23E H -0.244207 -1.008025 0.230017 0.141 Uiso 1 1 calc R U . . .
H23F H -0.248707 -0.957732 0.249043 0.141 Uiso 1 1 calc R U . . .
C233 C -0.083(2) -0.9838(9) 0.1910(9) 0.098(8) Uani 1 1 d . . . . .
H23G H -0.063551 -0.973281 0.166836 0.147 Uiso 1 1 calc R U . . .
H23H H -0.116036 -1.016657 0.187732 0.147 Uiso 1 1 calc R U . . .
H23I H -0.021536 -0.980195 0.208300 0.147 Uiso 1 1 calc R U . . .
C235 C -0.0982(15) -0.7841(7) 0.1795(5) 0.052(4) Uani 1 1 d . . . . .
H235 H -0.153246 -0.798095 0.159637 0.063 Uiso 1 1 calc R U . . .
C236 C -0.1396(19) -0.7479(8) 0.2027(7) 0.073(6) Uani 1 1 d . . . . .
H23J H -0.191737 -0.763503 0.217570 0.109 Uiso 1 1 calc R U . . .
H23K H -0.169667 -0.727926 0.186120 0.109 Uiso 1 1 calc R U . . .
H23L H -0.084226 -0.728820 0.219222 0.109 Uiso 1 1 calc R U . . .
C237 C -0.0072(17) -0.7639(7) 0.1598(6) 0.061(5) Uani 1 1 d . . . . .
H23M H 0.050394 -0.751599 0.178282 0.092 Uiso 1 1 calc R U . . .
H23N H -0.023247 -0.738695 0.145368 0.092 Uiso 1 1 calc R U . . .
H23O H 0.010585 -0.788206 0.143109 0.092 Uiso 1 1 calc R U . . .
C238 C 0.1038(10) -0.6479(5) 0.0681(4) 0.023(3) Uani 1 1 d . . . . .
C239 C 0.1206(12) -0.5781(5) 0.0441(4) 0.029(3) Uani 1 1 d . . . . .
H239 H 0.131961 -0.554871 0.027009 0.035 Uiso 1 1 calc R U . . .
C240 C 0.0977(11) -0.5718(5) 0.0790(4) 0.026(3) Uani 1 1 d . . . . .
H240 H 0.090967 -0.543240 0.091632 0.032 Uiso 1 1 calc R U . . .
C241 C 0.1526(12) -0.6445(5) 0.0033(4) 0.030(3) Uani 1 1 d . . . . .
C242 C 0.0721(13) -0.6573(5) -0.0260(4) 0.033(3) Uani 1 1 d . . . . .
C243 C 0.0993(15) -0.6750(8) -0.0593(5) 0.054(5) Uani 1 1 d . . . . .
H243 H 0.048009 -0.684492 -0.079276 0.065 Uiso 1 1 calc R U . . .
C244 C 0.1960(17) -0.6795(10) -0.0649(6) 0.079(8) Uani 1 1 d . . . . .
H244 H 0.212231 -0.690956 -0.088440 0.095 Uiso 1 1 calc R U . . .
C245 C 0.2701(17) -0.6669(10) -0.0355(6) 0.077(8) Uani 1 1 d . . . . .
H245 H 0.337862 -0.670038 -0.039172 0.092 Uiso 1 1 calc R U . . .
C246 C 0.2492(14) -0.6501(8) -0.0013(5) 0.052(4) Uani 1 1 d . . . . .
C247 C -0.0356(12) -0.6523(6) -0.0204(4) 0.034(3) Uani 1 1 d . . . . .
H247 H -0.030948 -0.624369 -0.002470 0.041 Uiso 1 1 calc R U . . .
C249 C -0.0983(12) -0.6435(5) -0.0560(4) 0.033(3) Uani 1 1 d . . . . .
H24D H -0.072307 -0.612251 -0.063254 0.049 Uiso 1 1 calc R U . . .
H24E H -0.169789 -0.646196 -0.051094 0.049 Uiso 1 1 calc R U . . .
H24F H -0.092486 -0.666619 -0.076194 0.049 Uiso 1 1 calc R U . . .
C248 C -0.0908(15) -0.6938(8) -0.0019(6) 0.058(5) Uani 1 1 d . . . . .
H24G H -0.089801 -0.722535 -0.017142 0.087 Uiso 1 1 calc R U . . .
H24H H -0.161297 -0.690518 0.000511 0.087 Uiso 1 1 calc R U . . .
H24I H -0.056660 -0.694943 0.022882 0.087 Uiso 1 1 calc R U . . .
C250 C 0.3321(15) -0.6352(9) 0.0303(6) 0.062(4) Uani 1 1 d . . . . .
H250 H 0.299397 -0.628523 0.053471 0.075 Uiso 1 1 calc R U . . .
C252 C 0.407(2) -0.5904(10) 0.0225(8) 0.094(7) Uani 1 1 d . . . . .
H25A H 0.447776 -0.597566 0.002296 0.141 Uiso 1 1 calc R U . . .
H25B H 0.452187 -0.578713 0.045087 0.141 Uiso 1 1 calc R U . . .
H25C H 0.368540 -0.566613 0.015384 0.141 Uiso 1 1 calc R U . . .
C251 C 0.3893(18) -0.6727(9) 0.0367(7) 0.078(6) Uani 1 1 d . . . . .
H25D H 0.351497 -0.695269 0.051832 0.118 Uiso 1 1 calc R U . . .
H25E H 0.455960 -0.659444 0.049736 0.118 Uiso 1 1 calc R U . . .
H25F H 0.398468 -0.688368 0.012702 0.118 Uiso 1 1 calc R U . . .
C253 C 0.0529(12) -0.6223(5) 0.1293(4) 0.027(2) Uani 1 1 d . . . . .
C254 C -0.0479(12) -0.6216(5) 0.1344(4) 0.032(3) Uani 1 1 d . . . . .
C255 C -0.0779(14) -0.6243(6) 0.1705(5) 0.041(3) Uani 1 1 d . . . . .
H255 H -0.145821 -0.622288 0.174907 0.049 Uiso 1 1 calc R U . . .
C256 C -0.0121(15) -0.6297(6) 0.1992(5) 0.048(4) Uani 1 1 d . . . . .
H256 H -0.034972 -0.632808 0.223344 0.057 Uiso 1 1 calc R U . . .
C257 C 0.0887(14) -0.6309(6) 0.1938(5) 0.045(4) Uani 1 1 d . . . . .
H257 H 0.134769 -0.634407 0.214210 0.055 Uiso 1 1 calc R U . . .
C258 C 0.1219(13) -0.6269(6) 0.1585(4) 0.038(3) Uani 1 1 d . . . . .
C259 C -0.1241(13) -0.6161(6) 0.1028(5) 0.040(3) Uani 1 1 d . . . . .
H259 H -0.088905 -0.614424 0.079341 0.048 Uiso 1 1 calc R U . . .
C260 C -0.2104(18) -0.6581(8) 0.0979(7) 0.076(7) Uani 1 1 d . . . . .
H26D H -0.183022 -0.686231 0.092470 0.114 Uiso 1 1 calc R U . . .
H26E H -0.258983 -0.654319 0.077278 0.114 Uiso 1 1 calc R U . . .
H26F H -0.244788 -0.660701 0.120886 0.114 Uiso 1 1 calc R U . . .
C261 C -0.1655(17) -0.5714(7) 0.1092(6) 0.062(5) Uani 1 1 d . . . . .
H26G H -0.199886 -0.572233 0.132236 0.092 Uiso 1 1 calc R U . . .
H26H H -0.213862 -0.568698 0.088205 0.092 Uiso 1 1 calc R U . . .
H26I H -0.109195 -0.544544 0.111418 0.092 Uiso 1 1 calc R U . . .
C262 C 0.2333(14) -0.6266(6) 0.1524(5) 0.046(4) Uani 1 1 d . . . . .
H262 H 0.240363 -0.627866 0.124997 0.055 Uiso 1 1 calc R U . . .
C264 C 0.2992(17) -0.5789(7) 0.1711(7) 0.066(6) Uani 1 1 d . . . . .
H26J H 0.272397 -0.552872 0.161273 0.100 Uiso 1 1 calc R U . . .
H26K H 0.370051 -0.576717 0.165400 0.100 Uiso 1 1 calc R U . . .
H26L H 0.295912 -0.577805 0.198135 0.100 Uiso 1 1 calc R U . . .
C263 C 0.2720(17) -0.6674(7) 0.1678(6) 0.059(5) Uani 1 1 d . . . . .
H26M H 0.264637 -0.666940 0.194621 0.089 Uiso 1 1 calc R U . . .
H26N H 0.343793 -0.665055 0.163526 0.089 Uiso 1 1 calc R U . . .
H26O H 0.232505 -0.696456 0.155317 0.089 Uiso 1 1 calc R U . . .
C224 C -0.356(2) -0.7895(9) 0.0583(8) 0.093(8) Uani 1 1 d . . . . .
H22J H -0.348609 -0.780783 0.032822 0.140 Uiso 1 1 calc R U . . .
H22K H -0.349646 -0.761367 0.075209 0.140 Uiso 1 1 calc R U . . .
H22L H -0.423116 -0.809124 0.059466 0.140 Uiso 1 1 calc R U . . .
C279 C 0.1373(18) -0.2526(9) 0.6583(7) 0.121(9) Uani 1 1 d D U . . .
H279 H 0.083974 -0.259077 0.638844 0.145 Uiso 1 1 calc R U . . .
C277 C 0.2844(18) -0.2714(9) 0.6882(7) 0.114(8) Uani 1 1 d D U . . .
H277 H 0.335335 -0.289951 0.689341 0.137 Uiso 1 1 calc R U . . .
C278 C 0.2089(19) -0.2803(8) 0.6602(6) 0.118(8) Uani 1 1 d D U . . .
H278 H 0.205624 -0.305531 0.641968 0.142 Uiso 1 1 calc R U . . .
C282 C 0.2873(19) -0.2358(9) 0.7148(7) 0.111(8) Uani 1 1 d D U . . .
H282 H 0.339414 -0.230063 0.734757 0.133 Uiso 1 1 calc R U . . .
C281 C 0.216(2) -0.2083(9) 0.7130(7) 0.114(8) Uani 1 1 d D U . . .
H281 H 0.217058 -0.183948 0.731866 0.137 Uiso 1 1 calc R U . . .
C280 C 0.1416(19) -0.2161(9) 0.6840(7) 0.104(7) Uani 1 1 d D U . . .
H280 H 0.093627 -0.196173 0.681726 0.125 Uiso 1 1 calc R U . . .
C271 C 0.204(4) -0.0004(11) 0.4681(9) 0.199(14) Uani 1 1 d D U . . .
H271 H 0.217616 0.018053 0.447795 0.239 Uiso 1 1 calc R U . . .
C273 C 0.263(3) -0.0397(12) 0.5184(11) 0.200(14) Uani 1 1 d D U . . .
H273 H 0.317432 -0.048147 0.532976 0.239 Uiso 1 1 calc R U . . .
C274 C 0.164(4) -0.0558(10) 0.5259(9) 0.204(14) Uani 1 1 d D U . . .
H274 H 0.150563 -0.075157 0.545690 0.244 Uiso 1 1 calc R U . . .
C272 C 0.282(3) -0.0115(13) 0.4900(12) 0.206(14) Uani 1 1 d D U . . .
H272 H 0.350650 0.000471 0.485386 0.247 Uiso 1 1 calc R U . . .
C275 C 0.086(3) -0.0438(13) 0.5047(12) 0.204(14) Uani 1 1 d D U . . .
H275 H 0.017996 -0.054595 0.509903 0.245 Uiso 1 1 calc R U . . .
C276 C 0.106(3) -0.0162(13) 0.4758(11) 0.208(15) Uani 1 1 d D U . . .
H276 H 0.050989 -0.007991 0.461163 0.250 Uiso 1 1 calc R U . . .
C302 C 0.1009(18) -0.4824(10) -0.0200(7) 0.041(5) Uani 0.5 1 d D U P A -1
H302 H 0.162639 -0.471722 -0.030616 0.049 Uiso 0.5 1 calc R U P A -1
C303 C 0.0235(18) -0.5122(9) -0.0405(6) 0.042(5) Uani 0.5 1 d D U P A -1
H303 H 0.030874 -0.521728 -0.065589 0.050 Uiso 0.5 1 calc R U P A -1
C304 C -0.0644(18) -0.5282(10) -0.0251(7) 0.038(5) Uani 0.5 1 d D U P A -1
H304 H -0.118571 -0.548578 -0.039549 0.045 Uiso 0.5 1 calc R U P A -1
C305 C -0.0749(18) -0.5149(11) 0.0113(7) 0.040(5) Uani 0.5 1 d D U P A -1
H305 H -0.135938 -0.526489 0.022132 0.047 Uiso 0.5 1 calc R U P A -1
C306 C 0.0028(19) -0.4850(10) 0.0322(7) 0.037(5) Uani 0.5 1 d D U P A -1
H306 H -0.003508 -0.476230 0.057545 0.045 Uiso 0.5 1 calc R U P A -1
C301 C 0.0895(19) -0.4680(10) 0.0159(7) 0.039(5) Uani 0.5 1 d D U P A -1
H301 H 0.142151 -0.445986 0.029757 0.047 Uiso 0.5 1 calc R U P A -1
C291 C 0.865(3) -0.2775(13) 0.2513(10) 0.059(11) Uani 0.45(3) 1 d D U P B 2
H291 H 0.916732 -0.266437 0.235914 0.071 Uiso 0.45(3) 1 calc R U P B 2
C289 C 0.803(2) -0.3264(13) 0.2976(10) 0.068(11) Uani 0.45(3) 1 d D U P B 2
H289 H 0.811336 -0.349636 0.314038 0.082 Uiso 0.45(3) 1 calc R U P B 2
C294 C 0.715(2) -0.3088(15) 0.2963(12) 0.077(12) Uani 0.45(3) 1 d D U P B 2
H294 H 0.662861 -0.319768 0.311652 0.093 Uiso 0.45(3) 1 calc R U P B 2
C290 C 0.877(2) -0.3106(12) 0.2753(11) 0.063(11) Uani 0.45(3) 1 d D U P B 2
H290 H 0.938318 -0.322726 0.276376 0.075 Uiso 0.45(3) 1 calc R U P B 2
C293 C 0.703(3) -0.2754(16) 0.2726(14) 0.087(13) Uani 0.45(3) 1 d D U P B 2
H293 H 0.643449 -0.262408 0.272072 0.105 Uiso 0.45(3) 1 calc R U P B 2
C292 C 0.777(3) -0.2605(14) 0.2498(11) 0.064(11) Uani 0.45(3) 1 d D U P B 2
H292 H 0.766627 -0.238169 0.232765 0.077 Uiso 0.45(3) 1 calc R U P B 2
C266 C 0.788(3) -0.5658(13) 0.2557(11) 0.211(15) Uani 1 1 d D U . . .
H266 H 0.843250 -0.548937 0.272148 0.253 Uiso 1 1 calc R U . . .
C267 C 0.759(3) -0.6127(13) 0.2569(10) 0.192(14) Uani 1 1 d D U . . .
H267 H 0.793636 -0.628637 0.274114 0.230 Uiso 1 1 calc R U . . .
C268 C 0.679(3) -0.6366(9) 0.2337(11) 0.177(13) Uani 1 1 d D U . . .
H268 H 0.659747 -0.669329 0.234395 0.213 Uiso 1 1 calc R U . . .
C269 C 0.627(2) -0.6140(12) 0.2093(10) 0.174(13) Uani 1 1 d D U . . .
H269 H 0.570546 -0.630740 0.193664 0.209 Uiso 1 1 calc R U . . .
C270 C 0.657(3) -0.5671(13) 0.2076(12) 0.200(15) Uani 1 1 d D U . . .
H270 H 0.621666 -0.551258 0.190541 0.241 Uiso 1 1 calc R U . . .
C265 C 0.738(3) -0.5431(10) 0.2303(13) 0.219(16) Uani 1 1 d D U . . .
H265 H 0.760336 -0.510703 0.228644 0.263 Uiso 1 1 calc R U . . .
C1A C 0.808(2) -0.277(2) 0.3182(8) 0.099(18) Uani 0.55(3) 1 d D . P B 1
H1A H 0.809728 -0.271657 0.344508 0.118 Uiso 0.55(3) 1 calc R U P B 1
C1B C 0.717(2) -0.287(3) 0.2967(9) 0.13(2) Uani 0.55(3) 1 d D . P B 1
H1B H 0.656161 -0.298136 0.307752 0.151 Uiso 0.55(3) 1 calc R U P B 1
C1C C 0.896(2) -0.2735(18) 0.3010(9) 0.080(13) Uani 0.55(3) 1 d D . P B 1
H1C H 0.959310 -0.269433 0.315526 0.096 Uiso 0.55(3) 1 calc R U P B 1
C1D C 0.715(3) -0.283(3) 0.2591(9) 0.13(2) Uani 0.55(3) 1 d D . P B 1
H1D H 0.652823 -0.281782 0.245144 0.152 Uiso 0.55(3) 1 calc R U P B 1
C1E C 0.803(3) -0.280(2) 0.2420(8) 0.098(17) Uani 0.55(3) 1 d D . P B 1
H1E H 0.801375 -0.279734 0.215675 0.117 Uiso 0.55(3) 1 calc R U P B 1
C1F C 0.893(2) -0.2762(18) 0.2631(9) 0.071(12) Uani 0.55(3) 1 d D . P B 1
H1F H 0.953899 -0.275739 0.251266 0.086 Uiso 0.55(3) 1 calc R U P B 1
C283 C 0.5226(14) -0.1938(6) 0.8452(6) 0.085(6) Uani 1 1 d D U . . .
H283 H 0.539529 -0.163338 0.837181 0.102 Uiso 1 1 calc R U . . .
C284 C 0.5910(13) -0.2109(6) 0.8674(5) 0.071(5) Uani 1 1 d D U . . .
H284 H 0.655999 -0.192326 0.874988 0.086 Uiso 1 1 calc R U . . .
C285 C 0.5666(14) -0.2547(7) 0.8788(6) 0.091(7) Uani 1 1 d D U . . .
H285 H 0.613711 -0.266196 0.894808 0.109 Uiso 1 1 calc R U . . .
C286 C 0.4743(14) -0.2820(6) 0.8671(7) 0.082(6) Uani 1 1 d D U . . .
H286 H 0.459217 -0.313139 0.873717 0.099 Uiso 1 1 calc R U . . .
C287 C 0.4037(14) -0.2646(7) 0.8461(7) 0.086(6) Uani 1 1 d D U . . .
H287 H 0.337744 -0.282677 0.839481 0.103 Uiso 1 1 calc R U . . .
C288 C 0.4292(14) -0.2209(6) 0.8347(6) 0.076(6) Uani 1 1 d D U . . .
H288 H 0.381332 -0.209069 0.819195 0.091 Uiso 1 1 calc R U . . .
C299 C 0.455(2) -0.4716(11) 0.4771(8) 0.048(5) Uani 0.5 1 d D U P C -1
H299 H 0.413978 -0.453565 0.464282 0.057 Uiso 0.5 1 calc R U P C -1
C298 C 0.536(2) -0.4838(10) 0.4614(7) 0.049(5) Uani 0.5 1 d D U P C -1
H298 H 0.553408 -0.473387 0.437941 0.059 Uiso 0.5 1 calc R U P C -1
C297 C 0.593(2) -0.5109(11) 0.4792(8) 0.049(5) Uani 0.5 1 d D U P C -1
H297 H 0.650347 -0.518892 0.468357 0.059 Uiso 0.5 1 calc R U P C -1
C296 C 0.568(2) -0.5265(12) 0.5126(8) 0.050(5) Uani 0.5 1 d D U P C -1
H296 H 0.606581 -0.546279 0.524595 0.060 Uiso 0.5 1 calc R U P C -1
C295 C 0.488(2) -0.5139(12) 0.5290(8) 0.050(5) Uani 0.5 1 d D U P C -1
H295 H 0.470279 -0.524708 0.552280 0.060 Uiso 0.5 1 calc R U P C -1
C300 C 0.433(2) -0.4854(12) 0.5115(8) 0.051(5) Uani 0.5 1 d D U P C -1
H300 H 0.378635 -0.475261 0.523239 0.061 Uiso 0.5 1 calc R U P C -1

loop_
_atom_site_aniso_label
_atom_site_aniso_U_11
_atom_site_aniso_U_22
_atom_site_aniso_U_33
_atom_site_aniso_U_23
_atom_site_aniso_U_13
_atom_site_aniso_U_12
Au1 0.0297(3) 0.0323(3) 0.0259(3) 0.0046(2) 0.0054(2) 0.0106(2)
Au2 0.0658(5) 0.0277(3) 0.0304(3) -0.0017(3) -0.0063(3) 0.0161(3)
O1 0.077(9) 0.035(5) 0.030(5) 0.015(4) 0.002(5) 0.004(5)
O2 0.079(9) 0.026(5) 0.034(5) 0.006(4) -0.004(5) 0.006(5)
N1 0.032(5) 0.038(6) 0.023(4) 0.005(4) 0.005(3) 0.017(4)
N2 0.028(5) 0.036(6) 0.023(4) 0.007(4) 0.003(3) 0.007(4)
N3 0.060(6) 0.029(5) 0.033(6) 0.000(4) 0.002(5) 0.017(4)
N4 0.078(6) 0.029(5) 0.040(6) -0.002(4) -0.015(5) 0.016(4)
C1 0.024(5) 0.028(5) 0.032(7) 0.009(4) 0.007(4) -0.002(4)
C2 0.025(5) 0.032(5) 0.016(6) 0.011(4) 0.004(4) 0.001(4)
C3 0.035(7) 0.030(5) 0.023(7) 0.005(4) 0.001(6) 0.006(4)
C4 0.047(9) 0.033(5) 0.025(7) 0.002(4) 0.007(7) 0.008(5)
C5 0.020(6) 0.031(5) 0.032(5) 0.011(4) 0.002(4) 0.000(4)
C6 0.15(2) 0.027(7) 0.063(12) -0.001(7) -0.020(13) 0.008(8)
C7 0.033(7) 0.036(8) 0.060(8) -0.003(6) 0.005(6) 0.006(6)
C8 0.064(10) 0.094(14) 0.072(9) -0.024(8) 0.000(7) 0.040(10)
C9 0.072(11) 0.107(15) 0.106(11) -0.025(10) 0.003(8) 0.049(11)
C10 0.051(10) 0.077(12) 0.105(11) -0.006(9) 0.012(8) 0.022(9)
C11 0.058(10) 0.093(14) 0.101(11) -0.003(9) 0.001(8) 0.042(10)
C12 0.043(8) 0.072(11) 0.069(9) -0.006(7) -0.002(6) 0.026(8)
C13 0.033(5) 0.023(7) 0.024(4) 0.007(4) 0.003(4) 0.008(4)
C14 0.033(6) 0.067(11) 0.031(5) 0.013(6) 0.006(4) 0.021(6)
C15 0.032(6) 0.052(10) 0.029(5) 0.005(5) 0.004(4) 0.019(6)
C16 0.029(6) 0.050(5) 0.025(5) 0.008(4) 0.004(4) 0.016(4)
C17 0.055(9) 0.048(6) 0.036(6) 0.011(4) 0.002(5) 0.017(5)
C18 0.059(10) 0.054(7) 0.042(6) 0.015(5) 0.000(6) 0.015(6)
C19 0.055(10) 0.063(7) 0.038(7) 0.012(5) -0.004(7) 0.017(6)
C20 0.052(10) 0.060(7) 0.034(6) 0.004(5) -0.011(6) 0.015(6)
C21 0.046(8) 0.056(6) 0.029(5) 0.004(4) -0.005(5) 0.018(5)
C22 0.078(9) 0.054(7) 0.052(8) 0.003(6) -0.008(7) 0.016(6)
C23 0.088(13) 0.063(11) 0.108(17) -0.012(11) 0.012(11) 0.017(10)
C24 0.073(10) 0.062(11) 0.087(14) 0.013(10) -0.005(9) 0.018(8)
C25 0.067(10) 0.056(7) 0.046(8) 0.009(5) -0.016(7) 0.016(6)
C26 0.087(10) 0.054(11) 0.106(17) 0.011(11) 0.019(11) 0.014(8)
C27 0.086(15) 0.074(11) 0.081(12) -0.011(9) -0.002(11) 0.023(10)
C28 0.033(7) 0.045(5) 0.025(4) 0.005(3) 0.007(4) 0.016(4)
C29 0.053(9) 0.048(5) 0.020(5) -0.002(4) 0.015(5) 0.010(5)
C30 0.034(8) 0.069(7) 0.026(5) 0.005(5) 0.009(5) 0.019(6)
C31 0.051(10) 0.069(7) 0.026(6) 0.006(5) 0.007(6) 0.013(6)
C32 0.058(11) 0.063(8) 0.033(5) 0.007(5) 0.013(5) 0.010(7)
C33 0.045(8) 0.043(5) 0.032(5) 0.007(4) 0.015(5) 0.016(5)
C34 0.070(9) 0.050(7) 0.050(9) 0.006(6) 0.010(7) 0.005(6)
C35 0.076(11) 0.054(10) 0.105(18) -0.009(10) -0.005(10) 0.012(8)
C36 0.069(9) 0.052(10) 0.077(13) 0.001(9) 0.007(8) 0.004(7)
C37 0.068(9) 0.044(6) 0.035(7) 0.005(5) 0.015(6) 0.015(6)
C38 0.077(9) 0.041(10) 0.065(12) -0.001(8) -0.001(8) 0.016(7)
C39 0.068(12) 0.045(8) 0.082(13) 0.014(7) 0.014(10) 0.013(7)
C40 0.067(7) 0.030(5) 0.038(7) 0.002(4) -0.006(6) 0.018(4)
C41 0.073(8) 0.030(6) 0.047(9) 0.000(5) -0.011(7) 0.010(5)
C42 0.073(8) 0.030(5) 0.037(8) -0.002(5) -0.005(6) 0.016(5)
C43 0.056(7) 0.036(7) 0.048(6) 0.008(5) -0.001(5) 0.015(6)
C44 0.082(8) 0.094(12) 0.071(7) 0.025(7) 0.021(6) 0.050(9)
C45 0.076(10) 0.091(14) 0.080(9) 0.024(8) 0.018(7) 0.045(10)
C46 0.065(9) 0.070(12) 0.073(9) 0.016(8) 0.003(7) 0.029(9)
C47 0.060(8) 0.062(10) 0.055(8) 0.018(7) -0.002(6) 0.024(8)
C48 0.048(6) 0.036(7) 0.047(6) 0.005(5) -0.006(5) 0.008(6)
C49 0.117(13) 0.137(16) 0.083(9) 0.038(9) 0.042(9) 0.071(12)
C50 0.119(13) 0.134(19) 0.102(17) 0.036(14) 0.054(11) 0.065(13)
C51 0.13(2) 0.155(18) 0.095(14) 0.019(12) 0.053(13) 0.054(15)
C52 0.048(7) 0.059(9) 0.045(7) 0.001(6) -0.007(5) 0.014(6)
C53 0.060(9) 0.072(11) 0.071(13) -0.020(9) 0.016(8) 0.001(8)
C54 0.068(12) 0.051(10) 0.050(8) -0.003(7) -0.005(7) 0.003(9)
C55 0.080(6) 0.019(7) 0.044(5) -0.001(5) -0.017(4) 0.016(5)
C56 0.086(7) 0.027(8) 0.054(6) 0.003(5) -0.012(5) 0.019(6)
C57 0.087(8) 0.049(11) 0.061(7) 0.014(7) -0.012(6) 0.015(7)
C58 0.089(9) 0.064(13) 0.060(8) 0.009(7) -0.016(6) 0.011(8)
C59 0.091(8) 0.059(12) 0.045(7) 0.006(7) -0.018(6) 0.017(7)
C60 0.089(8) 0.040(9) 0.041(6) -0.004(5) -0.017(5) 0.018(6)
C61 0.103(13) 0.051(9) 0.051(7) 0.009(6) -0.007(7) 0.025(9)
C62 0.21(3) 0.075(11) 0.099(16) 0.018(10) 0.035(17) 0.000(13)
C63 0.19(3) 0.066(11) 0.082(15) 0.014(9) 0.035(16) 0.047(14)
C64 0.092(9) 0.071(11) 0.056(9) 0.002(8) -0.003(7) 0.027(8)
C65 0.14(2) 0.101(14) 0.115(18) 0.043(13) 0.029(16) 0.043(13)
C66 0.16(2) 0.086(12) 0.088(17) -0.003(10) 0.018(16) 0.045(12)
Au5 0.0276(3) 0.0253(3) 0.0271(3) -0.0001(2) -0.0024(2) 0.0049(2)
Au6 0.0415(3) 0.0220(3) 0.0274(3) -0.0016(2) 0.0037(2) 0.0050(2)
O5 0.071(8) 0.026(5) 0.039(5) -0.006(4) -0.006(5) 0.002(5)
O6 0.076(9) 0.034(5) 0.037(5) 0.008(4) -0.002(5) -0.007(5)
N9 0.032(5) 0.026(6) 0.033(4) 0.001(4) -0.001(3) 0.003(4)
N10 0.032(5) 0.031(6) 0.034(4) 0.003(4) -0.001(3) 0.006(4)
N11 0.049(7) 0.024(5) 0.021(4) -0.001(3) 0.003(4) 0.005(4)
N12 0.049(7) 0.032(5) 0.023(4) 0.001(3) 0.004(4) 0.009(4)
C133 0.029(6) 0.023(4) 0.021(6) 0.001(4) -0.010(4) 0.001(4)
C134 0.032(5) 0.027(5) 0.025(6) 0.000(4) -0.009(4) 0.007(4)
C135 0.034(7) 0.026(5) 0.029(7) -0.002(4) -0.005(6) 0.007(4)
C136 0.037(8) 0.030(5) 0.036(8) -0.004(5) 0.005(6) 0.008(5)
C137 0.040(8) 0.023(5) 0.034(5) -0.001(4) -0.001(5) 0.001(4)
C138 0.15(2) 0.038(7) 0.073(14) 0.017(7) -0.005(14) -0.020(9)
C172 0.038(7) 0.028(5) 0.023(4) 0.003(3) 0.002(4) 0.009(4)
C173 0.046(8) 0.023(5) 0.025(5) -0.004(4) 0.000(5) 0.011(5)
C174 0.057(9) 0.030(5) 0.026(5) -0.001(4) 0.005(5) 0.007(5)
C175 0.061(6) 0.019(7) 0.024(4) 0.000(4) 0.006(4) 0.006(5)
C176 0.066(6) 0.036(8) 0.029(5) -0.001(5) 0.001(4) 0.007(5)
C177 0.070(7) 0.051(11) 0.026(6) 0.001(5) 0.001(5) 0.006(6)
C178 0.072(7) 0.038(9) 0.036(6) -0.002(6) 0.010(5) 0.005(6)
C179 0.071(8) 0.028(8) 0.036(6) -0.002(5) 0.011(5) 0.005(6)
C180 0.059(6) 0.026(7) 0.037(5) 0.001(5) 0.009(4) 0.008(5)
C181 0.065(7) 0.063(9) 0.048(9) -0.004(7) 0.003(6) 0.012(6)
C183 0.072(11) 0.067(10) 0.057(12) 0.000(8) -0.003(9) 0.005(8)
C182 0.084(13) 0.071(10) 0.106(19) 0.006(10) 0.000(12) 0.023(9)
C184 0.062(7) 0.047(8) 0.040(7) -0.001(6) 0.005(6) 0.019(6)
C185 0.082(12) 0.059(10) 0.108(18) -0.002(10) 0.001(12) 0.034(9)
C186 0.074(11) 0.050(8) 0.094(16) -0.002(8) -0.008(10) 0.014(7)
C187 0.050(5) 0.034(6) 0.019(5) -0.004(4) 0.008(4) 0.007(4)
C192 0.051(6) 0.052(8) 0.026(6) -0.001(6) 0.011(4) 0.008(5)
C191 0.054(7) 0.059(9) 0.034(7) 0.004(7) 0.011(5) 0.001(6)
C190 0.061(7) 0.052(10) 0.041(8) 0.009(7) 0.008(5) -0.002(6)
C189 0.059(7) 0.045(9) 0.034(7) 0.012(6) 0.007(5) 0.003(6)
C188 0.054(5) 0.035(7) 0.024(6) 0.004(5) 0.004(4) 0.004(5)
C196 0.062(8) 0.093(11) 0.036(8) 0.014(7) 0.006(6) 0.027(7)
C197 0.076(15) 0.108(13) 0.107(17) -0.007(12) 0.004(13) 0.036(11)
C193 0.054(6) 0.042(8) 0.030(6) 0.008(5) 0.007(5) 0.003(5)
C194 0.053(10) 0.068(11) 0.050(9) -0.016(8) -0.003(7) 0.012(8)
C195 0.068(9) 0.050(10) 0.037(7) -0.001(7) 0.001(6) 0.009(8)
C139 0.032(5) 0.035(6) 0.041(7) 0.002(5) -0.002(4) 0.009(4)
C144 0.034(6) 0.050(8) 0.073(10) -0.016(7) -0.010(6) 0.010(5)
C142 0.044(8) 0.077(12) 0.093(12) -0.005(9) 0.003(7) 0.019(7)
C143 0.037(7) 0.084(13) 0.104(13) -0.021(11) 0.004(7) 0.002(7)
C141 0.045(7) 0.085(12) 0.083(11) -0.006(9) 0.013(7) 0.016(7)
C140 0.043(7) 0.064(10) 0.057(8) -0.015(7) 0.003(6) 0.013(6)
C145 0.035(5) 0.044(9) 0.040(5) 0.008(5) 0.002(4) 0.006(5)
C146 0.032(5) 0.064(11) 0.036(6) 0.006(6) 0.001(4) 0.011(5)
C147 0.029(5) 0.048(9) 0.033(5) 0.000(5) -0.001(4) 0.006(5)
C148 0.038(6) 0.036(5) 0.028(5) 0.000(4) 0.005(4) 0.011(4)
C149 0.047(7) 0.032(5) 0.035(6) -0.004(4) -0.007(5) 0.017(5)
C150 0.054(9) 0.043(6) 0.037(7) -0.001(5) -0.008(6) 0.015(6)
C151 0.050(9) 0.045(6) 0.036(7) 0.001(5) -0.008(6) 0.018(6)
C152 0.048(8) 0.047(7) 0.033(6) 0.002(5) -0.004(6) 0.016(6)
C153 0.039(7) 0.034(5) 0.029(6) 0.000(4) -0.001(5) 0.010(4)
C154 0.084(11) 0.036(6) 0.056(9) -0.003(6) -0.008(8) 0.031(6)
C156 0.16(2) 0.082(14) 0.103(15) 0.011(11) 0.041(16) 0.077(13)
C155 0.107(13) 0.049(9) 0.13(2) 0.009(10) 0.006(13) 0.020(8)
C157 0.051(8) 0.038(6) 0.031(6) -0.006(5) -0.004(5) 0.005(5)
C159 0.062(10) 0.048(8) 0.045(9) -0.010(7) 0.004(8) -0.007(7)
C158 0.074(11) 0.051(10) 0.069(12) -0.011(9) 0.021(9) 0.003(8)
C160 0.036(7) 0.039(5) 0.035(5) 0.006(4) 0.000(4) 0.014(5)
C161 0.037(8) 0.044(5) 0.036(5) 0.000(4) 0.004(5) 0.010(5)
C162 0.024(8) 0.070(7) 0.042(6) 0.009(5) 0.008(5) 0.013(6)
C163 0.052(11) 0.073(8) 0.060(8) 0.018(6) -0.004(7) 0.010(7)
C164 0.053(11) 0.065(8) 0.061(7) 0.022(5) -0.009(6) 0.014(7)
C165 0.056(10) 0.041(6) 0.057(6) 0.014(4) -0.012(6) 0.004(5)
C166 0.051(8) 0.039(6) 0.051(8) -0.001(5) 0.004(6) 0.007(5)
C167 0.060(9) 0.059(10) 0.046(10) 0.000(8) 0.003(7) 0.018(7)
C168 0.061(10) 0.063(10) 0.090(14) -0.015(9) -0.013(9) 0.005(8)
C169 0.085(11) 0.043(7) 0.068(9) 0.004(6) -0.025(7) 0.004(6)
C170 0.090(11) 0.051(11) 0.14(2) 0.001(11) -0.007(11) -0.004(8)
C171 0.094(12) 0.047(11) 0.112(17) 0.000(11) -0.008(11) 0.007(9)
C198 0.091(12) 0.115(14) 0.110(19) -0.001(12) -0.032(12) 0.020(10)
Au3 0.0212(3) 0.0231(3) 0.0223(3) 0.0010(2) 0.0023(2) 0.0023(2)
Au4 0.0456(4) 0.0155(3) 0.0253(3) 0.0012(2) -0.0054(2) 0.0036(2)
O3 0.056(7) 0.025(3) 0.028(3) 0.000(2) 0.005(3) 0.005(3)
O4 0.073(8) 0.021(3) 0.027(3) 0.002(2) 0.010(3) 0.005(3)
N5 0.023(3) 0.036(4) 0.027(2) 0.0077(18) 0.0006(15) 0.001(2)
N6 0.023(3) 0.053(5) 0.027(2) 0.0056(19) 0.0015(15) 0.001(2)
N7 0.065(4) 0.023(3) 0.040(3) 0.0055(19) -0.010(3) 0.007(2)
N8 0.057(3) 0.021(3) 0.031(3) 0.0009(18) -0.003(3) 0.0096(19)
C67 0.027(3) 0.023(2) 0.023(4) 0.0022(19) 0.0008(18) 0.0038(16)
C68 0.029(3) 0.025(2) 0.023(5) 0.0036(19) 0.001(2) 0.0055(16)
C69 0.029(4) 0.025(2) 0.017(6) 0.0024(18) 0.001(4) 0.0047(16)
C70 0.039(8) 0.026(2) 0.032(8) 0.004(2) 0.008(6) 0.006(2)
C71 0.020(4) 0.023(2) 0.025(3) 0.0022(18) 0.000(2) 0.0029(19)
C72 0.17(2) 0.022(3) 0.033(6) 0.004(3) 0.026(8) 0.007(4)
C73 0.029(3) 0.025(3) 0.042(5) 0.007(3) 0.005(2) 0.0062(19)
C74 0.034(4) 0.051(7) 0.066(6) -0.018(6) 0.009(3) -0.001(4)
C75 0.037(4) 0.063(9) 0.089(8) -0.026(8) 0.016(4) -0.006(5)
C76 0.044(4) 0.065(10) 0.095(9) -0.029(8) 0.024(5) -0.009(5)
C77 0.046(4) 0.068(10) 0.092(9) -0.029(8) 0.030(5) -0.014(5)
C78 0.042(4) 0.050(7) 0.065(6) -0.016(6) 0.021(4) -0.006(4)
C79 0.023(2) 0.029(6) 0.027(2) 0.008(2) 0.0012(14) 0.0021(18)
C80 0.022(3) 0.074(11) 0.028(3) 0.005(3) 0.0011(17) 0.000(2)
C81 0.023(3) 0.067(10) 0.028(3) 0.006(3) 0.0011(17) -0.001(2)
C82 0.020(4) 0.060(3) 0.027(2) 0.0045(19) 0.003(2) 0.002(3)
C83 0.059(7) 0.060(4) 0.033(3) 0.005(2) -0.011(3) 0.006(3)
C84 0.044(9) 0.062(4) 0.031(3) 0.004(2) -0.006(4) 0.006(4)
C85 0.043(9) 0.062(4) 0.035(3) 0.002(3) -0.004(4) 0.006(4)
C86 0.051(9) 0.061(4) 0.036(3) 0.002(2) -0.006(4) 0.006(3)
C87 0.047(6) 0.060(4) 0.035(3) 0.002(2) -0.005(3) 0.005(3)
C88 0.073(7) 0.060(4) 0.037(4) 0.003(3) -0.009(4) 0.006(3)
C89 0.086(10) 0.065(5) 0.051(7) 0.010(4) 0.001(7) 0.009(4)
C90 0.086(9) 0.064(6) 0.063(9) 0.009(5) 0.008(7) 0.012(5)
C91 0.053(6) 0.065(4) 0.043(4) 0.008(3) -0.003(4) 0.009(3)
C92 0.056(6) 0.065(5) 0.066(9) 0.010(5) 0.005(5) 0.010(4)
C93 0.058(6) 0.070(6) 0.066(9) 0.013(6) 0.006(6) 0.014(5)
C94 0.024(4) 0.038(3) 0.027(2) 0.0068(18) 0.000(2) 0.000(2)
C95 0.063(7) 0.040(3) 0.029(3) 0.009(2) 0.007(3) 0.007(3)
C96 0.039(8) 0.038(4) 0.028(3) 0.007(2) 0.001(3) 0.001(4)
C97 0.060(11) 0.040(4) 0.031(3) 0.007(2) 0.007(4) 0.006(4)
C98 0.071(12) 0.041(4) 0.033(3) 0.008(2) 0.011(4) 0.010(4)
C99 0.055(6) 0.040(3) 0.032(3) 0.008(2) 0.009(3) 0.007(3)
C100 0.071(7) 0.041(3) 0.035(4) 0.005(3) 0.003(4) 0.011(3)
C101 0.072(7) 0.042(4) 0.062(9) 0.011(4) -0.001(5) 0.009(3)
C102 0.073(7) 0.047(5) 0.044(7) 0.009(4) 0.002(5) 0.013(4)
C103 0.063(6) 0.042(3) 0.036(4) 0.011(3) 0.005(4) 0.006(3)
C104 0.059(7) 0.042(4) 0.045(7) 0.008(3) 0.010(5) 0.007(4)
C105 0.062(6) 0.045(6) 0.074(9) 0.021(6) -0.001(5) 0.004(4)
C106 0.054(4) 0.022(2) 0.022(4) 0.0029(16) 0.003(4) 0.0076(17)
C107 0.050(5) 0.023(3) 0.031(5) 0.007(2) 0.002(4) 0.006(2)
C108 0.053(5) 0.021(3) 0.035(5) 0.003(2) -0.002(5) 0.009(2)
C109 0.075(4) 0.022(4) 0.045(3) 0.008(2) -0.017(3) 0.005(3)
C110 0.082(4) 0.034(5) 0.045(3) 0.006(3) -0.015(3) 0.008(3)
C111 0.087(5) 0.069(11) 0.053(4) -0.005(5) -0.013(4) -0.006(6)
C112 0.097(6) 0.13(2) 0.070(5) -0.023(9) -0.003(4) -0.028(9)
C113 0.089(5) 0.105(16) 0.066(5) -0.014(7) -0.006(4) -0.022(7)
C114 0.085(4) 0.092(9) 0.063(4) -0.008(4) -0.005(3) -0.019(4)
C115 0.079(4) 0.048(6) 0.045(4) 0.011(4) -0.017(3) 0.008(4)
C116 0.087(7) 0.036(7) 0.043(5) 0.005(5) -0.015(4) 0.009(5)
C118 0.099(6) 0.099(9) 0.063(4) -0.007(5) -0.001(4) -0.011(5)
C120 0.101(14) 0.113(11) 0.079(7) 0.008(7) 0.008(8) -0.003(9)
C119 0.136(12) 0.139(14) 0.085(9) 0.018(8) 0.024(8) 0.027(11)
C121 0.059(3) 0.019(4) 0.033(3) 0.000(2) -0.005(2) 0.011(2)
C122 0.060(3) 0.040(6) 0.036(3) 0.001(3) -0.004(2) 0.012(3)
C123 0.060(3) 0.055(11) 0.035(3) 0.003(4) -0.003(3) 0.012(3)
C124 0.060(4) 0.073(13) 0.035(3) 0.004(4) -0.004(3) 0.011(4)
C125 0.060(4) 0.057(11) 0.033(3) 0.003(3) -0.004(2) 0.011(4)
C126 0.061(3) 0.050(7) 0.032(3) 0.002(2) -0.005(2) 0.011(3)
C127 0.077(5) 0.048(6) 0.035(3) 0.002(3) 0.001(3) 0.017(4)
C128 0.112(9) 0.067(7) 0.061(6) 0.016(5) 0.026(6) 0.041(7)
C129 0.084(10) 0.052(6) 0.048(6) 0.008(4) 0.009(6) 0.020(5)
C130 0.060(4) 0.058(6) 0.043(4) -0.002(4) -0.001(3) 0.009(4)
C131 0.081(7) 0.059(6) 0.055(8) -0.003(4) 0.012(6) 0.005(4)
C132 0.077(7) 0.064(7) 0.055(6) -0.009(5) 0.011(5) 0.003(5)
C117 0.104(6) 0.070(8) 0.071(9) 0.033(7) 0.007(6) 0.033(6)
Au7 0.0241(3) 0.0251(3) 0.0253(3) 0.0043(2) 0.0033(2) 0.0066(2)
Au8 0.0321(3) 0.0158(2) 0.0233(3) -0.0006(2) 0.0037(2) 0.0064(2)
O7 0.073(9) 0.027(5) 0.046(6) 0.009(4) 0.007(5) 0.018(5)
O8 0.037(6) 0.019(4) 0.041(5) -0.002(3) 0.002(4) 0.005(4)
N13 0.033(5) 0.034(6) 0.031(4) 0.005(4) 0.002(3) 0.006(4)
N14 0.036(5) 0.038(6) 0.030(4) 0.006(4) 0.003(3) 0.011(4)
N15 0.023(5) 0.021(4) 0.022(4) 0.000(3) 0.004(3) 0.008(4)
N16 0.029(6) 0.019(4) 0.023(4) -0.001(3) 0.001(4) 0.005(4)
C203 0.029(7) 0.022(5) 0.040(5) 0.003(4) 0.004(5) 0.004(4)
C199 0.018(5) 0.023(4) 0.023(6) 0.000(4) -0.006(4) 0.003(3)
C200 0.023(5) 0.019(4) 0.027(6) 0.001(4) -0.003(4) 0.004(3)
C201 0.030(7) 0.019(4) 0.024(7) 0.002(4) 0.003(6) 0.006(4)
C202 0.027(7) 0.023(5) 0.030(8) 0.002(4) 0.011(6) 0.003(4)
C204 0.100(17) 0.028(6) 0.059(11) -0.010(6) 0.003(11) 0.026(8)
C205 0.015(5) 0.025(6) 0.043(7) -0.007(5) 0.000(4) -0.002(4)
C206 0.029(6) 0.037(7) 0.058(8) 0.002(6) -0.001(6) 0.008(6)
C207 0.035(7) 0.059(10) 0.080(10) -0.006(8) 0.005(7) 0.017(7)
C208 0.040(9) 0.076(12) 0.080(10) -0.005(8) 0.010(7) 0.016(8)
C209 0.058(10) 0.112(15) 0.091(12) 0.026(12) 0.039(10) 0.039(11)
C210 0.040(8) 0.059(10) 0.064(8) 0.017(8) 0.022(7) 0.011(7)
C211 0.030(5) 0.028(7) 0.029(5) 0.008(4) 0.004(3) 0.008(4)
C212 0.034(5) 0.065(11) 0.035(5) 0.004(5) 0.007(4) 0.011(5)
C213 0.041(6) 0.050(10) 0.034(5) 0.006(5) 0.009(4) 0.011(5)
C214 0.026(7) 0.042(5) 0.029(4) 0.002(4) 0.001(4) 0.008(4)
C215 0.031(8) 0.043(5) 0.036(5) -0.002(4) 0.000(5) 0.009(5)
C216 0.061(12) 0.056(7) 0.038(6) -0.004(5) -0.004(6) 0.013(7)
C217 0.077(14) 0.062(7) 0.031(7) -0.003(5) 0.001(7) 0.017(7)
C218 0.068(12) 0.059(7) 0.030(6) 0.004(5) -0.001(6) 0.020(7)
C219 0.049(9) 0.046(5) 0.031(5) 0.005(4) 0.000(5) 0.013(5)
C220 0.051(8) 0.048(7) 0.052(8) 0.008(6) -0.002(7) 0.011(6)
C221 0.054(9) 0.051(9) 0.14(2) 0.030(11) 0.002(9) 0.010(7)
C222 0.064(10) 0.058(11) 0.13(2) 0.022(12) 0.016(11) 0.023(9)
C223 0.078(10) 0.045(7) 0.046(9) 0.002(6) -0.009(7) 0.016(6)
C225 0.084(10) 0.042(9) 0.100(17) 0.008(10) -0.005(9) 0.014(7)
C226 0.033(6) 0.046(5) 0.028(5) 0.006(4) 0.004(4) 0.009(4)
C227 0.050(7) 0.048(6) 0.031(6) 0.011(4) 0.003(5) 0.014(5)
C228 0.049(8) 0.055(7) 0.033(7) 0.007(5) 0.001(6) 0.016(5)
C229 0.051(8) 0.058(7) 0.032(7) 0.007(5) -0.001(6) 0.015(6)
C230 0.049(8) 0.051(7) 0.036(7) 0.006(5) -0.006(6) 0.010(6)
C231 0.046(7) 0.047(5) 0.037(6) 0.006(4) -0.003(5) 0.006(5)
C232 0.079(10) 0.046(6) 0.053(9) 0.010(6) -0.004(7) 0.007(6)
C234 0.134(19) 0.064(12) 0.078(13) 0.015(10) 0.024(13) -0.005(11)
C233 0.120(17) 0.068(12) 0.113(18) 0.009(11) 0.025(14) 0.027(11)
C235 0.052(9) 0.052(7) 0.050(8) 0.013(6) -0.011(6) 0.007(6)
C236 0.089(14) 0.049(9) 0.087(13) 0.025(8) 0.025(12) 0.019(9)
C237 0.068(10) 0.052(10) 0.067(11) 0.017(9) 0.008(9) 0.015(8)
C238 0.023(7) 0.024(5) 0.021(4) -0.002(3) 0.000(4) 0.002(4)
C239 0.039(8) 0.021(5) 0.027(5) 0.002(4) 0.003(5) 0.008(5)
C240 0.040(8) 0.015(5) 0.025(5) 0.000(4) 0.003(5) 0.007(4)
C241 0.043(5) 0.034(7) 0.018(4) 0.007(4) 0.013(3) 0.017(4)
C242 0.045(5) 0.032(7) 0.025(5) 0.003(4) 0.004(4) 0.013(5)
C243 0.056(7) 0.087(14) 0.025(6) -0.007(6) 0.000(5) 0.035(8)
C244 0.061(8) 0.14(2) 0.043(7) -0.022(9) 0.001(6) 0.048(9)
C245 0.052(8) 0.15(2) 0.041(6) -0.020(9) 0.006(5) 0.047(9)
C246 0.044(6) 0.080(11) 0.037(6) -0.002(6) 0.013(4) 0.025(6)
C247 0.042(6) 0.037(7) 0.024(6) 0.001(5) 0.003(4) 0.012(5)
C249 0.038(7) 0.026(7) 0.029(6) 0.006(6) -0.003(5) -0.007(6)
C248 0.054(9) 0.068(10) 0.051(10) 0.029(9) -0.002(7) 0.002(8)
C250 0.044(7) 0.101(11) 0.045(8) -0.005(7) 0.005(6) 0.024(6)
C252 0.068(11) 0.107(12) 0.104(18) 0.010(11) 0.000(11) 0.014(9)
C251 0.058(11) 0.101(13) 0.077(14) -0.002(10) -0.008(10) 0.027(9)
C253 0.042(5) 0.014(6) 0.026(4) 0.000(4) 0.005(3) 0.005(4)
C254 0.043(5) 0.019(6) 0.033(5) -0.006(4) 0.007(4) 0.005(4)
C255 0.051(7) 0.032(8) 0.036(5) -0.006(5) 0.010(4) 0.002(6)
C256 0.058(7) 0.045(10) 0.037(6) -0.001(6) 0.009(5) 0.003(6)
C257 0.056(7) 0.049(10) 0.030(6) 0.006(6) 0.001(5) 0.005(6)
C258 0.051(5) 0.035(8) 0.028(5) 0.004(5) 0.002(4) 0.012(5)
C259 0.043(7) 0.040(7) 0.037(7) -0.002(5) 0.003(5) 0.010(5)
C260 0.067(10) 0.055(9) 0.096(16) 0.005(9) -0.020(10) -0.005(7)
C261 0.064(11) 0.051(8) 0.072(13) -0.001(8) -0.005(10) 0.024(8)
C262 0.051(6) 0.044(7) 0.045(8) 0.017(6) 0.000(5) 0.014(5)
C264 0.055(9) 0.046(8) 0.097(15) 0.008(8) -0.002(9) 0.010(7)
C263 0.068(11) 0.049(8) 0.065(12) 0.016(8) -0.004(9) 0.022(8)
C224 0.109(13) 0.072(12) 0.100(19) -0.014(11) -0.029(12) 0.044(10)
C279 0.127(16) 0.139(18) 0.111(15) 0.007(13) 0.022(12) 0.060(14)
C277 0.117(16) 0.134(17) 0.106(15) 0.011(12) 0.027(12) 0.055(14)
C278 0.126(17) 0.143(17) 0.102(15) 0.005(13) 0.023(12) 0.063(14)
C282 0.113(15) 0.128(17) 0.107(14) 0.016(12) 0.024(12) 0.052(13)
C281 0.123(16) 0.131(17) 0.106(14) 0.017(12) 0.027(11) 0.058(13)
C280 0.116(15) 0.119(16) 0.096(14) 0.026(11) 0.032(11) 0.052(13)
C271 0.29(4) 0.10(2) 0.20(3) 0.013(18) -0.02(3) 0.01(2)
C273 0.29(3) 0.10(2) 0.19(3) 0.002(18) -0.02(2) 0.02(2)
C274 0.29(4) 0.11(2) 0.20(3) 0.018(19) -0.03(3) 0.02(2)
C272 0.29(3) 0.11(2) 0.20(3) 0.011(19) -0.02(2) 0.02(2)
C275 0.28(3) 0.11(2) 0.20(3) 0.026(19) -0.03(2) 0.01(2)
C276 0.29(4) 0.12(2) 0.20(3) 0.031(19) -0.02(2) 0.01(2)
C302 0.041(5) 0.041(5) 0.041(5) 0.0034(11) 0.0037(11) 0.0080(13)
C303 0.042(5) 0.042(5) 0.042(5) 0.0035(11) 0.0037(11) 0.0081(13)
C304 0.038(5) 0.038(5) 0.038(5) 0.0031(11) 0.0031(11) 0.0073(13)
C305 0.040(5) 0.039(5) 0.040(5) 0.0033(11) 0.0035(11) 0.0076(13)
C306 0.037(5) 0.037(5) 0.037(5) 0.0031(11) 0.0034(11) 0.0073(13)
C301 0.039(5) 0.039(5) 0.039(5) 0.0032(11) 0.0034(11) 0.0074(13)
C291 0.045(16) 0.06(2) 0.08(2) 0.029(17) 0.000(14) 0.017(14)
C289 0.055(16) 0.07(2) 0.08(2) 0.033(18) 0.006(14) 0.018(14)
C294 0.059(16) 0.09(2) 0.10(2) 0.048(19) 0.015(15) 0.027(15)
C290 0.052(15) 0.06(2) 0.08(2) 0.033(17) 0.004(13) 0.024(14)
C293 0.063(16) 0.10(2) 0.11(3) 0.06(2) 0.025(15) 0.033(15)
C292 0.048(16) 0.07(2) 0.09(2) 0.042(18) 0.009(14) 0.023(15)
C266 0.17(3) 0.14(2) 0.29(4) -0.02(2) 0.02(2) -0.026(18)
C267 0.14(2) 0.14(2) 0.27(3) -0.02(2) 0.05(2) -0.019(17)
C268 0.13(2) 0.13(2) 0.25(4) -0.03(2) 0.06(2) -0.014(16)
C269 0.13(2) 0.13(2) 0.25(3) -0.03(2) 0.06(2) -0.012(17)
C270 0.16(3) 0.14(2) 0.28(4) -0.03(2) 0.03(2) -0.020(17)
C265 0.18(3) 0.14(2) 0.30(4) -0.02(2) 0.01(2) -0.029(17)
C1A 0.059(15) 0.15(5) 0.077(16) -0.011(17) -0.015(12) 0.010(19)
C1B 0.057(15) 0.24(7) 0.067(16) -0.03(2) -0.014(12) 0.020(17)
C1C 0.059(15) 0.09(3) 0.086(16) 0.007(17) -0.010(12) 0.014(16)
C1D 0.064(16) 0.25(7) 0.067(16) -0.03(2) -0.009(12) 0.06(2)
C1E 0.066(16) 0.16(5) 0.078(16) -0.011(17) -0.005(12) 0.06(2)
C1F 0.063(16) 0.07(3) 0.086(16) 0.008(17) -0.006(12) 0.036(16)
C283 0.073(10) 0.077(10) 0.097(14) -0.003(9) -0.002(9) 0.000(8)
C284 0.061(9) 0.076(10) 0.071(12) -0.014(8) 0.007(8) 0.003(7)
C285 0.067(10) 0.087(11) 0.112(15) 0.007(10) -0.003(10) 0.002(8)
C286 0.061(9) 0.069(10) 0.114(15) 0.005(9) -0.003(9) 0.008(7)
C287 0.062(10) 0.072(10) 0.119(16) 0.005(10) -0.005(9) 0.008(8)
C288 0.064(9) 0.067(9) 0.093(13) -0.006(9) -0.002(9) 0.013(7)
C299 0.048(5) 0.048(5) 0.048(5) 0.0038(11) 0.0041(11) 0.0090(14)
C298 0.049(5) 0.049(5) 0.049(5) 0.0039(11) 0.0043(11) 0.0093(14)
C297 0.049(5) 0.049(5) 0.049(5) 0.0039(11) 0.0044(11) 0.0094(14)
C296 0.050(5) 0.050(5) 0.050(5) 0.0040(11) 0.0044(11) 0.0094(14)
C295 0.050(5) 0.050(5) 0.050(5) 0.0040(11) 0.0045(11) 0.0094(14)
C300 0.051(5) 0.051(5) 0.051(5) 0.0041(11) 0.0046(11) 0.0097(14)

loop_
_atom_type_symbol
_atom_type_description
_atom_type_scat_dispersion_real
_atom_type_scat_dispersion_imag
_atom_type_scat_source
C C 0.0033 0.0016 'International Tables Vol C Tables 4.2.6.8 and 6.1.1.4'
H H 0.0000 0.0000 'International Tables Vol C Tables 4.2.6.8 and 6.1.1.4'
Au Au -2.0133 8.8022 'International Tables Vol C Tables 4.2.6.8 and 6.1.1.4'
N N 0.0061 0.0033 'International Tables Vol C Tables 4.2.6.8 and 6.1.1.4'
O O 0.0106 0.0060 'International Tables Vol C Tables 4.2.6.8 and 6.1.1.4'

loop_
_geom_angle_atom_site_label_1
_geom_angle_atom_site_label_2
_geom_angle_atom_site_label_3
_geom_angle
_geom_angle_site_symmetry_1
_geom_angle_site_symmetry_3
_geom_angle_publ_flag
C1 Au1 C13 175.1(6) . . ?
C4 Au2 C40 178.0(7) . . ?
C5 O2 C6 117.0(13) . . ?
C13 N1 C15 109.8(12) . . ?
C13 N1 C28 125.7(12) . . ?
C15 N1 C28 124.5(12) . . ?
C13 N2 C14 109.7(12) . . ?
C13 N2 C16 125.5(12) . . ?
C14 N2 C16 124.8(12) . . ?
C40 N3 C41 109.6(14) . . ?
C40 N3 C43 125.6(14) . . ?
C41 N3 C43 124.6(15) . . ?
C40 N4 C42 110.1(15) . . ?
C40 N4 C55 124.7(15) . . ?
C42 N4 C55 125.3(14) . . ?
C2 C1 Au1 129.7(12) . . ?
C2 C1 C5 117.1(13) . . ?
C5 C1 Au1 112.8(10) . . ?
C1 C2 C3 121.9(14) . . ?
C1 C2 C7 121.8(14) . . ?
C3 C2 C7 116.3(13) . . ?
C4 C3 C2 175.0(17) . . ?
C3 C4 Au2 172.9(15) . . ?
O1 C5 O2 119.8(14) . . ?
O1 C5 C1 129.1(15) . . ?
O2 C5 C1 110.7(12) . . ?
O2 C6 H6A 109.5 . . ?
O2 C6 H6B 109.5 . . ?
O2 C6 H6C 109.5 . . ?
H6A C6 H6B 109.5 . . ?
H6A C6 H6C 109.5 . . ?
H6B C6 H6C 109.5 . . ?
C8 C7 C2 122.4(12) . . ?
C8 C7 C12 117.3(11) . . ?
C12 C7 C2 120.1(12) . . ?
C7 C8 H8 118.9 . . ?
C7 C8 C9 122.2(12) . . ?
C9 C8 H8 118.9 . . ?
C8 C9 H9 120.0 . . ?
C10 C9 C8 119.9(13) . . ?
C10 C9 H9 120.0 . . ?
C9 C10 H10 120.4 . . ?
C9 C10 C11 119.1(13) . . ?
C11 C10 H10 120.4 . . ?
C10 C11 H11 119.8 . . ?
C10 C11 C12 120.5(13) . . ?
C12 C11 H11 119.8 . . ?
C7 C12 C11 120.9(12) . . ?
C7 C12 H12 119.6 . . ?
C11 C12 H12 119.6 . . ?
N1 C13 Au1 127.9(10) . . ?
N2 C13 Au1 126.1(10) . . ?
N2 C13 N1 105.8(12) . . ?
N2 C14 H14 126.7 . . ?
C15 C14 N2 106.7(14) . . ?
C15 C14 H14 126.7 . . ?
N1 C15 H15 126.0 . . ?
C14 C15 N1 108.0(14) . . ?
C14 C15 H15 126.0 . . ?
C17 C16 N2 117.6(15) . . ?
C17 C16 C21 123.5(15) . . ?
C21 C16 N2 118.9(15) . . ?
C16 C17 C18 117.0(17) . . ?
C16 C17 C22 122.8(16) . . ?
C18 C17 C22 120.2(17) . . ?
C17 C18 H18 120.0 . . ?
C19 C18 C17 120.1(18) . . ?
C19 C18 H18 120.0 . . ?
C18 C19 H19 119.4 . . ?
C20 C19 C18 121.2(17) . . ?
C20 C19 H19 119.4 . . ?
C19 C20 H20 119.3 . . ?
C19 C20 C21 121.5(18) . . ?
C21 C20 H20 119.3 . . ?
C16 C21 C25 121.5(15) . . ?
C20 C21 C16 116.7(17) . . ?
C20 C21 C25 121.8(17) . . ?
C17 C22 H22 108.1 . . ?
C23 C22 C17 110.8(19) . . ?
C23 C22 H22 108.1 . . ?
C24 C22 C17 109.7(18) . . ?
C24 C22 H22 108.1 . . ?
C24 C22 C23 112(2) . . ?
C22 C23 H23A 109.5 . . ?
C22 C23 H23B 109.5 . . ?
C22 C23 H23C 109.5 . . ?
H23A C23 H23B 109.5 . . ?
H23A C23 H23C 109.5 . . ?
H23B C23 H23C 109.5 . . ?
C22 C24 H24A 109.5 . . ?
C22 C24 H24B 109.5 . . ?
C22 C24 H24C 109.5 . . ?
H24A C24 H24B 109.5 . . ?
H24A C24 H24C 109.5 . . ?
H24B C24 H24C 109.5 . . ?
C21 C25 H25 107.8 . . ?
C21 C25 C26 109.3(17) . . ?
C21 C25 C27 114.2(18) . . ?
C26 C25 H25 107.8 . . ?
C27 C25 H25 107.8 . . ?
C27 C25 C26 109.9(19) . . ?
C25 C26 H26A 109.5 . . ?
C25 C26 H26B 109.5 . . ?
C25 C26 H26C 109.5 . . ?
H26A C26 H26B 109.5 . . ?
H26A C26 H26C 109.5 . . ?
H26B C26 H26C 109.5 . . ?
C25 C27 H27A 109.5 . . ?
C25 C27 H27B 109.5 . . ?
C25 C27 H27C 109.5 . . ?
H27A C27 H27B 109.5 . . ?
H27A C27 H27C 109.5 . . ?
H27B C27 H27C 109.5 . . ?
C29 C28 N1 119.1(15) . . ?
C29 C28 C33 122.7(14) . . ?
C33 C28 N1 118.2(14) . . ?
C28 C29 C30 117.3(16) . . ?
C28 C29 C34 122.4(15) . . ?
C30 C29 C34 120.3(16) . . ?
C29 C30 H30 119.4 . . ?
C31 C30 C29 121.2(17) . . ?
C31 C30 H30 119.4 . . ?
C30 C31 H31 119.9 . . ?
C30 C31 C32 120.1(17) . . ?
C32 C31 H31 119.9 . . ?
C31 C32 H32 119.0 . . ?
C31 C32 C33 122.1(19) . . ?
C33 C32 H32 119.0 . . ?
C28 C33 C37 120.1(14) . . ?
C32 C33 C28 116.6(16) . . ?
C32 C33 C37 123.3(17) . . ?
C29 C34 H34 108.6 . . ?
C29 C34 C36 108.5(17) . . ?
C35 C34 C29 111.8(18) . . ?
C35 C34 H34 108.6 . . ?
C35 C34 C36 110.5(18) . . ?
C36 C34 H34 108.6 . . ?
C34 C35 H35A 109.5 . . ?
C34 C35 H35B 109.5 . . ?
C34 C35 H35C 109.5 . . ?
H35A C35 H35B 109.5 . . ?
H35A C35 H35C 109.5 . . ?
H35B C35 H35C 109.5 . . ?
C34 C36 H36A 109.5 . . ?
C34 C36 H36B 109.5 . . ?
C34 C36 H36C 109.5 . . ?
H36A C36 H36B 109.5 . . ?
H36A C36 H36C 109.5 . . ?
H36B C36 H36C 109.5 . . ?
C33 C37 H37 108.3 . . ?
C33 C37 C38 110.7(15) . . ?
C33 C37 C39 112.8(16) . . ?
C38 C37 H37 108.3 . . ?
C39 C37 H37 108.3 . . ?
C39 C37 C38 108.3(17) . . ?
C37 C38 H38A 109.5 . . ?
C37 C38 H38B 109.5 . . ?
C37 C38 H38C 109.5 . . ?
H38A C38 H38B 109.5 . . ?
H38A C38 H38C 109.5 . . ?
H38B C38 H38C 109.5 . . ?
C37 C39 H39A 109.5 . . ?
C37 C39 H39B 109.5 . . ?
C37 C39 H39C 109.5 . . ?
H39A C39 H39B 109.5 . . ?
H39A C39 H39C 109.5 . . ?
H39B C39 H39C 109.5 . . ?
N3 C40 Au2 130.1(12) . . ?
N3 C40 N4 106.1(15) . . ?
N4 C40 Au2 123.8(13) . . ?
N3 C41 H41 126.7 . . ?
C42 C41 N3 106.6(16) . . ?
C42 C41 H41 126.7 . . ?
N4 C42 H42 126.2 . . ?
C41 C42 N4 107.6(16) . . ?
C41 C42 H42 126.2 . . ?
C44 C43 N3 120.2(12) . . ?
C44 C43 C48 121.3(11) . . ?
C48 C43 N3 118.2(12) . . ?
C43 C44 C45 119.7(12) . . ?
C43 C44 C49 121.0(16) . . ?
C45 C44 C49 119.3(16) . . ?
C44 C45 H45 120.1 . . ?
C46 C45 C44 119.8(12) . . ?
C46 C45 H45 120.1 . . ?
C45 C46 H46 119.9 . . ?
C45 C46 C47 120.2(12) . . ?
C47 C46 H46 119.9 . . ?
C46 C47 H47 119.8 . . ?
C46 C47 C48 120.4(12) . . ?
C48 C47 H47 119.8 . . ?
C43 C48 C47 118.4(11) . . ?
C43 C48 C52 122.8(12) . . ?
C47 C48 C52 118.6(13) . . ?
C44 C49 H49 109.4 . . ?
C44 C49 C50 112(2) . . ?
C44 C49 C51 106(2) . . ?
C50 C49 H49 109.4 . . ?
C50 C49 C51 111(2) . . ?
C51 C49 H49 109.4 . . ?
C49 C50 H50A 109.5 . . ?
C49 C50 H50B 109.5 . . ?
C49 C50 H50C 109.5 . . ?
H50A C50 H50B 109.5 . . ?
H50A C50 H50C 109.5 . . ?
H50B C50 H50C 109.5 . . ?
C49 C51 H51A 109.5 . . ?
C49 C51 H51B 109.5 . . ?
C49 C51 H51C 109.5 . . ?
H51A C51 H51B 109.5 . . ?
H51A C51 H51C 109.5 . . ?
H51B C51 H51C 109.5 . . ?
C48 C52 H52 107.5 . . ?
C48 C52 C53 109.0(16) . . ?
C48 C52 C54 112.3(15) . . ?
C53 C52 H52 107.5 . . ?
C53 C52 C54 112.8(17) . . ?
C54 C52 H52 107.5 . . ?
C52 C53 H53A 109.5 . . ?
C52 C53 H53B 109.5 . . ?
C52 C53 H53C 109.5 . . ?
H53A C53 H53B 109.5 . . ?
H53A C53 H53C 109.5 . . ?
H53B C53 H53C 109.5 . . ?
C52 C54 H54A 109.5 . . ?
C52 C54 H54B 109.5 . . ?
C52 C54 H54C 109.5 . . ?
H54A C54 H54B 109.5 . . ?
H54A C54 H54C 109.5 . . ?
H54B C54 H54C 109.5 . . ?
N4 C55 C60 117.7(19) . . ?
C56 C55 N4 119.5(18) . . ?
C56 C55 C60 122.8(18) . . ?
C55 C56 C57 120(2) . . ?
C55 C56 C61 121.8(19) . . ?
C57 C56 C61 118(2) . . ?
C56 C57 H57 121.4 . . ?
C58 C57 C56 117(2) . . ?
C58 C57 H57 121.4 . . ?
C57 C58 H58 119.4 . . ?
C59 C58 C57 121(2) . . ?
C59 C58 H58 119.4 . . ?
C58 C59 H59 119.0 . . ?
C58 C59 C60 122(2) . . ?
C60 C59 H59 119.0 . . ?
C55 C60 C64 121.6(18) . . ?
C59 C60 C55 116(2) . . ?
C59 C60 C64 122(2) . . ?
C56 C61 H61 105.7 . . ?
C62 C61 C56 110(2) . . ?
C62 C61 H61 105.7 . . ?
C62 C61 C63 114(3) . . ?
C63 C61 C56 114.0(18) . . ?
C63 C61 H61 105.7 . . ?
C61 C62 H62A 109.5 . . ?
C61 C62 H62B 109.5 . . ?
C61 C62 H62C 109.5 . . ?
H62A C62 H62B 109.5 . . ?
H62A C62 H62C 109.5 . . ?
H62B C62 H62C 109.5 . . ?
C61 C63 H63A 109.5 . . ?
C61 C63 H63B 109.5 . . ?
C61 C63 H63C 109.5 . . ?
H63A C63 H63B 109.5 . . ?
H63A C63 H63C 109.5 . . ?
H63B C63 H63C 109.5 . . ?
C60 C64 H64 108.6 . . ?
C60 C64 C65 109(2) . . ?
C65 C64 H64 108.6 . . ?
C66 C64 C60 110(2) . . ?
C66 C64 H64 108.6 . . ?
C66 C64 C65 112(2) . . ?
C64 C65 H65A 109.5 . . ?
C64 C65 H65B 109.5 . . ?
C64 C65 H65C 109.5 . . ?
H65A C65 H65B 109.5 . . ?
H65A C65 H65C 109.5 . . ?
H65B C65 H65C 109.5 . . ?
C64 C66 H66A 109.5 . . ?
C64 C66 H66B 109.5 . . ?
C64 C66 H66C 109.5 . . ?
H66A C66 H66B 109.5 . . ?
H66A C66 H66C 109.5 . . ?
H66B C66 H66C 109.5 . . ?
C133 Au5 C145 177.9(7) . . ?
C136 Au6 C172 174.0(6) . . ?
C137 O6 C138 115.8(15) . . ?
C145 N9 C146 110.0(13) . . ?
C145 N9 C148 125.9(14) . . ?
C146 N9 C148 124.1(13) . . ?
C145 N10 C147 111.9(14) . . ?
C145 N10 C160 123.5(14) . . ?
C147 N10 C160 124.6(13) . . ?
C172 N11 C173 110.3(12) . . ?
C172 N11 C175 126.4(12) . . ?
C173 N11 C175 122.9(13) . . ?
C172 N12 C174 112.1(13) . . ?
C172 N12 C187 124.5(13) . . ?
C174 N12 C187 123.3(13) . . ?
C134 C133 Au5 125.3(11) . . ?
C134 C133 C137 120.3(14) . . ?
C137 C133 Au5 114.4(11) . . ?
C133 C134 C135 120.0(14) . . ?
C133 C134 C139 126.5(14) . . ?
C135 C134 C139 113.4(13) . . ?
C136 C135 C134 178.2(17) . . ?
C135 C136 Au6 176.1(15) . . ?
O5 C137 O6 119.9(14) . . ?
O5 C137 C133 125.9(15) . . ?
O6 C137 C133 114.0(13) . . ?
O6 C138 H13A 109.5 . . ?
O6 C138 H13B 109.5 . . ?
O6 C138 H13C 109.5 . . ?
H13A C138 H13B 109.5 . . ?
H13A C138 H13C 109.5 . . ?
H13B C138 H13C 109.5 . . ?
N11 C172 Au6 129.2(11) . . ?
N12 C172 Au6 126.1(11) . . ?
N12 C172 N11 104.2(13) . . ?
N11 C173 H173 126.5 . . ?
C174 C173 N11 106.9(14) . . ?
C174 C173 H173 126.5 . . ?
N12 C174 H174 126.8 . . ?
C173 C174 N12 106.4(14) . . ?
C173 C174 H174 126.8 . . ?
C176 C175 N11 117.8(16) . . ?
C180 C175 N11 118.3(15) . . ?
C180 C175 C176 123.9(15) . . ?
C175 C176 C177 115.1(18) . . ?
C175 C176 C181 124.3(16) . . ?
C177 C176 C181 120.6(17) . . ?
C176 C177 H177 119.0 . . ?
C178 C177 C176 122.0(18) . . ?
C178 C177 H177 119.0 . . ?
C177 C178 H178 119.4 . . ?
C179 C178 C177 121.3(18) . . ?
C179 C178 H178 119.4 . . ?
C178 C179 H179 120.7 . . ?
C178 C179 C180 118.5(19) . . ?
C180 C179 H179 120.7 . . ?
C175 C180 C179 119.2(17) . . ?
C175 C180 C184 123.6(15) . . ?
C179 C180 C184 117.1(17) . . ?
C176 C181 H181 108.1 . . ?
C176 C181 C183 111.8(18) . . ?
C176 C181 C182 111.0(19) . . ?
C183 C181 H181 108.1 . . ?
C183 C181 C182 109.7(19) . . ?
C182 C181 H181 108.1 . . ?
C181 C183 H18A 109.5 . . ?
C181 C183 H18B 109.5 . . ?
C181 C183 H18C 109.5 . . ?
H18A C183 H18B 109.5 . . ?
H18A C183 H18C 109.5 . . ?
H18B C183 H18C 109.5 . . ?
C181 C182 H18D 109.5 . . ?
C181 C182 H18E 109.5 . . ?
C181 C182 H18F 109.5 . . ?
H18D C182 H18E 109.5 . . ?
H18D C182 H18F 109.5 . . ?
H18E C182 H18F 109.5 . . ?
C180 C184 H184 107.2 . . ?
C185 C184 C180 111.3(17) . . ?
C185 C184 H184 107.2 . . ?
C185 C184 C186 111.2(19) . . ?
C186 C184 C180 112.3(16) . . ?
C186 C184 H184 107.2 . . ?
C184 C185 H18G 109.5 . . ?
C184 C185 H18H 109.5 . . ?
C184 C185 H18I 109.5 . . ?
H18G C185 H18H 109.5 . . ?
H18G C185 H18I 109.5 . . ?
H18H C185 H18I 109.5 . . ?
C184 C186 H18J 109.5 . . ?
C184 C186 H18K 109.5 . . ?
C184 C186 H18L 109.5 . . ?
H18J C186 H18K 109.5 . . ?
H18J C186 H18L 109.5 . . ?
H18K C186 H18L 109.5 . . ?
C192 C187 N12 119.1(15) . . ?
C192 C187 C188 122.9(15) . . ?
C188 C187 N12 117.9(15) . . ?
C187 C192 C191 117.9(17) . . ?
C187 C192 C196 122.4(16) . . ?
C191 C192 C196 119.7(17) . . ?
C192 C191 H191 120.5 . . ?
C190 C191 C192 119.1(18) . . ?
C190 C191 H191 120.5 . . ?
C191 C190 H190 118.8 . . ?
C189 C190 C191 122.4(18) . . ?
C189 C190 H190 118.8 . . ?
C190 C189 H189 118.9 . . ?
C190 C189 C188 122.3(18) . . ?
C188 C189 H189 118.9 . . ?
C187 C188 C189 115.5(16) . . ?
C187 C188 C193 122.8(14) . . ?
C189 C188 C193 121.7(16) . . ?
C192 C196 H196 106.8 . . ?
C192 C196 C197 108.4(18) . . ?
C197 C196 H196 106.8 . . ?
C198 C196 C192 114(2) . . ?
C198 C196 H196 106.8 . . ?
C198 C196 C197 113(2) . . ?
C196 C197 H19A 109.5 . . ?
C196 C197 H19B 109.5 . . ?
C196 C197 H19C 109.5 . . ?
H19A C197 H19B 109.5 . . ?
H19A C197 H19C 109.5 . . ?
H19B C197 H19C 109.5 . . ?
C188 C193 H193 105.6 . . ?
C188 C193 C194 111.4(15) . . ?
C188 C193 C195 115.3(15) . . ?
C194 C193 H193 105.6 . . ?
C195 C193 H193 105.6 . . ?
C195 C193 C194 112.5(16) . . ?
C193 C194 H19D 109.5 . . ?
C193 C194 H19E 109.5 . . ?
C193 C194 H19F 109.5 . . ?
H19D C194 H19E 109.5 . . ?
H19D C194 H19F 109.5 . . ?
H19E C194 H19F 109.5 . . ?
C193 C195 H19G 109.5 . . ?
C193 C195 H19H 109.5 . . ?
C193 C195 H19I 109.5 . . ?
H19G C195 H19H 109.5 . . ?
H19G C195 H19I 109.5 . . ?
H19H C195 H19I 109.5 . . ?
C144 C139 C134 119.7(15) . . ?
C140 C139 C134 121.2(15) . . ?
C140 C139 C144 119.1(17) . . ?
C139 C144 H144 119.3 . . ?
C143 C144 C139 121(2) . . ?
C143 C144 H144 119.3 . . ?
C143 C142 H142 121.4 . . ?
C143 C142 C141 117(2) . . ?
C141 C142 H142 121.4 . . ?
C144 C143 H143 119.7 . . ?
C142 C143 C144 121(2) . . ?
C142 C143 H143 119.7 . . ?
C142 C141 H141 118.1 . . ?
C140 C141 C142 124(2) . . ?
C140 C141 H141 118.1 . . ?
C139 C140 C141 118(2) . . ?
C139 C140 H140 121.0 . . ?
C141 C140 H140 121.0 . . ?
N9 C145 Au5 127.8(12) . . ?
N10 C145 Au5 126.9(12) . . ?
N10 C145 N9 105.2(14) . . ?
N9 C146 H146 126.0 . . ?
C147 C146 N9 108.0(15) . . ?
C147 C146 H146 126.0 . . ?
N10 C147 H147 127.5 . . ?
C146 C147 N10 105.0(14) . . ?
C146 C147 H147 127.5 . . ?
C149 C148 N9 118.3(14) . . ?
C149 C148 C153 123.9(15) . . ?
C153 C148 N9 117.9(14) . . ?
C148 C149 C150 118.5(15) . . ?
C148 C149 C154 122.1(15) . . ?
C150 C149 C154 119.4(16) . . ?
C149 C150 H150 120.2 . . ?
C151 C150 C149 119.5(16) . . ?
C151 C150 H150 120.2 . . ?
C150 C151 H151 119.8 . . ?
C152 C151 C150 120.4(16) . . ?
C152 C151 H151 119.8 . . ?
C151 C152 H152 118.5 . . ?
C151 C152 C153 123.0(17) . . ?
C153 C152 H152 118.5 . . ?
C148 C153 C152 114.7(15) . . ?
C148 C153 C157 123.5(14) . . ?
C152 C153 C157 121.7(15) . . ?
C149 C154 H154 106.9 . . ?
C156 C154 C149 108.2(18) . . ?
C156 C154 H154 106.9 . . ?
C155 C154 C149 114.3(18) . . ?
C155 C154 H154 106.9 . . ?
C155 C154 C156 113(2) . . ?
C154 C156 H15A 109.5 . . ?
C154 C156 H15B 109.5 . . ?
C154 C156 H15C 109.5 . . ?
H15A C156 H15B 109.5 . . ?
H15A C156 H15C 109.5 . . ?
H15B C156 H15C 109.5 . . ?
C154 C155 H15D 109.5 . . ?
C154 C155 H15E 109.5 . . ?
C154 C155 H15F 109.5 . . ?
H15D C155 H15E 109.5 . . ?
H15D C155 H15F 109.5 . . ?
H15E C155 H15F 109.5 . . ?
C153 C157 H157 107.2 . . ?
C153 C157 C158 110.1(15) . . ?
C159 C157 C153 110.9(14) . . ?
C159 C157 H157 107.2 . . ?
C159 C157 C158 113.7(16) . . ?
C158 C157 H157 107.2 . . ?
C157 C159 H15G 109.5 . . ?
C157 C159 H15H 109.5 . . ?
C157 C159 H15I 109.5 . . ?
H15G C159 H15H 109.5 . . ?
H15G C159 H15I 109.5 . . ?
H15H C159 H15I 109.5 . . ?
C157 C158 H15J 109.5 . . ?
C157 C158 H15K 109.5 . . ?
C157 C158 H15L 109.5 . . ?
H15J C158 H15K 109.5 . . ?
H15J C158 H15L 109.5 . . ?
H15K C158 H15L 109.5 . . ?
C161 C160 N10 118.1(15) . . ?
C161 C160 C165 123.9(16) . . ?
C165 C160 N10 117.9(15) . . ?
C160 C161 C162 116.7(17) . . ?
C160 C161 C166 121.3(15) . . ?
C162 C161 C166 121.7(16) . . ?
C161 C162 H162 119.1 . . ?
C163 C162 C161 121.8(19) . . ?
C163 C162 H162 119.1 . . ?
C162 C163 H163 120.6 . . ?
C162 C163 C164 119(2) . . ?
C164 C163 H163 120.6 . . ?
C163 C164 H164 118.7 . . ?
C165 C164 C163 123(2) . . ?
C165 C164 H164 118.7 . . ?
C160 C165 C169 121.4(17) . . ?
C164 C165 C160 115.7(18) . . ?
C164 C165 C169 122.9(19) . . ?
C161 C166 H166 109.1 . . ?
C167 C166 C161 108.0(15) . . ?
C167 C166 H166 109.1 . . ?
C168 C166 C161 111.0(17) . . ?
C168 C166 H166 109.1 . . ?
C168 C166 C167 110.4(17) . . ?
C166 C167 H16A 109.5 . . ?
C166 C167 H16B 109.5 . . ?
C166 C167 H16C 109.5 . . ?
H16A C167 H16B 109.5 . . ?
H16A C167 H16C 109.5 . . ?
H16B C167 H16C 109.5 . . ?
C166 C168 H16D 109.5 . . ?
C166 C168 H16E 109.5 . . ?
C166 C168 H16F 109.5 . . ?
H16D C168 H16E 109.5 . . ?
H16D C168 H16F 109.5 . . ?
H16E C168 H16F 109.5 . . ?
C165 C169 H169 108.5 . . ?
C170 C169 C165 112(2) . . ?
C170 C169 H169 108.5 . . ?
C170 C169 C171 109(2) . . ?
C171 C169 C165 110.4(19) . . ?
C171 C169 H169 108.5 . . ?
C169 C170 H17A 109.5 . . ?
C169 C170 H17B 109.5 . . ?
C169 C170 H17C 109.5 . . ?
H17A C170 H17B 109.5 . . ?
H17A C170 H17C 109.5 . . ?
H17B C170 H17C 109.5 . . ?
C169 C171 H17D 109.5 . . ?
C169 C171 H17E 109.5 . . ?
C169 C171 H17F 109.5 . . ?
H17D C171 H17E 109.5 . . ?
H17D C171 H17F 109.5 . . ?
H17E C171 H17F 109.5 . . ?
C196 C198 H19J 109.5 . . ?
C196 C198 H19K 109.5 . . ?
C196 C198 H19L 109.5 . . ?
H19J C198 H19K 109.5 . . ?
H19J C198 H19L 109.5 . . ?
H19K C198 H19L 109.5 . . ?
C79 Au3 C67 175.8(6) . . ?
C70 Au4 C106 176.9(7) . . ?
C71 O4 C72 115.4(12) . . ?
C79 N5 C94 124.3(12) . . ?
C81 N5 C79 112.0(13) . . ?
C81 N5 C94 123.7(12) . . ?
C79 N6 C80 112.2(13) . . ?
C79 N6 C82 124.1(12) . . ?
C80 N6 C82 123.8(13) . . ?
C106 N7 C107 109.4(14) . . ?
C106 N7 C109 123.8(13) . . ?
C107 N7 C109 126.7(14) . . ?
C106 N8 C108 109.9(13) . . ?
C106 N8 C121 126.0(13) . . ?
C108 N8 C121 124.0(13) . . ?
C68 C67 Au3 126.2(11) . . ?
C68 C67 C71 119.8(13) . . ?
C71 C67 Au3 114.0(10) . . ?
C67 C68 C69 123.3(13) . . ?
C67 C68 C73 122.7(13) . . ?
C69 C68 C73 113.8(13) . . ?
C70 C69 C68 176.4(16) . . ?
C69 C70 Au4 171.7(14) . . ?
O3 C71 O4 121.0(13) . . ?
O3 C71 C67 127.0(13) . . ?
O4 C71 C67 112.0(12) . . ?
O4 C72 H72A 109.5 . . ?
O4 C72 H72B 109.5 . . ?
O4 C72 H72C 109.5 . . ?
H72A C72 H72B 109.5 . . ?
H72A C72 H72C 109.5 . . ?
H72B C72 H72C 109.5 . . ?
C74 C73 C68 121.7(15) . . ?
C74 C73 C78 119.0(16) . . ?
C78 C73 C68 119.3(14) . . ?
C73 C74 H74 118.6 . . ?
C73 C74 C75 122.9(18) . . ?
C75 C74 H74 118.6 . . ?
C74 C75 H75 121.4 . . ?
C76 C75 C74 117.1(19) . . ?
C76 C75 H75 121.4 . . ?
C75 C76 H76 118.8 . . ?
C75 C76 C77 122.4(19) . . ?
C77 C76 H76 118.8 . . ?
C76 C77 H77 120.6 . . ?
C76 C77 C78 118.7(19) . . ?
C78 C77 H77 120.6 . . ?
C73 C78 C77 119.8(18) . . ?
C73 C78 H78 120.1 . . ?
C77 C78 H78 120.1 . . ?
N5 C79 Au3 126.5(10) . . ?
N6 C79 Au3 130.1(11) . . ?
N6 C79 N5 102.9(12) . . ?
N6 C80 H80 127.1 . . ?
C81 C80 N6 105.9(14) . . ?
C81 C80 H80 127.1 . . ?
N5 C81 H81 126.5 . . ?
C80 C81 N5 107.0(14) . . ?
C80 C81 H81 126.5 . . ?
C83 C82 N6 119.2(16) . . ?
C83 C82 C87 122.5(16) . . ?
C87 C82 N6 118.3(15) . . ?
C82 C83 C84 117.3(18) . . ?
C82 C83 C88 123.2(16) . . ?
C84 C83 C88 119.5(17) . . ?
C83 C84 H84 119.2 . . ?
C85 C84 C83 121.5(18) . . ?
C85 C84 H84 119.2 . . ?
C84 C85 H85 120.1 . . ?
C84 C85 C86 119.9(17) . . ?
C86 C85 H85 120.1 . . ?
C85 C86 H86 119.6 . . ?
C87 C86 C85 120.9(19) . . ?
C87 C86 H86 119.6 . . ?
C82 C87 C91 120.4(16) . . ?
C86 C87 C82 117.9(18) . . ?
C86 C87 C91 121.7(19) . . ?
C83 C88 H88 105.6 . . ?
C83 C88 C90 111.4(18) . . ?
C89 C88 C83 115.2(18) . . ?
C89 C88 H88 105.6 . . ?
C89 C88 C90 112.6(19) . . ?
C90 C88 H88 105.6 . . ?
C88 C89 H89A 109.5 . . ?
C88 C89 H89B 109.5 . . ?
C88 C89 H89C 109.5 . . ?
H89A C89 H89B 109.5 . . ?
H89A C89 H89C 109.5 . . ?
H89B C89 H89C 109.5 . . ?
C88 C90 H90A 109.5 . . ?
C88 C90 H90B 109.5 . . ?
C88 C90 H90C 109.5 . . ?
H90A C90 H90B 109.5 . . ?
H90A C90 H90C 109.5 . . ?
H90B C90 H90C 109.5 . . ?
C87 C91 H91 108.0 . . ?
C87 C91 C92 110.6(16) . . ?
C87 C91 C93 111.1(17) . . ?
C92 C91 H91 108.0 . . ?
C93 C91 H91 108.0 . . ?
C93 C91 C92 111.0(18) . . ?
C91 C92 H92A 109.5 . . ?
C91 C92 H92B 109.5 . . ?
C91 C92 H92C 109.5 . . ?
H92A C92 H92B 109.5 . . ?
H92A C92 H92C 109.5 . . ?
H92B C92 H92C 109.5 . . ?
C91 C93 H93A 109.5 . . ?
C91 C93 H93B 109.5 . . ?
C91 C93 H93C 109.5 . . ?
H93A C93 H93B 109.5 . . ?
H93A C93 H93C 109.5 . . ?
H93B C93 H93C 109.5 . . ?
C95 C94 N5 118.0(14) . . ?
C99 C94 N5 119.5(14) . . ?
C99 C94 C95 122.5(15) . . ?
C94 C95 C100 120.3(15) . . ?
C96 C95 C94 119.3(16) . . ?
C96 C95 C100 120.4(15) . . ?
C95 C96 H96 119.7 . . ?
C95 C96 C97 120.6(15) . . ?
C97 C96 H96 119.7 . . ?
C96 C97 H97 121.6 . . ?
C98 C97 C96 116.8(16) . . ?
C98 C97 H97 121.6 . . ?
C97 C98 H98 117.8 . . ?
C99 C98 C97 124.3(18) . . ?
C99 C98 H98 117.8 . . ?
C94 C99 C103 121.3(15) . . ?
C98 C99 C94 116.4(16) . . ?
C98 C99 C103 122.3(17) . . ?
C95 C100 H100 109.9 . . ?
C95 C100 C101 109.7(17) . . ?
C95 C100 C102 109.4(15) . . ?
C101 C100 H100 109.9 . . ?
C101 C100 C102 108.2(15) . . ?
C102 C100 H100 109.9 . . ?
C100 C101 H10A 109.5 . . ?
C100 C101 H10B 109.5 . . ?
C100 C101 H10C 109.5 . . ?
H10A C101 H10B 109.5 . . ?
H10A C101 H10C 109.5 . . ?
H10B C101 H10C 109.5 . . ?
C100 C102 H10D 109.5 . . ?
C100 C102 H10E 109.5 . . ?
C100 C102 H10F 109.5 . . ?
H10D C102 H10E 109.5 . . ?
H10D C102 H10F 109.5 . . ?
H10E C102 H10F 109.5 . . ?
C99 C103 H103 107.4 . . ?
C99 C103 C104 111.8(15) . . ?
C99 C103 C105 109.8(15) . . ?
C104 C103 H103 107.4 . . ?
C105 C103 H103 107.4 . . ?
C105 C103 C104 112.8(16) . . ?
C103 C104 H10G 109.5 . . ?
C103 C104 H10H 109.5 . . ?
C103 C104 H10I 109.5 . . ?
H10G C104 H10H 109.5 . . ?
H10G C104 H10I 109.5 . . ?
H10H C104 H10I 109.5 . . ?
C103 C105 H10J 109.5 . . ?
C103 C105 H10K 109.5 . . ?
C103 C105 H10L 109.5 . . ?
H10J C105 H10K 109.5 . . ?
H10J C105 H10L 109.5 . . ?
H10K C105 H10L 109.5 . . ?
N7 C106 Au4 127.4(11) . . ?
N7 C106 N8 105.4(13) . . ?
N8 C106 Au4 127.1(11) . . ?
N7 C107 H107 125.7 . . ?
C108 C107 N7 108.7(14) . . ?
C108 C107 H107 125.7 . . ?
N8 C108 H108 126.7 . . ?
C107 C108 N8 106.5(14) . . ?
C107 C108 H108 126.7 . . ?
C110 C109 N7 115.8(18) . . ?
C114 C109 N7 118.8(18) . . ?
C114 C109 C110 125.4(18) . . ?
C109 C110 C111 113(2) . . ?
C109 C110 C115 123.9(18) . . ?
C111 C110 C115 123(2) . . ?
C110 C111 H111 120.0 . . ?
C110 C111 C112 120(2) . . ?
C112 C111 H111 120.0 . . ?
C111 C112 H112 118.3 . . ?
C113 C112 C111 123(3) . . ?
C113 C112 H112 118.3 . . ?
C112 C113 H113 119.7 . . ?
C112 C113 C114 121(3) . . ?
C114 C113 H113 119.7 . . ?
C109 C114 C118 123(2) . . ?
C113 C114 C109 117(2) . . ?
C113 C114 C118 120(3) . . ?
C110 C115 H115 108.5 . . ?
C110 C115 C116 113.8(17) . . ?
C110 C115 C117 109.1(18) . . ?
C116 C115 H115 108.5 . . ?
C116 C115 C117 108.4(19) . . ?
C117 C115 H115 108.5 . . ?
C115 C116 H11A 109.5 . . ?
C115 C116 H11B 109.5 . . ?
C115 C116 H11C 109.5 . . ?
H11A C116 H11B 109.5 . . ?
H11A C116 H11C 109.5 . . ?
H11B C116 H11C 109.5 . . ?
C114 C118 H118 104.0 . . ?
C114 C118 C120 111(3) . . ?
C114 C118 C119 119(3) . . ?
C120 C118 H118 104.0 . . ?
C119 C118 H118 104.0 . . ?
C119 C118 C120 114(3) . . ?
C118 C120 H12A 109.5 . . ?
C118 C120 H12B 109.5 . . ?
C118 C120 H12C 109.5 . . ?
H12A C120 H12B 109.5 . . ?
H12A C120 H12C 109.5 . . ?
H12B C120 H12C 109.5 . . ?
C118 C119 H11D 109.5 . . ?
C118 C119 H11E 109.5 . . ?
C118 C119 H11F 109.5 . . ?
H11D C119 H11E 109.5 . . ?
H11D C119 H11F 109.5 . . ?
H11E C119 H11F 109.5 . . ?
N8 C121 C126 118.5(16) . . ?
C122 C121 N8 119.5(15) . . ?
C122 C121 C126 121.9(16) . . ?
C121 C122 C127 120.3(16) . . ?
C123 C122 C121 119.8(17) . . ?
C123 C122 C127 119.9(18) . . ?
C122 C123 H123 120.2 . . ?
C122 C123 C124 120(2) . . ?
C124 C123 H123 120.2 . . ?
C123 C124 H124 119.5 . . ?
C123 C124 C125 121.0(19) . . ?
C125 C124 H124 119.5 . . ?
C124 C125 H125 119.3 . . ?
C126 C125 C124 121.5(18) . . ?
C126 C125 H125 119.3 . . ?
C121 C126 C130 120.4(16) . . ?
C125 C126 C121 116.2(18) . . ?
C125 C126 C130 123.3(17) . . ?
C122 C127 H127 107.3 . . ?
C128 C127 C122 111.8(16) . . ?
C128 C127 H127 107.3 . . ?
C128 C127 C129 111.3(19) . . ?
C129 C127 C122 111.7(16) . . ?
C129 C127 H127 107.3 . . ?
C127 C128 H12D 109.5 . . ?
C127 C128 H12E 109.5 . . ?
C127 C128 H12F 109.5 . . ?
H12D C128 H12E 109.5 . . ?
H12D C128 H12F 109.5 . . ?
H12E C128 H12F 109.5 . . ?
C127 C129 H12G 109.5 . . ?
C127 C129 H12H 109.5 . . ?
C127 C129 H12I 109.5 . . ?
H12G C129 H12H 109.5 . . ?
H12G C129 H12I 109.5 . . ?
H12H C129 H12I 109.5 . . ?
C126 C130 H130 108.7 . . ?
C126 C130 C132 113.0(17) . . ?
C131 C130 C126 109.1(18) . . ?
C131 C130 H130 108.7 . . ?
C131 C130 C132 108.6(17) . . ?
C132 C130 H130 108.7 . . ?
C130 C131 H13D 109.5 . . ?
C130 C131 H13E 109.5 . . ?
C130 C131 H13F 109.5 . . ?
H13D C131 H13E 109.5 . . ?
H13D C131 H13F 109.5 . . ?
H13E C131 H13F 109.5 . . ?
C130 C132 H13G 109.5 . . ?
C130 C132 H13H 109.5 . . ?
C130 C132 H13I 109.5 . . ?
H13G C132 H13H 109.5 . . ?
H13G C132 H13I 109.5 . . ?
H13H C132 H13I 109.5 . . ?
C115 C117 H11G 109.5 . . ?
C115 C117 H11H 109.5 . . ?
C115 C117 H11I 109.5 . . ?
H11G C117 H11H 109.5 . . ?
H11G C117 H11I 109.5 . . ?
H11H C117 H11I 109.5 . . ?
C211 Au7 C199 175.1(6) . . ?
C202 Au8 C238 176.2(6) . . ?
C203 O8 C204 116.4(13) . . ?
C211 N13 C214 122.6(13) . . ?
C212 N13 C211 111.3(13) . . ?
C212 N13 C214 126.1(13) . . ?
C211 N14 C213 111.3(13) . . ?
C211 N14 C226 124.3(13) . . ?
C213 N14 C226 124.4(13) . . ?
C238 N15 C239 108.5(11) . . ?
C238 N15 C241 128.0(12) . . ?
C241 N15 C239 123.5(12) . . ?
C238 N16 C240 111.4(12) . . ?
C238 N16 C253 126.1(12) . . ?
C240 N16 C253 122.4(11) . . ?
O7 C203 O8 122.7(14) . . ?
O7 C203 C199 125.8(14) . . ?
O8 C203 C199 111.1(12) . . ?
C203 C199 Au7 112.7(10) . . ?
C200 C199 Au7 128.4(10) . . ?
C200 C199 C203 119.0(13) . . ?
C199 C200 C201 121.2(13) . . ?
C199 C200 C205 121.3(12) . . ?
C201 C200 C205 117.4(12) . . ?
C202 C201 C200 177.0(15) . . ?
C201 C202 Au8 176.1(14) . . ?
O8 C204 H20A 109.5 . . ?
O8 C204 H20B 109.5 . . ?
O8 C204 H20C 109.5 . . ?
H20A C204 H20B 109.5 . . ?
H20A C204 H20C 109.5 . . ?
H20B C204 H20C 109.5 . . ?
C206 C205 C200 121.9(14) . . ?
C210 C205 C200 119.6(14) . . ?
C210 C205 C206 118.4(15) . . ?
C205 C206 H206 119.6 . . ?
C207 C206 C205 120.9(18) . . ?
C207 C206 H206 119.6 . . ?
C206 C207 H207 118.8 . . ?
C208 C207 C206 122(2) . . ?
C208 C207 H207 118.8 . . ?
C207 C208 H208 121.1 . . ?
C207 C208 C209 118(2) . . ?
C209 C208 H208 121.1 . . ?
C208 C209 H209 119.0 . . ?
C208 C209 C210 122(2) . . ?
C210 C209 H209 119.0 . . ?
C205 C210 C209 118.4(19) . . ?
C205 C210 H210 120.8 . . ?
C209 C210 H210 120.8 . . ?
N13 C211 Au7 129.0(11) . . ?
N14 C211 Au7 127.6(11) . . ?
N14 C211 N13 103.4(12) . . ?
N13 C212 H212 125.6 . . ?
C213 C212 N13 108.8(15) . . ?
C213 C212 H212 125.6 . . ?
N14 C213 H213 127.5 . . ?
C212 C213 N14 105.1(14) . . ?
C212 C213 H213 127.5 . . ?
C215 C214 N13 119.6(14) . . ?
C219 C214 N13 117.1(14) . . ?
C219 C214 C215 123.2(15) . . ?
C214 C215 C220 122.2(15) . . ?
C216 C215 C214 116.4(16) . . ?
C216 C215 C220 121.4(17) . . ?
C215 C216 H216 119.0 . . ?
C215 C216 C217 122.0(18) . . ?
C217 C216 H216 119.0 . . ?
C216 C217 H217 119.9 . . ?
C218 C217 C216 120.3(18) . . ?
C218 C217 H217 119.9 . . ?
C217 C218 H218 119.6 . . ?
C217 C218 C219 120.9(18) . . ?
C219 C218 H218 119.6 . . ?
C214 C219 C218 117.2(17) . . ?
C214 C219 C223 122.1(15) . . ?
C218 C219 C223 120.5(16) . . ?
C215 C220 H220 108.1 . . ?
C215 C220 C221 110.2(16) . . ?
C215 C220 C222 111.5(17) . . ?
C221 C220 H220 108.1 . . ?
C221 C220 C222 110.7(18) . . ?
C222 C220 H220 108.1 . . ?
C220 C221 H22A 109.5 . . ?
C220 C221 H22B 109.5 . . ?
C220 C221 H22C 109.5 . . ?
H22A C221 H22B 109.5 . . ?
H22A C221 H22C 109.5 . . ?
H22B C221 H22C 109.5 . . ?
C220 C222 H22D 109.5 . . ?
C220 C222 H22E 109.5 . . ?
C220 C222 H22F 109.5 . . ?
H22D C222 H22E 109.5 . . ?
H22D C222 H22F 109.5 . . ?
H22E C222 H22F 109.5 . . ?
C219 C223 H223 106.5 . . ?
C225 C223 C219 110.9(18) . . ?
C225 C223 H223 106.5 . . ?
C224 C223 C219 110.4(18) . . ?
C224 C223 H223 106.5 . . ?
C224 C223 C225 115(2) . . ?
C223 C225 H22G 109.5 . . ?
C223 C225 H22H 109.5 . . ?
C223 C225 H22I 109.5 . . ?
H22G C225 H22H 109.5 . . ?
H22G C225 H22I 109.5 . . ?
H22H C225 H22I 109.5 . . ?
C227 C226 N14 118.5(15) . . ?
C231 C226 N14 118.9(14) . . ?
C231 C226 C227 122.6(16) . . ?
C226 C227 C232 121.0(16) . . ?
C228 C227 C226 117.6(17) . . ?
C228 C227 C232 121.4(17) . . ?
C227 C228 H228 119.2 . . ?
C227 C228 C229 121.6(17) . . ?
C229 C228 H228 119.2 . . ?
C228 C229 H229 120.0 . . ?
C230 C229 C228 120.1(17) . . ?
C230 C229 H229 120.0 . . ?
C229 C230 H230 119.9 . . ?
C229 C230 C231 120.1(18) . . ?
C231 C230 H230 119.9 . . ?
C226 C231 C230 118.0(16) . . ?
C226 C231 C235 124.1(16) . . ?
C230 C231 C235 117.9(17) . . ?
C227 C232 H232 107.4 . . ?
C227 C232 C234 113.1(18) . . ?
C227 C232 C233 111(2) . . ?
C234 C232 H232 107.4 . . ?
C234 C232 C233 110(2) . . ?
C233 C232 H232 107.4 . . ?
C232 C234 H23D 109.5 . . ?
C232 C234 H23E 109.5 . . ?
C232 C234 H23F 109.5 . . ?
H23D C234 H23E 109.5 . . ?
H23D C234 H23F 109.5 . . ?
H23E C234 H23F 109.5 . . ?
C232 C233 H23G 109.5 . . ?
C232 C233 H23H 109.5 . . ?
C232 C233 H23I 109.5 . . ?
H23G C233 H23H 109.5 . . ?
H23G C233 H23I 109.5 . . ?
H23H C233 H23I 109.5 . . ?
C231 C235 H235 106.6 . . ?
C236 C235 C231 111.7(17) . . ?
C236 C235 H235 106.6 . . ?
C237 C235 C231 111.4(16) . . ?
C237 C235 H235 106.6 . . ?
C237 C235 C236 113.5(18) . . ?
C235 C236 H23J 109.5 . . ?
C235 C236 H23K 109.5 . . ?
C235 C236 H23L 109.5 . . ?
H23J C236 H23K 109.5 . . ?
H23J C236 H23L 109.5 . . ?
H23K C236 H23L 109.5 . . ?
C235 C237 H23M 109.5 . . ?
C235 C237 H23N 109.5 . . ?
C235 C237 H23O 109.5 . . ?
H23M C237 H23N 109.5 . . ?
H23M C237 H23O 109.5 . . ?
H23N C237 H23O 109.5 . . ?
N15 C238 Au8 123.7(10) . . ?
N16 C238 Au8 130.1(10) . . ?
N16 C238 N15 105.7(12) . . ?
N15 C239 H239 126.0 . . ?
C240 C239 N15 107.9(12) . . ?
C240 C239 H239 126.0 . . ?
N16 C240 H240 126.8 . . ?
C239 C240 N16 106.5(12) . . ?
C239 C240 H240 126.8 . . ?
N15 C241 C242 115.7(13) . . ?
C246 C241 N15 122.2(15) . . ?
C246 C241 C242 122.1(14) . . ?
C241 C242 C247 121.9(13) . . ?
C243 C242 C241 115.7(15) . . ?
C243 C242 C247 122.3(15) . . ?
C242 C243 H243 118.4 . . ?
C244 C243 C242 123.1(18) . . ?
C244 C243 H243 118.4 . . ?
C243 C244 H244 120.8 . . ?
C243 C244 C245 118.4(19) . . ?
C245 C244 H244 120.8 . . ?
C244 C245 H245 118.9 . . ?
C246 C245 C244 122.2(19) . . ?
C246 C245 H245 118.9 . . ?
C241 C246 C245 118.3(18) . . ?
C241 C246 C250 120.2(16) . . ?
C245 C246 C250 121.4(17) . . ?
C242 C247 H247 106.6 . . ?
C242 C247 C249 114.7(13) . . ?
C242 C247 C248 110.7(14) . . ?
C249 C247 H247 106.6 . . ?
C248 C247 H247 106.6 . . ?
C248 C247 C249 111.0(14) . . ?
C247 C249 H24D 109.5 . . ?
C247 C249 H24E 109.5 . . ?
C247 C249 H24F 109.5 . . ?
H24D C249 H24E 109.5 . . ?
H24D C249 H24F 109.5 . . ?
H24E C249 H24F 109.5 . . ?
C247 C248 H24G 109.5 . . ?
C247 C248 H24H 109.5 . . ?
C247 C248 H24I 109.5 . . ?
H24G C248 H24H 109.5 . . ?
H24G C248 H24I 109.5 . . ?
H24H C248 H24I 109.5 . . ?
C246 C250 H250 108.3 . . ?
C246 C250 C252 112(2) . . ?
C252 C250 H250 108.3 . . ?
C251 C250 C246 111(2) . . ?
C251 C250 H250 108.3 . . ?
C251 C250 C252 109.4(19) . . ?
C250 C252 H25A 109.5 . . ?
C250 C252 H25B 109.5 . . ?
C250 C252 H25C 109.5 . . ?
H25A C252 H25B 109.5 . . ?
H25A C252 H25C 109.5 . . ?
H25B C252 H25C 109.5 . . ?
C250 C251 H25D 109.5 . . ?
C250 C251 H25E 109.5 . . ?
C250 C251 H25F 109.5 . . ?
H25D C251 H25E 109.5 . . ?
H25D C251 H25F 109.5 . . ?
H25E C251 H25F 109.5 . . ?
C254 C253 N16 117.8(13) . . ?
C258 C253 N16 120.4(14) . . ?
C258 C253 C254 121.7(14) . . ?
C253 C254 C255 117.9(15) . . ?
C253 C254 C259 122.4(14) . . ?
C255 C254 C259 119.6(15) . . ?
C254 C255 H255 119.4 . . ?
C256 C255 C254 121.1(17) . . ?
C256 C255 H255 119.4 . . ?
C255 C256 H256 119.7 . . ?
C255 C256 C257 120.6(17) . . ?
C257 C256 H256 119.7 . . ?
C256 C257 H257 120.2 . . ?
C258 C257 C256 119.7(17) . . ?
C258 C257 H257 120.2 . . ?
C253 C258 C257 118.9(16) . . ?
C253 C258 C262 120.9(14) . . ?
C257 C258 C262 120.2(15) . . ?
C254 C259 H259 108.2 . . ?
C254 C259 C260 110.0(15) . . ?
C254 C259 C261 111.6(14) . . ?
C260 C259 H259 108.2 . . ?
C260 C259 C261 110.4(17) . . ?
C261 C259 H259 108.2 . . ?
C259 C260 H26D 109.5 . . ?
C259 C260 H26E 109.5 . . ?
C259 C260 H26F 109.5 . . ?
H26D C260 H26E 109.5 . . ?
H26D C260 H26F 109.5 . . ?
H26E C260 H26F 109.5 . . ?
C259 C261 H26G 109.5 . . ?
C259 C261 H26H 109.5 . . ?
C259 C261 H26I 109.5 . . ?
H26G C261 H26H 109.5 . . ?
H26G C261 H26I 109.5 . . ?
H26H C261 H26I 109.5 . . ?
C258 C262 H262 108.4 . . ?
C258 C262 C264 108.2(16) . . ?
C264 C262 H262 108.4 . . ?
C263 C262 C258 113.1(16) . . ?
C263 C262 H262 108.4 . . ?
C263 C262 C264 110.3(16) . . ?
C262 C264 H26J 109.5 . . ?
C262 C264 H26K 109.5 . . ?
C262 C264 H26L 109.5 . . ?
H26J C264 H26K 109.5 . . ?
H26J C264 H26L 109.5 . . ?
H26K C264 H26L 109.5 . . ?
C262 C263 H26M 109.5 . . ?
C262 C263 H26N 109.5 . . ?
C262 C263 H26O 109.5 . . ?
H26M C263 H26N 109.5 . . ?
H26M C263 H26O 109.5 . . ?
H26N C263 H26O 109.5 . . ?
C223 C224 H22J 109.5 . . ?
C223 C224 H22K 109.5 . . ?
C223 C224 H22L 109.5 . . ?
H22J C224 H22K 109.5 . . ?
H22J C224 H22L 109.5 . . ?
H22K C224 H22L 109.5 . . ?
C278 C279 H279 119.5 . . ?
C280 C279 H279 119.5 . . ?
C280 C279 C278 121.0(14) . . ?
C278 C277 H277 120.0 . . ?
C278 C277 C282 119.9(15) . . ?
C282 C277 H277 120.0 . . ?
C279 C278 H278 120.2 . . ?
C277 C278 C279 119.5(14) . . ?
C277 C278 H278 120.2 . . ?
C277 C282 H282 119.8 . . ?
C277 C282 C281 120.5(14) . . ?
C281 C282 H282 119.8 . . ?
C282 C281 H281 120.2 . . ?
C282 C281 C280 119.6(14) . . ?
C280 C281 H281 120.2 . . ?
C279 C280 C281 119.4(14) . . ?
C279 C280 H280 120.3 . . ?
C281 C280 H280 120.3 . . ?
C272 C271 H271 120.2 . . ?
C272 C271 C276 119.6(15) . . ?
C276 C271 H271 120.2 . . ?
C274 C273 H273 120.0 . . ?
C274 C273 C272 120.0(16) . . ?
C272 C273 H273 120.0 . . ?
C273 C274 H274 120.2 . . ?
C275 C274 C273 119.6(15) . . ?
C275 C274 H274 120.2 . . ?
C271 C272 C273 120.3(15) . . ?
C271 C272 H272 119.8 . . ?
C273 C272 H272 119.8 . . ?
C274 C275 H275 119.8 . . ?
C274 C275 C276 120.4(15) . . ?
C276 C275 H275 119.8 . . ?
C271 C276 H276 120.0 . . ?
C275 C276 C271 120.1(15) . . ?
C275 C276 H276 120.0 . . ?
C303 C302 H302 120.1 . . ?
C303 C302 C301 119.9(14) . . ?
C301 C302 H302 120.1 . . ?
C302 C303 H303 119.9 . . ?
C304 C303 C302 120.2(14) . . ?
C304 C303 H303 119.9 . . ?
C303 C304 H304 120.0 . . ?
C303 C304 C305 120.1(14) . . ?
C305 C304 H304 120.0 . . ?
C304 C305 H305 120.0 . . ?
C304 C305 C306 120.1(13) . . ?
C306 C305 H305 120.0 . . ?
C305 C306 H306 120.4 . . ?
C301 C306 C305 119.2(14) . . ?
C301 C306 H306 120.4 . . ?
C302 C301 C306 120.5(14) . . ?
C302 C301 H301 119.7 . . ?
C306 C301 H301 119.7 . . ?
C290 C291 H291 120.3 . . ?
C292 C291 H291 120.3 . . ?
C292 C291 C290 119.4(14) . . ?
C294 C289 H289 120.0 . . ?
C294 C289 C290 120.0(15) . . ?
C290 C289 H289 120.0 . . ?
C289 C294 H294 120.2 . . ?
C293 C294 C289 119.6(15) . . ?
C293 C294 H294 120.2 . . ?
C291 C290 C289 120.2(15) . . ?
C291 C290 H290 119.9 . . ?
C289 C290 H290 119.9 . . ?
C294 C293 H293 119.8 . . ?
C292 C293 C294 120.3(15) . . ?
C292 C293 H293 119.8 . . ?
C291 C292 H292 119.8 . . ?
C293 C292 C291 120.4(14) . . ?
C293 C292 H292 119.8 . . ?
C267 C266 H266 120.3 . . ?
C267 C266 C265 119.4(16) . . ?
C265 C266 H266 120.3 . . ?
C266 C267 H267 119.9 . . ?
C268 C267 C266 120.2(15) . . ?
C268 C267 H267 119.9 . . ?
C267 C268 H268 119.7 . . ?
C267 C268 C269 120.5(15) . . ?
C269 C268 H268 119.7 . . ?
C268 C269 H269 120.2 . . ?
C268 C269 C270 119.6(15) . . ?
C270 C269 H269 120.2 . . ?
C269 C270 H270 120.0 . . ?
C269 C270 C265 120.0(15) . . ?
C265 C270 H270 120.0 . . ?
C266 C265 H265 119.9 . . ?
C270 C265 C266 120.1(15) . . ?
C270 C265 H265 119.9 . . ?
C1B C1A H1A 120.7 . . ?
C1C C1A H1A 120.7 . . ?
C1C C1A C1B 118.5(18) . . ?
C1A C1B H1B 120.1 . . ?
C1A C1B C1D 120(2) . . ?
C1D C1B H1B 120.1 . . ?
C1A C1C H1C 119.9 . . ?
C1F C1C C1A 120.2(17) . . ?
C1F C1C H1C 119.9 . . ?
C1B C1D H1D 120.3 . . ?
C1E C1D C1B 119.3(19) . . ?
C1E C1D H1D 120.3 . . ?
C1D C1E H1E 120.3 . . ?
C1D C1E C1F 119.4(17) . . ?
C1F C1E H1E 120.3 . . ?
C1C C1F C1E 120.4(17) . . ?
C1C C1F H1F 119.8 . . ?
C1E C1F H1F 119.8 . . ?
C284 C283 H283 120.4 . . ?
C284 C283 C288 119.2(13) . . ?
C288 C283 H283 120.4 . . ?
C283 C284 H284 119.9 . . ?
C283 C284 C285 120.2(13) . . ?
C285 C284 H284 119.9 . . ?
C284 C285 H285 120.0 . . ?
C284 C285 C286 120.1(13) . . ?
C286 C285 H285 120.0 . . ?
C285 C286 H286 119.9 . . ?
C287 C286 C285 120.2(13) . . ?
C287 C286 H286 119.9 . . ?
C286 C287 H287 120.5 . . ?
C288 C287 C286 119.1(13) . . ?
C288 C287 H287 120.5 . . ?
C283 C288 H288 119.5 . . ?
C287 C288 C283 121.1(13) . . ?
C287 C288 H288 119.5 . . ?
C298 C299 H299 120.1 . . ?
C298 C299 C300 119.8(14) . . ?
C300 C299 H299 120.1 . . ?
C299 C298 H298 119.9 . . ?
C297 C298 C299 120.2(14) . . ?
C297 C298 H298 119.9 . . ?
C298 C297 H297 119.9 . . ?
C298 C297 C296 120.2(14) . . ?
C296 C297 H297 119.9 . . ?
C297 C296 H296 119.9 . . ?
C297 C296 C295 120.2(14) . . ?
C295 C296 H296 119.9 . . ?
C296 C295 H295 120.2 . . ?
C296 C295 C300 119.5(15) . . ?
C300 C295 H295 120.2 . . ?
C299 C300 C295 120.0(14) . . ?
C299 C300 H300 120.0 . . ?
C295 C300 H300 120.0 . . ?

loop_
_geom_bond_atom_site_label_1
_geom_bond_atom_site_label_2
_geom_bond_distance
_geom_bond_site_symmetry_2
_geom_bond_publ_flag
Au1 C1 2.031(15) . ?
Au1 C13 2.033(15) . ?
Au2 C4 2.018(16) . ?
Au2 C40 2.052(18) . ?
O1 C5 1.201(18) . ?
O2 C5 1.369(18) . ?
O2 C6 1.46(2) . ?
N1 C13 1.356(18) . ?
N1 C15 1.371(19) . ?
N1 C28 1.421(18) . ?
N2 C13 1.349(18) . ?
N2 C14 1.40(2) . ?
N2 C16 1.432(18) . ?
N3 C40 1.34(2) . ?
N3 C41 1.39(2) . ?
N3 C43 1.435(18) . ?
N4 C40 1.36(2) . ?
N4 C42 1.36(2) . ?
N4 C55 1.41(2) . ?
C1 C2 1.38(2) . ?
C1 C5 1.45(2) . ?
C2 C3 1.45(2) . ?
C2 C7 1.492(19) . ?
C3 C4 1.17(2) . ?
C6 H6A 0.9800 . ?
C6 H6B 0.9800 . ?
C6 H6C 0.9800 . ?
C7 C8 1.361(11) . ?
C7 C12 1.367(11) . ?
C8 H8 0.9500 . ?
C8 C9 1.362(11) . ?
C9 H9 0.9500 . ?
C9 C10 1.354(11) . ?
C10 H10 0.9500 . ?
C10 C11 1.360(11) . ?
C11 H11 0.9500 . ?
C11 C12 1.371(11) . ?
C12 H12 0.9500 . ?
C14 H14 0.9500 . ?
C14 C15 1.33(2) . ?
C15 H15 0.9500 . ?
C16 C17 1.38(2) . ?
C16 C21 1.39(2) . ?
C17 C18 1.40(2) . ?
C17 C22 1.54(3) . ?
C18 H18 0.9500 . ?
C18 C19 1.37(3) . ?
C19 H19 0.9500 . ?
C19 C20 1.36(3) . ?
C20 H20 0.9500 . ?
C20 C21 1.38(2) . ?
C21 C25 1.51(3) . ?
C22 H22 1.0000 . ?
C22 C23 1.54(3) . ?
C22 C24 1.52(3) . ?
C23 H23A 0.9800 . ?
C23 H23B 0.9800 . ?
C23 H23C 0.9800 . ?
C24 H24A 0.9800 . ?
C24 H24B 0.9800 . ?
C24 H24C 0.9800 . ?
C25 H25 1.0000 . ?
C25 C26 1.57(3) . ?
C25 C27 1.52(3) . ?
C26 H26A 0.9800 . ?
C26 H26B 0.9800 . ?
C26 H26C 0.9800 . ?
C27 H27A 0.9800 . ?
C27 H27B 0.9800 . ?
C27 H27C 0.9800 . ?
C28 C29 1.39(2) . ?
C28 C33 1.42(2) . ?
C29 C30 1.41(2) . ?
C29 C34 1.53(3) . ?
C30 H30 0.9500 . ?
C30 C31 1.36(3) . ?
C31 H31 0.9500 . ?
C31 C32 1.38(3) . ?
C32 H32 0.9500 . ?
C32 C33 1.38(2) . ?
C33 C37 1.48(2) . ?
C34 H34 1.0000 . ?
C34 C35 1.48(3) . ?
C34 C36 1.54(3) . ?
C35 H35A 0.9800 . ?
C35 H35B 0.9800 . ?
C35 H35C 0.9800 . ?
C36 H36A 0.9800 . ?
C36 H36B 0.9800 . ?
C36 H36C 0.9800 . ?
C37 H37 1.0000 . ?
C37 C38 1.56(3) . ?
C37 C39 1.53(3) . ?
C38 H38A 0.9800 . ?
C38 H38B 0.9800 . ?
C38 H38C 0.9800 . ?
C39 H39A 0.9800 . ?
C39 H39B 0.9800 . ?
C39 H39C 0.9800 . ?
C41 H41 0.9500 . ?
C41 C42 1.35(3) . ?
C42 H42 0.9500 . ?
C43 C44 1.366(11) . ?
C43 C48 1.371(11) . ?
C44 C45 1.370(11) . ?
C44 C49 1.54(3) . ?
C45 H45 0.9500 . ?
C45 C46 1.368(11) . ?
C46 H46 0.9500 . ?
C46 C47 1.370(11) . ?
C47 H47 0.9500 . ?
C47 C48 1.379(11) . ?
C48 C52 1.54(2) . ?
C49 H49 1.0000 . ?
C49 C50 1.55(4) . ?
C49 C51 1.63(4) . ?
C50 H50A 0.9800 . ?
C50 H50B 0.9800 . ?
C50 H50C 0.9800 . ?
C51 H51A 0.9800 . ?
C51 H51B 0.9800 . ?
C51 H51C 0.9800 . ?
C52 H52 1.0000 . ?
C52 C53 1.55(3) . ?
C52 C54 1.56(3) . ?
C53 H53A 0.9800 . ?
C53 H53B 0.9800 . ?
C53 H53C 0.9800 . ?
C54 H54A 0.9800 . ?
C54 H54B 0.9800 . ?
C54 H54C 0.9800 . ?
C55 C56 1.34(3) . ?
C55 C60 1.42(3) . ?
C56 C57 1.40(3) . ?
C56 C61 1.57(3) . ?
C57 H57 0.9500 . ?
C57 C58 1.40(3) . ?
C58 H58 0.9500 . ?
C58 C59 1.36(3) . ?
C59 H59 0.9500 . ?
C59 C60 1.37(3) . ?
C60 C64 1.52(3) . ?
C61 H61 1.0000 . ?
C61 C62 1.46(4) . ?
C61 C63 1.51(3) . ?
C62 H62A 0.9800 . ?
C62 H62B 0.9800 . ?
C62 H62C 0.9800 . ?
C63 H63A 0.9800 . ?
C63 H63B 0.9800 . ?
C63 H63C 0.9800 . ?
C64 H64 1.0000 . ?
C64 C65 1.54(3) . ?
C64 C66 1.48(3) . ?
C65 H65A 0.9800 . ?
C65 H65B 0.9800 . ?
C65 H65C 0.9800 . ?
C66 H66A 0.9800 . ?
C66 H66B 0.9800 . ?
C66 H66C 0.9800 . ?
Au5 C133 2.016(15) . ?
Au5 C145 2.026(17) . ?
Au6 C136 2.004(16) . ?
Au6 C172 2.036(15) . ?
O5 C137 1.212(18) . ?
O6 C137 1.354(19) . ?
O6 C138 1.45(2) . ?
N9 C145 1.34(2) . ?
N9 C146 1.37(2) . ?
N9 C148 1.43(2) . ?
N10 C145 1.34(2) . ?
N10 C147 1.37(2) . ?
N10 C160 1.47(2) . ?
N11 C172 1.367(19) . ?
N11 C173 1.368(18) . ?
N11 C175 1.450(19) . ?
N12 C172 1.312(19) . ?
N12 C174 1.37(2) . ?
N12 C187 1.425(19) . ?
C133 C134 1.32(2) . ?
C133 C137 1.46(2) . ?
C134 C135 1.45(2) . ?
C134 C139 1.52(2) . ?
C135 C136 1.20(2) . ?
C138 H13A 0.9800 . ?
C138 H13B 0.9800 . ?
C138 H13C 0.9800 . ?
C173 H173 0.9500 . ?
C173 C174 1.33(2) . ?
C174 H174 0.9500 . ?
C175 C176 1.39(2) . ?
C175 C180 1.36(2) . ?
C176 C177 1.42(2) . ?
C176 C181 1.50(3) . ?
C177 H177 0.9500 . ?
C177 C178 1.37(3) . ?
C178 H178 0.9500 . ?
C178 C179 1.36(3) . ?
C179 H179 0.9500 . ?
C179 C180 1.43(2) . ?
C180 C184 1.53(3) . ?
C181 H181 1.0000 . ?
C181 C183 1.54(3) . ?
C181 C182 1.56(3) . ?
C183 H18A 0.9800 . ?
C183 H18B 0.9800 . ?
C183 H18C 0.9800 . ?
C182 H18D 0.9800 . ?
C182 H18E 0.9800 . ?
C182 H18F 0.9800 . ?
C184 H184 1.0000 . ?
C184 C185 1.50(3) . ?
C184 C186 1.52(3) . ?
C185 H18G 0.9800 . ?
C185 H18H 0.9800 . ?
C185 H18I 0.9800 . ?
C186 H18J 0.9800 . ?
C186 H18K 0.9800 . ?
C186 H18L 0.9800 . ?
C187 C192 1.39(2) . ?
C187 C188 1.41(2) . ?
C192 C191 1.42(2) . ?
C192 C196 1.53(3) . ?
C191 H191 0.9500 . ?
C191 C190 1.37(3) . ?
C190 H190 0.9500 . ?
C190 C189 1.33(3) . ?
C189 H189 0.9500 . ?
C189 C188 1.42(2) . ?
C188 C193 1.49(2) . ?
C196 H196 1.0000 . ?
C196 C197 1.55(3) . ?
C196 C198 1.43(3) . ?
C197 H19A 0.9800 . ?
C197 H19B 0.9800 . ?
C197 H19C 0.9800 . ?
C193 H193 1.0000 . ?
C193 C194 1.54(3) . ?
C193 C195 1.51(2) . ?
C194 H19D 0.9800 . ?
C194 H19E 0.9800 . ?
C194 H19F 0.9800 . ?
C195 H19G 0.9800 . ?
C195 H19H 0.9800 . ?
C195 H19I 0.9800 . ?
C139 C144 1.38(2) . ?
C139 C140 1.36(2) . ?
C144 H144 0.9500 . ?
C144 C143 1.36(3) . ?
C142 H142 0.9500 . ?
C142 C143 1.35(3) . ?
C142 C141 1.38(3) . ?
C143 H143 0.9500 . ?
C141 H141 0.9500 . ?
C141 C140 1.37(3) . ?
C140 H140 0.9500 . ?
C146 H146 0.9500 . ?
C146 C147 1.35(2) . ?
C147 H147 0.9500 . ?
C148 C149 1.37(2) . ?
C148 C153 1.40(2) . ?
C149 C150 1.39(2) . ?
C149 C154 1.55(2) . ?
C150 H150 0.9500 . ?
C150 C151 1.38(2) . ?
C151 H151 0.9500 . ?
C151 C152 1.35(2) . ?
C152 H152 0.9500 . ?
C152 C153 1.40(2) . ?
C153 C157 1.51(2) . ?
C154 H154 1.0000 . ?
C154 C156 1.53(3) . ?
C154 C155 1.51(3) . ?
C156 H15A 0.9800 . ?
C156 H15B 0.9800 . ?
C156 H15C 0.9800 . ?
C155 H15D 0.9800 . ?
C155 H15E 0.9800 . ?
C155 H15F 0.9800 . ?
C157 H157 1.0000 . ?
C157 C159 1.49(2) . ?
C157 C158 1.52(3) . ?
C159 H15G 0.9800 . ?
C159 H15H 0.9800 . ?
C159 H15I 0.9800 . ?
C158 H15J 0.9800 . ?
C158 H15K 0.9800 . ?
C158 H15L 0.9800 . ?
C160 C161 1.37(2) . ?
C160 C165 1.40(2) . ?
C161 C162 1.38(2) . ?
C161 C166 1.54(2) . ?
C162 H162 0.9500 . ?
C162 C163 1.37(3) . ?
C163 H163 0.9500 . ?
C163 C164 1.37(3) . ?
C164 H164 0.9500 . ?
C164 C165 1.37(3) . ?
C165 C169 1.52(3) . ?
C166 H166 1.0000 . ?
C166 C167 1.52(3) . ?
C166 C168 1.50(3) . ?
C167 H16A 0.9800 . ?
C167 H16B 0.9800 . ?
C167 H16C 0.9800 . ?
C168 H16D 0.9800 . ?
C168 H16E 0.9800 . ?
C168 H16F 0.9800 . ?
C169 H169 1.0000 . ?
C169 C170 1.49(3) . ?
C169 C171 1.50(3) . ?
C170 H17A 0.9800 . ?
C170 H17B 0.9800 . ?
C170 H17C 0.9800 . ?
C171 H17D 0.9800 . ?
C171 H17E 0.9800 . ?
C171 H17F 0.9800 . ?
C198 H19J 0.9800 . ?
C198 H19K 0.9800 . ?
C198 H19L 0.9800 . ?
Au3 C67 2.018(14) . ?
Au3 C79 2.012(14) . ?
Au4 C70 1.971(15) . ?
Au4 C106 2.037(15) . ?
O3 C71 1.190(17) . ?
O4 C71 1.339(17) . ?
O4 C72 1.43(2) . ?
N5 C79 1.361(18) . ?
N5 C81 1.351(19) . ?
N5 C94 1.445(19) . ?
N6 C79 1.342(19) . ?
N6 C80 1.37(2) . ?
N6 C82 1.439(19) . ?
N7 C106 1.35(2) . ?
N7 C107 1.365(19) . ?
N7 C109 1.44(2) . ?
N8 C106 1.36(2) . ?
N8 C108 1.375(19) . ?
N8 C121 1.42(2) . ?
C67 C68 1.37(2) . ?
C67 C71 1.474(19) . ?
C68 C69 1.41(2) . ?
C68 C73 1.49(2) . ?
C69 C70 1.22(2) . ?
C72 H72A 0.9800 . ?
C72 H72B 0.9800 . ?
C72 H72C 0.9800 . ?
C73 C74 1.37(2) . ?
C73 C78 1.39(2) . ?
C74 H74 0.9500 . ?
C74 C75 1.39(3) . ?
C75 H75 0.9500 . ?
C75 C76 1.37(3) . ?
C76 H76 0.9500 . ?
C76 C77 1.39(3) . ?
C77 H77 0.9500 . ?
C77 C78 1.40(3) . ?
C78 H78 0.9500 . ?
C80 H80 0.9500 . ?
C80 C81 1.34(2) . ?
C81 H81 0.9500 . ?
C82 C83 1.38(3) . ?
C82 C87 1.42(3) . ?
C83 C84 1.40(2) . ?
C83 C88 1.52(3) . ?
C84 H84 0.9500 . ?
C84 C85 1.37(3) . ?
C85 H85 0.9500 . ?
C85 C86 1.40(3) . ?
C86 H86 0.9500 . ?
C86 C87 1.37(2) . ?
C87 C91 1.52(3) . ?
C88 H88 1.0000 . ?
C88 C89 1.49(3) . ?
C88 C90 1.52(3) . ?
C89 H89A 0.9800 . ?
C89 H89B 0.9800 . ?
C89 H89C 0.9800 . ?
C90 H90A 0.9800 . ?
C90 H90B 0.9800 . ?
C90 H90C 0.9800 . ?
C91 H91 1.0000 . ?
C91 C92 1.53(3) . ?
C91 C93 1.52(3) . ?
C92 H92A 0.9800 . ?
C92 H92B 0.9800 . ?
C92 H92C 0.9800 . ?
C93 H93A 0.9800 . ?
C93 H93B 0.9800 . ?
C93 H93C 0.9800 . ?
C94 C95 1.40(2) . ?
C94 C99 1.39(2) . ?
C95 C96 1.35(2) . ?
C95 C100 1.52(2) . ?
C96 H96 0.9500 . ?
C96 C97 1.44(2) . ?
C97 H97 0.9500 . ?
C97 C98 1.39(2) . ?
C98 H98 0.9500 . ?
C98 C99 1.37(2) . ?
C99 C103 1.52(2) . ?
C100 H100 1.0000 . ?
C100 C101 1.55(3) . ?
C100 C102 1.56(3) . ?
C101 H10A 0.9800 . ?
C101 H10B 0.9800 . ?
C101 H10C 0.9800 . ?
C102 H10D 0.9800 . ?
C102 H10E 0.9800 . ?
C102 H10F 0.9800 . ?
C103 H103 1.0000 . ?
C103 C104 1.54(2) . ?
C103 C105 1.52(3) . ?
C104 H10G 0.9800 . ?
C104 H10H 0.9800 . ?
C104 H10I 0.9800 . ?
C105 H10J 0.9800 . ?
C105 H10K 0.9800 . ?
C105 H10L 0.9800 . ?
C107 H107 0.9500 . ?
C107 C108 1.33(2) . ?
C108 H108 0.9500 . ?
C109 C110 1.41(3) . ?
C109 C114 1.41(3) . ?
C110 C111 1.41(3) . ?
C110 C115 1.48(3) . ?
C111 H111 0.9500 . ?
C111 C112 1.43(4) . ?
C112 H112 0.9500 . ?
C112 C113 1.30(4) . ?
C113 H113 0.9500 . ?
C113 C114 1.37(3) . ?
C114 C118 1.46(4) . ?
C115 H115 1.0000 . ?
C115 C116 1.50(2) . ?
C115 C117 1.52(3) . ?
C116 H11A 0.9800 . ?
C116 H11B 0.9800 . ?
C116 H11C 0.9800 . ?
C118 H118 1.0000 . ?
C118 C120 1.54(4) . ?
C118 C119 1.53(4) . ?
C120 H12A 0.9800 . ?
C120 H12B 0.9800 . ?
C120 H12C 0.9800 . ?
C119 H11D 0.9800 . ?
C119 H11E 0.9800 . ?
C119 H11F 0.9800 . ?
C121 C122 1.37(3) . ?
C121 C126 1.43(2) . ?
C122 C123 1.36(2) . ?
C122 C127 1.55(2) . ?
C123 H123 0.9500 . ?
C123 C124 1.38(3) . ?
C124 H124 0.9500 . ?
C124 C125 1.38(3) . ?
C125 H125 0.9500 . ?
C125 C126 1.37(3) . ?
C126 C130 1.51(3) . ?
C127 H127 1.0000 . ?
C127 C128 1.49(3) . ?
C127 C129 1.50(3) . ?
C128 H12D 0.9800 . ?
C128 H12E 0.9800 . ?
C128 H12F 0.9800 . ?
C129 H12G 0.9800 . ?
C129 H12H 0.9800 . ?
C129 H12I 0.9800 . ?
C130 H130 1.0000 . ?
C130 C131 1.51(3) . ?
C130 C132 1.54(3) . ?
C131 H13D 0.9800 . ?
C131 H13E 0.9800 . ?
C131 H13F 0.9800 . ?
C132 H13G 0.9800 . ?
C132 H13H 0.9800 . ?
C132 H13I 0.9800 . ?
C117 H11G 0.9800 . ?
C117 H11H 0.9800 . ?
C117 H11I 0.9800 . ?
Au7 C199 2.012(14) . ?
Au7 C211 2.002(15) . ?
Au8 C202 1.989(14) . ?
Au8 C238 2.026(14) . ?
O7 C203 1.216(18) . ?
O8 C203 1.338(18) . ?
O8 C204 1.442(19) . ?
N13 C211 1.369(19) . ?
N13 C212 1.35(2) . ?
N13 C214 1.444(19) . ?
N14 C211 1.357(19) . ?
N14 C213 1.40(2) . ?
N14 C226 1.44(2) . ?
N15 C238 1.357(17) . ?
N15 C239 1.422(17) . ?
N15 C241 1.402(17) . ?
N16 C238 1.350(17) . ?
N16 C240 1.385(17) . ?
N16 C253 1.422(18) . ?
C203 C199 1.491(19) . ?
C199 C200 1.350(19) . ?
C200 C201 1.417(19) . ?
C200 C205 1.497(19) . ?
C201 C202 1.22(2) . ?
C204 H20A 0.9800 . ?
C204 H20B 0.9800 . ?
C204 H20C 0.9800 . ?
C205 C206 1.39(2) . ?
C205 C210 1.38(2) . ?
C206 H206 0.9500 . ?
C206 C207 1.38(2) . ?
C207 H207 0.9500 . ?
C207 C208 1.33(3) . ?
C208 H208 0.9500 . ?
C208 C209 1.38(3) . ?
C209 H209 0.9500 . ?
C209 C210 1.42(3) . ?
C210 H210 0.9500 . ?
C212 H212 0.9500 . ?
C212 C213 1.34(2) . ?
C213 H213 0.9500 . ?
C214 C215 1.42(2) . ?
C214 C219 1.38(2) . ?
C215 C216 1.35(2) . ?
C215 C220 1.48(2) . ?
C216 H216 0.9500 . ?
C216 C217 1.40(3) . ?
C217 H217 0.9500 . ?
C217 C218 1.36(3) . ?
C218 H218 0.9500 . ?
C218 C219 1.39(2) . ?
C219 C223 1.55(3) . ?
C220 H220 1.0000 . ?
C220 C221 1.53(3) . ?
C220 C222 1.55(3) . ?
C221 H22A 0.9800 . ?
C221 H22B 0.9800 . ?
C221 H22C 0.9800 . ?
C222 H22D 0.9800 . ?
C222 H22E 0.9800 . ?
C222 H22F 0.9800 . ?
C223 H223 1.0000 . ?
C223 C225 1.53(3) . ?
C223 C224 1.49(3) . ?
C225 H22G 0.9800 . ?
C225 H22H 0.9800 . ?
C225 H22I 0.9800 . ?
C226 C227 1.40(2) . ?
C226 C231 1.38(2) . ?
C227 C228 1.37(2) . ?
C227 C232 1.50(3) . ?
C228 H228 0.9500 . ?
C228 C229 1.39(3) . ?
C229 H229 0.9500 . ?
C229 C230 1.38(2) . ?
C230 H230 0.9500 . ?
C230 C231 1.40(2) . ?
C231 C235 1.54(2) . ?
C232 H232 1.0000 . ?
C232 C234 1.51(3) . ?
C232 C233 1.52(3) . ?
C234 H23D 0.9800 . ?
C234 H23E 0.9800 . ?
C234 H23F 0.9800 . ?
C233 H23G 0.9800 . ?
C233 H23H 0.9800 . ?
C233 H23I 0.9800 . ?
C235 H235 1.0000 . ?
C235 C236 1.52(3) . ?
C235 C237 1.51(3) . ?
C236 H23J 0.9800 . ?
C236 H23K 0.9800 . ?
C236 H23L 0.9800 . ?
C237 H23M 0.9800 . ?
C237 H23N 0.9800 . ?
C237 H23O 0.9800 . ?
C239 H239 0.9500 . ?
C239 C240 1.33(2) . ?
C240 H240 0.9500 . ?
C241 C242 1.43(2) . ?
C241 C246 1.36(2) . ?
C242 C243 1.38(2) . ?
C242 C247 1.51(2) . ?
C243 H243 0.9500 . ?
C243 C244 1.36(3) . ?
C244 H244 0.9500 . ?
C244 C245 1.38(3) . ?
C245 H245 0.9500 . ?
C245 C246 1.37(3) . ?
C246 C250 1.52(3) . ?
C247 H247 1.0000 . ?
C247 C249 1.55(2) . ?
C247 C248 1.52(2) . ?
C249 H24D 0.9800 . ?
C249 H24E 0.9800 . ?
C249 H24F 0.9800 . ?
C248 H24G 0.9800 . ?
C248 H24H 0.9800 . ?
C248 H24I 0.9800 . ?
C250 H250 1.0000 . ?
C250 C252 1.56(3) . ?
C250 C251 1.47(3) . ?
C252 H25A 0.9800 . ?
C252 H25B 0.9800 . ?
C252 H25C 0.9800 . ?
C251 H25D 0.9800 . ?
C251 H25E 0.9800 . ?
C251 H25F 0.9800 . ?
C253 C254 1.38(2) . ?
C253 C258 1.38(2) . ?
C254 C255 1.40(2) . ?
C254 C259 1.51(2) . ?
C255 H255 0.9500 . ?
C255 C256 1.35(3) . ?
C256 H256 0.9500 . ?
C256 C257 1.39(3) . ?
C257 H257 0.9500 . ?
C257 C258 1.39(2) . ?
C258 C262 1.53(2) . ?
C259 H259 1.0000 . ?
C259 C260 1.52(3) . ?
C259 C261 1.53(2) . ?
C260 H26D 0.9800 . ?
C260 H26E 0.9800 . ?
C260 H26F 0.9800 . ?
C261 H26G 0.9800 . ?
C261 H26H 0.9800 . ?
C261 H26I 0.9800 . ?
C262 H262 1.0000 . ?
C262 C264 1.59(3) . ?
C262 C263 1.51(2) . ?
C264 H26J 0.9800 . ?
C264 H26K 0.9800 . ?
C264 H26L 0.9800 . ?
C263 H26M 0.9800 . ?
C263 H26N 0.9800 . ?
C263 H26O 0.9800 . ?
C224 H22J 0.9800 . ?
C224 H22K 0.9800 . ?
C224 H22L 0.9800 . ?
C279 H279 0.9500 . ?
C279 C278 1.370(12) . ?
C279 C280 1.361(12) . ?
C277 H277 0.9500 . ?
C277 C278 1.356(12) . ?
C277 C282 1.367(12) . ?
C278 H278 0.9500 . ?
C282 H282 0.9500 . ?
C282 C281 1.368(12) . ?
C281 H281 0.9500 . ?
C281 C280 1.368(12) . ?
C280 H280 0.9500 . ?
C271 H271 0.9500 . ?
C271 C272 1.369(12) . ?
C271 C276 1.373(12) . ?
C273 H273 0.9500 . ?
C273 C274 1.373(12) . ?
C273 C272 1.374(12) . ?
C274 H274 0.9500 . ?
C274 C275 1.368(12) . ?
C272 H272 0.9500 . ?
C275 H275 0.9500 . ?
C275 C276 1.372(12) . ?
C276 H276 0.9500 . ?
C302 H302 0.9500 . ?
C302 C303 1.362(12) . ?
C302 C301 1.366(12) . ?
C303 H303 0.9500 . ?
C303 C304 1.361(12) . ?
C304 H304 0.9500 . ?
C304 C305 1.371(12) . ?
C305 H305 0.9500 . ?
C305 C306 1.372(12) . ?
C306 H306 0.9500 . ?
C306 C301 1.370(12) . ?
C301 H301 0.9500 . ?
C291 H291 0.9500 . ?
C291 C290 1.368(12) . ?
C291 C292 1.367(12) . ?
C289 H289 0.9500 . ?
C289 C294 1.369(12) . ?
C289 C290 1.370(12) . ?
C294 H294 0.9500 . ?
C294 C293 1.367(12) . ?
C290 H290 0.9500 . ?
C293 H293 0.9500 . ?
C293 C292 1.359(12) . ?
C292 H292 0.9500 . ?
C266 H266 0.9500 . ?
C266 C267 1.365(12) . ?
C266 C265 1.372(12) . ?
C267 H267 0.9500 . ?
C267 C268 1.361(12) . ?
C268 H268 0.9500 . ?
C268 C269 1.363(12) . ?
C269 H269 0.9500 . ?
C269 C270 1.367(12) . ?
C270 H270 0.9500 . ?
C270 C265 1.367(12) . ?
C265 H265 0.9500 . ?
C1A H1A 0.9500 . ?
C1A C1B 1.368(15) . ?
C1A C1C 1.366(15) . ?
C1B H1B 0.9500 . ?
C1B C1D 1.373(15) . ?
C1C H1C 0.9500 . ?
C1C C1F 1.365(15) . ?
C1D H1D 0.9500 . ?
C1D C1E 1.364(15) . ?
C1E H1E 0.9500 . ?
C1E C1F 1.365(15) . ?
C1F H1F 0.9500 . ?
C283 H283 0.9500 . ?
C283 C284 1.363(12) . ?
C283 C288 1.368(12) . ?
C284 H284 0.9500 . ?
C284 C285 1.364(11) . ?
C285 H285 0.9500 . ?
C285 C286 1.366(11) . ?
C286 H286 0.9500 . ?
C286 C287 1.364(11) . ?
C287 H287 0.9500 . ?
C287 C288 1.364(11) . ?
C288 H288 0.9500 . ?
C299 H299 0.9500 . ?
C299 C298 1.363(12) . ?
C299 C300 1.369(12) . ?
C298 H298 0.9500 . ?
C298 C297 1.358(12) . ?
C297 H297 0.9500 . ?
C297 C296 1.363(12) . ?
C296 H296 0.9500 . ?
C296 C295 1.367(12) . ?
C295 H295 0.9500 . ?
C295 C300 1.370(12) . ?
C300 H300 0.9500 . ?

loop_
_geom_torsion_atom_site_label_1
_geom_torsion_atom_site_label_2
_geom_torsion_atom_site_label_3
_geom_torsion_atom_site_label_4
_geom_torsion
_geom_torsion_site_symmetry_1
_geom_torsion_site_symmetry_2
_geom_torsion_site_symmetry_3
_geom_torsion_site_symmetry_4
_geom_torsion_publ_flag
Au1 C1 C2 C3 -7(2) . . . . ?
Au1 C1 C2 C7 174.2(11) . . . . ?
Au1 C1 C5 O1 -88.6(18) . . . . ?
Au1 C1 C5 O2 83.5(13) . . . . ?
N1 C28 C29 C30 177.4(14) . . . . ?
N1 C28 C29 C34 -4(3) . . . . ?
N1 C28 C33 C32 -177.5(15) . . . . ?
N1 C28 C33 C37 4(2) . . . . ?
N2 C14 C15 N1 -2(2) . . . . ?
N2 C16 C17 C18 -177.5(15) . . . . ?
N2 C16 C17 C22 1(3) . . . . ?
N2 C16 C21 C20 178.1(15) . . . . ?
N2 C16 C21 C25 -5(2) . . . . ?
N3 C41 C42 N4 -2(2) . . . . ?
N3 C43 C44 C45 175.4(17) . . . . ?
N3 C43 C44 C49 -3(3) . . . . ?
N3 C43 C48 C47 -177.6(16) . . . . ?
N3 C43 C48 C52 7(2) . . . . ?
N4 C55 C56 C57 -177.9(16) . . . . ?
N4 C55 C56 C61 0(3) . . . . ?
N4 C55 C60 C59 178.2(17) . . . . ?
N4 C55 C60 C64 -1(3) . . . . ?
C1 C2 C7 C8 59(2) . . . . ?
C1 C2 C7 C12 -117.1(18) . . . . ?
C2 C1 C5 O1 85(2) . . . . ?
C2 C1 C5 O2 -103.4(15) . . . . ?
C2 C7 C8 C9 -176.2(17) . . . . ?
C2 C7 C12 C11 175(2) . . . . ?
C3 C2 C7 C8 -120.5(16) . . . . ?
C3 C2 C7 C12 64(2) . . . . ?
C5 C1 C2 C3 -178.4(13) . . . . ?
C5 C1 C2 C7 2(2) . . . . ?
C6 O2 C5 O1 -3(2) . . . . ?
C6 O2 C5 C1 -175.7(18) . . . . ?
C7 C8 C9 C10 0(2) . . . . ?
C8 C7 C12 C11 -1(3) . . . . ?
C8 C9 C10 C11 1(3) . . . . ?
C9 C10 C11 C12 -3(4) . . . . ?
C10 C11 C12 C7 3(4) . . . . ?
C12 C7 C8 C9 -0.3(18) . . . . ?
C13 N1 C15 C14 1(2) . . . . ?
C13 N1 C28 C29 89(2) . . . . ?
C13 N1 C28 C33 -93.5(19) . . . . ?
C13 N2 C14 C15 2(2) . . . . ?
C13 N2 C16 C17 -89(2) . . . . ?
C13 N2 C16 C21 91.7(19) . . . . ?
C14 N2 C13 Au1 -175.0(12) . . . . ?
C14 N2 C13 N1 -0.8(17) . . . . ?
C14 N2 C16 C17 92(2) . . . . ?
C14 N2 C16 C21 -87(2) . . . . ?
C15 N1 C13 Au1 173.9(11) . . . . ?
C15 N1 C13 N2 -0.3(17) . . . . ?
C15 N1 C28 C29 -90(2) . . . . ?
C15 N1 C28 C33 88(2) . . . . ?
C16 N2 C13 Au1 6(2) . . . . ?
C16 N2 C13 N1 180.0(14) . . . . ?
C16 N2 C14 C15 -179.2(15) . . . . ?
C16 C17 C18 C19 -2(3) . . . . ?
C16 C17 C22 C23 118(2) . . . . ?
C16 C17 C22 C24 -118(2) . . . . ?
C16 C21 C25 C26 -97(2) . . . . ?
C16 C21 C25 C27 139.0(19) . . . . ?
C17 C16 C21 C20 -2(3) . . . . ?
C17 C16 C21 C25 175.1(18) . . . . ?
C17 C18 C19 C20 2(3) . . . . ?
C18 C17 C22 C23 -64(3) . . . . ?
C18 C17 C22 C24 60(2) . . . . ?
C18 C19 C20 C21 -2(3) . . . . ?
C19 C20 C21 C16 1(3) . . . . ?
C19 C20 C21 C25 -175.4(19) . . . . ?
C20 C21 C25 C26 79(2) . . . . ?
C20 C21 C25 C27 -45(3) . . . . ?
C21 C16 C17 C18 2(3) . . . . ?
C21 C16 C17 C22 -179.5(18) . . . . ?
C22 C17 C18 C19 179.1(19) . . . . ?
C28 N1 C13 Au1 -5(2) . . . . ?
C28 N1 C13 N2 -179.0(14) . . . . ?
C28 N1 C15 C14 -180.0(16) . . . . ?
C28 C29 C30 C31 1(3) . . . . ?
C28 C29 C34 C35 -113(2) . . . . ?
C28 C29 C34 C36 125.0(19) . . . . ?
C28 C33 C37 C38 94(2) . . . . ?
C28 C33 C37 C39 -144.5(17) . . . . ?
C29 C28 C33 C32 0(2) . . . . ?
C29 C28 C33 C37 -178.9(16) . . . . ?
C29 C30 C31 C32 -2(3) . . . . ?
C30 C29 C34 C35 66(2) . . . . ?
C30 C29 C34 C36 -56(2) . . . . ?
C30 C31 C32 C33 2(3) . . . . ?
C31 C32 C33 C28 -1(3) . . . . ?
C31 C32 C33 C37 178.0(18) . . . . ?
C32 C33 C37 C38 -85(2) . . . . ?
C32 C33 C37 C39 37(3) . . . . ?
C33 C28 C29 C30 0(2) . . . . ?
C33 C28 C29 C34 178.7(17) . . . . ?
C34 C29 C30 C31 -177.9(17) . . . . ?
C40 N3 C41 C42 3(2) . . . . ?
C40 N3 C43 C44 89(2) . . . . ?
C40 N3 C43 C48 -97(2) . . . . ?
C40 N4 C42 C41 0(2) . . . . ?
C40 N4 C55 C56 91(2) . . . . ?
C40 N4 C55 C60 -90(2) . . . . ?
C41 N3 C40 Au2 177.9(15) . . . . ?
C41 N3 C40 N4 -3(2) . . . . ?
C41 N3 C43 C44 -86(2) . . . . ?
C41 N3 C43 C48 89(2) . . . . ?
C42 N4 C40 Au2 -179.1(14) . . . . ?
C42 N4 C40 N3 2(2) . . . . ?
C42 N4 C55 C56 -88(2) . . . . ?
C42 N4 C55 C60 91(2) . . . . ?
C43 N3 C40 Au2 3(3) . . . . ?
C43 N3 C40 N4 -178.4(15) . . . . ?
C43 N3 C41 C42 178.6(15) . . . . ?
C43 C44 C45 C46 0.3(19) . . . . ?
C43 C44 C49 C50 135(2) . . . . ?
C43 C44 C49 C51 -105(2) . . . . ?
C43 C48 C52 C53 95(2) . . . . ?
C43 C48 C52 C54 -138.8(18) . . . . ?
C44 C43 C48 C47 -4(2) . . . . ?
C44 C43 C48 C52 -179.0(16) . . . . ?
C44 C45 C46 C47 0(3) . . . . ?
C45 C44 C49 C50 -44(3) . . . . ?
C45 C44 C49 C51 77(3) . . . . ?
C45 C46 C47 C48 -2(3) . . . . ?
C46 C47 C48 C43 4(3) . . . . ?
C46 C47 C48 C52 179.6(19) . . . . ?
C47 C48 C52 C53 -80(2) . . . . ?
C47 C48 C52 C54 46(2) . . . . ?
C48 C43 C44 C45 1.5(17) . . . . ?
C48 C43 C44 C49 -177(2) . . . . ?
C49 C44 C45 C46 178(3) . . . . ?
C55 N4 C40 Au2 2(3) . . . . ?
C55 N4 C40 N3 -177.3(18) . . . . ?
C55 N4 C42 C41 179.4(19) . . . . ?
C55 C56 C57 C58 1(3) . . . . ?
C55 C56 C61 C62 -116(3) . . . . ?
C55 C56 C61 C63 113(3) . . . . ?
C55 C60 C64 C65 -123(2) . . . . ?
C55 C60 C64 C66 114(2) . . . . ?
C56 C55 C60 C59 -3(3) . . . . ?
C56 C55 C60 C64 177.8(19) . . . . ?
C56 C57 C58 C59 -5(3) . . . . ?
C57 C56 C61 C62 62(3) . . . . ?
C57 C56 C61 C63 -69(3) . . . . ?
C57 C58 C59 C60 5(4) . . . . ?
C58 C59 C60 C55 -1(3) . . . . ?
C58 C59 C60 C64 178(2) . . . . ?
C59 C60 C64 C65 57(3) . . . . ?
C59 C60 C64 C66 -65(3) . . . . ?
C60 C55 C56 C57 3(3) . . . . ?
C60 C55 C56 C61 -179.4(17) . . . . ?
C61 C56 C57 C58 -177.0(18) . . . . ?
Au5 C133 C134 C135 8(2) . . . . ?
Au5 C133 C134 C139 -174.6(11) . . . . ?
Au5 C133 C137 O5 65(2) . . . . ?
Au5 C133 C137 O6 -108.8(14) . . . . ?
N9 C146 C147 N10 -1(2) . . . . ?
N9 C148 C149 C150 -179.5(16) . . . . ?
N9 C148 C149 C154 -2(3) . . . . ?
N9 C148 C153 C152 -179.8(14) . . . . ?
N9 C148 C153 C157 1(2) . . . . ?
N10 C160 C161 C162 179.9(14) . . . . ?
N10 C160 C161 C166 -5(2) . . . . ?
N10 C160 C165 C164 -179.0(16) . . . . ?
N10 C160 C165 C169 0(3) . . . . ?
N11 C173 C174 N12 -1.4(19) . . . . ?
N11 C175 C176 C177 -174.2(14) . . . . ?
N11 C175 C176 C181 4(2) . . . . ?
N11 C175 C180 C179 175.3(14) . . . . ?
N11 C175 C180 C184 -5(2) . . . . ?
N12 C187 C192 C191 -175.4(15) . . . . ?
N12 C187 C192 C196 4(3) . . . . ?
N12 C187 C188 C189 176.1(14) . . . . ?
N12 C187 C188 C193 -4(2) . . . . ?
C133 C134 C139 C144 33(2) . . . . ?
C133 C134 C139 C140 -147.2(18) . . . . ?
C134 C133 C137 O5 -115.8(19) . . . . ?
C134 C133 C137 O6 70.0(19) . . . . ?
C134 C139 C144 C143 -178(2) . . . . ?
C134 C139 C140 C141 176.9(18) . . . . ?
C135 C134 C139 C144 -149.2(16) . . . . ?
C135 C134 C139 C140 31(2) . . . . ?
C137 C133 C134 C135 -170.9(13) . . . . ?
C137 C133 C134 C139 7(2) . . . . ?
C138 O6 C137 O5 3(3) . . . . ?
C138 O6 C137 C133 177.4(19) . . . . ?
C172 N11 C173 C174 2.1(19) . . . . ?
C172 N11 C175 C176 -79(2) . . . . ?
C172 N11 C175 C180 103.6(19) . . . . ?
C172 N12 C174 C173 0(2) . . . . ?
C172 N12 C187 C192 81(2) . . . . ?
C172 N12 C187 C188 -94.9(19) . . . . ?
C173 N11 C172 Au6 -173.6(11) . . . . ?
C173 N11 C172 N12 -1.8(18) . . . . ?
C173 N11 C175 C176 109.1(18) . . . . ?
C173 N11 C175 C180 -68(2) . . . . ?
C174 N12 C172 Au6 173.1(12) . . . . ?
C174 N12 C172 N11 1.0(18) . . . . ?
C174 N12 C187 C192 -100(2) . . . . ?
C174 N12 C187 C188 84(2) . . . . ?
C175 N11 C172 Au6 14(2) . . . . ?
C175 N11 C172 N12 -174.3(15) . . . . ?
C175 N11 C173 C174 174.8(15) . . . . ?
C175 C176 C177 C178 -2(3) . . . . ?
C175 C176 C181 C183 126.2(19) . . . . ?
C175 C176 C181 C182 -111(2) . . . . ?
C175 C180 C184 C185 -120(2) . . . . ?
C175 C180 C184 C186 115(2) . . . . ?
C176 C175 C180 C179 -2(2) . . . . ?
C176 C175 C180 C184 177.8(16) . . . . ?
C176 C177 C178 C179 0(3) . . . . ?
C177 C176 C181 C183 -56(3) . . . . ?
C177 C176 C181 C182 67(2) . . . . ?
C177 C178 C179 C180 2(3) . . . . ?
C178 C179 C180 C175 -1(2) . . . . ?
C178 C179 C180 C184 179.9(16) . . . . ?
C179 C180 C184 C185 60(2) . . . . ?
C179 C180 C184 C186 -66(2) . . . . ?
C180 C175 C176 C177 3(2) . . . . ?
C180 C175 C176 C181 -179.5(17) . . . . ?
C181 C176 C177 C178 -179.5(18) . . . . ?
C187 N12 C172 Au6 -8(2) . . . . ?
C187 N12 C172 N11 179.9(14) . . . . ?
C187 N12 C174 C173 -178.7(15) . . . . ?
C187 C192 C191 C190 -1(3) . . . . ?
C187 C192 C196 C197 101(2) . . . . ?
C187 C192 C196 C198 -131(2) . . . . ?
C187 C188 C193 C194 89(2) . . . . ?
C187 C188 C193 C195 -141.7(17) . . . . ?
C192 C187 C188 C189 0(2) . . . . ?
C192 C187 C188 C193 -179.6(16) . . . . ?
C192 C191 C190 C189 2(3) . . . . ?
C191 C192 C196 C197 -80(2) . . . . ?
C191 C192 C196 C198 48(3) . . . . ?
C191 C190 C189 C188 -1(3) . . . . ?
C190 C189 C188 C187 0(3) . . . . ?
C190 C189 C188 C193 179.9(18) . . . . ?
C189 C188 C193 C194 -91(2) . . . . ?
C189 C188 C193 C195 39(2) . . . . ?
C188 C187 C192 C191 1(3) . . . . ?
C188 C187 C192 C196 179.8(17) . . . . ?
C196 C192 C191 C190 179.3(18) . . . . ?
C139 C144 C143 C142 -1(4) . . . . ?
C144 C139 C140 C141 -3(3) . . . . ?
C142 C141 C140 C139 4(4) . . . . ?
C143 C142 C141 C140 -4(4) . . . . ?
C141 C142 C143 C144 2(4) . . . . ?
C140 C139 C144 C143 2(3) . . . . ?
C145 N9 C146 C147 1(2) . . . . ?
C145 N9 C148 C149 89(2) . . . . ?
C145 N9 C148 C153 -91(2) . . . . ?
C145 N10 C147 C146 0(2) . . . . ?
C145 N10 C160 C161 101.1(19) . . . . ?
C145 N10 C160 C165 -78(2) . . . . ?
C146 N9 C145 Au5 176.2(13) . . . . ?
C146 N9 C145 N10 -0.9(19) . . . . ?
C146 N9 C148 C149 -90(2) . . . . ?
C146 N9 C148 C153 90(2) . . . . ?
C147 N10 C145 Au5 -176.9(12) . . . . ?
C147 N10 C145 N9 0.3(19) . . . . ?
C147 N10 C160 C161 -79(2) . . . . ?
C147 N10 C160 C165 102(2) . . . . ?
C148 N9 C145 Au5 -3(2) . . . . ?
C148 N9 C145 N10 -179.9(14) . . . . ?
C148 N9 C146 C147 -179.7(15) . . . . ?
C148 C149 C150 C151 -1(3) . . . . ?
C148 C149 C154 C156 113(2) . . . . ?
C148 C149 C154 C155 -120(2) . . . . ?
C148 C153 C157 C159 -117.1(19) . . . . ?
C148 C153 C157 C158 116.1(19) . . . . ?
C149 C148 C153 C152 0(3) . . . . ?
C149 C148 C153 C157 -179.7(16) . . . . ?
C149 C150 C151 C152 1(3) . . . . ?
C150 C149 C154 C156 -70(3) . . . . ?
C150 C149 C154 C155 58(3) . . . . ?
C150 C151 C152 C153 0(3) . . . . ?
C151 C152 C153 C148 0(3) . . . . ?
C151 C152 C153 C157 179.4(17) . . . . ?
C152 C153 C157 C159 63(2) . . . . ?
C152 C153 C157 C158 -64(2) . . . . ?
C153 C148 C149 C150 1(3) . . . . ?
C153 C148 C149 C154 178.6(17) . . . . ?
C154 C149 C150 C151 -179.2(18) . . . . ?
C160 N10 C145 Au5 3(2) . . . . ?
C160 N10 C145 N9 -179.9(13) . . . . ?
C160 N10 C147 C146 -179.3(15) . . . . ?
C160 C161 C162 C163 -4(3) . . . . ?
C160 C161 C166 C167 -86(2) . . . . ?
C160 C161 C166 C168 153.0(18) . . . . ?
C160 C165 C169 C170 136(2) . . . . ?
C160 C165 C169 C171 -103(2) . . . . ?
C161 C160 C165 C164 2(3) . . . . ?
C161 C160 C165 C169 -178.4(19) . . . . ?
C161 C162 C163 C164 7(3) . . . . ?
C162 C161 C166 C167 89(2) . . . . ?
C162 C161 C166 C168 -32(2) . . . . ?
C162 C163 C164 C165 -6(3) . . . . ?
C163 C164 C165 C160 2(3) . . . . ?
C163 C164 C165 C169 -178(2) . . . . ?
C164 C165 C169 C170 -44(3) . . . . ?
C164 C165 C169 C171 77(3) . . . . ?
C165 C160 C161 C162 -1(3) . . . . ?
C165 C160 C161 C166 173.7(17) . . . . ?
C166 C161 C162 C163 -178.4(17) . . . . ?
Au3 C67 C68 C69 -3(2) . . . . ?
Au3 C67 C68 C73 -178.8(11) . . . . ?
Au3 C67 C71 O3 -74.0(17) . . . . ?
Au3 C67 C71 O4 103.5(12) . . . . ?
N5 C94 C95 C96 176.9(15) . . . . ?
N5 C94 C95 C100 -5(2) . . . . ?
N5 C94 C99 C98 -174.6(15) . . . . ?
N5 C94 C99 C103 6(2) . . . . ?
N6 C80 C81 N5 4(2) . . . . ?
N6 C82 C83 C84 179.7(16) . . . . ?
N6 C82 C83 C88 -1(3) . . . . ?
N6 C82 C87 C86 178.7(16) . . . . ?
N6 C82 C87 C91 -3(2) . . . . ?
N7 C107 C108 N8 2(2) . . . . ?
N7 C109 C110 C111 -178.4(17) . . . . ?
N7 C109 C110 C115 0(3) . . . . ?
N7 C109 C114 C113 176(2) . . . . ?
N7 C109 C114 C118 1(4) . . . . ?
N8 C121 C122 C123 175.3(16) . . . . ?
N8 C121 C122 C127 -2(2) . . . . ?
N8 C121 C126 C125 -177.3(16) . . . . ?
N8 C121 C126 C130 2(2) . . . . ?
C67 C68 C73 C74 -59(2) . . . . ?
C67 C68 C73 C78 123.6(18) . . . . ?
C68 C67 C71 O3 104.4(18) . . . . ?
C68 C67 C71 O4 -78.1(17) . . . . ?
C68 C73 C74 C75 -179.7(19) . . . . ?
C68 C73 C78 C77 -180.0(19) . . . . ?
C69 C68 C73 C74 125.5(17) . . . . ?
C69 C68 C73 C78 -52(2) . . . . ?
C71 C67 C68 C69 178.5(13) . . . . ?
C71 C67 C68 C73 3(2) . . . . ?
C72 O4 C71 O3 0(2) . . . . ?
C72 O4 C71 C67 -178.1(17) . . . . ?
C73 C74 C75 C76 0(4) . . . . ?
C74 C73 C78 C77 2(3) . . . . ?
C74 C75 C76 C77 2(4) . . . . ?
C75 C76 C77 C78 -2(4) . . . . ?
C76 C77 C78 C73 0(4) . . . . ?
C78 C73 C74 C75 -2(3) . . . . ?
C79 N5 C81 C80 -3(2) . . . . ?
C79 N5 C94 C95 90.6(19) . . . . ?
C79 N5 C94 C99 -90.5(19) . . . . ?
C79 N6 C80 C81 -3(2) . . . . ?
C79 N6 C82 C83 94(2) . . . . ?
C79 N6 C82 C87 -85(2) . . . . ?
C80 N6 C79 Au3 -171.5(13) . . . . ?
C80 N6 C79 N5 0.6(18) . . . . ?
C80 N6 C82 C83 -88(2) . . . . ?
C80 N6 C82 C87 94(2) . . . . ?
C81 N5 C79 Au3 174.2(12) . . . . ?
C81 N5 C79 N6 1.8(18) . . . . ?
C81 N5 C94 C95 -93(2) . . . . ?
C81 N5 C94 C99 86(2) . . . . ?
C82 N6 C79 Au3 7(2) . . . . ?
C82 N6 C79 N5 179.1(15) . . . . ?
C82 N6 C80 C81 178.8(16) . . . . ?
C82 C83 C84 C85 1(3) . . . . ?
C82 C83 C88 C89 142(2) . . . . ?
C82 C83 C88 C90 -89(2) . . . . ?
C82 C87 C91 C92 126.3(19) . . . . ?
C82 C87 C91 C93 -110(2) . . . . ?
C83 C82 C87 C86 1(3) . . . . ?
C83 C82 C87 C91 179.1(18) . . . . ?
C83 C84 C85 C86 2(3) . . . . ?
C84 C83 C88 C89 -39(3) . . . . ?
C84 C83 C88 C90 90(2) . . . . ?
C84 C85 C86 C87 -4(3) . . . . ?
C85 C86 C87 C82 2(3) . . . . ?
C85 C86 C87 C91 -176.0(18) . . . . ?
C86 C87 C91 C92 -55(3) . . . . ?
C86 C87 C91 C93 68(2) . . . . ?
C87 C82 C83 C84 -2(3) . . . . ?
C87 C82 C83 C88 176.8(18) . . . . ?
C88 C83 C84 C85 -178.2(19) . . . . ?
C94 N5 C79 Au3 -9(2) . . . . ?
C94 N5 C79 N6 178.3(14) . . . . ?
C94 N5 C81 C80 180.0(15) . . . . ?
C94 C95 C96 C97 -1(3) . . . . ?
C94 C95 C100 C101 -111.9(19) . . . . ?
C94 C95 C100 C102 129.6(18) . . . . ?
C94 C99 C103 C104 -131.5(18) . . . . ?
C94 C99 C103 C105 102(2) . . . . ?
C95 C94 C99 C98 4(3) . . . . ?
C95 C94 C99 C103 -174.7(17) . . . . ?
C95 C96 C97 C98 2(3) . . . . ?
C96 C95 C100 C101 66(2) . . . . ?
C96 C95 C100 C102 -53(2) . . . . ?
C96 C97 C98 C99 1(3) . . . . ?
C97 C98 C99 C94 -4(3) . . . . ?
C97 C98 C99 C103 175.2(19) . . . . ?
C98 C99 C103 C104 50(3) . . . . ?
C98 C99 C103 C105 -76(2) . . . . ?
C99 C94 C95 C96 -2(3) . . . . ?
C99 C94 C95 C100 175.9(17) . . . . ?
C100 C95 C96 C97 -179.0(17) . . . . ?
C106 N7 C107 C108 -2(2) . . . . ?
C106 N7 C109 C110 -90(2) . . . . ?
C106 N7 C109 C114 91(3) . . . . ?
C106 N8 C108 C107 -0.8(19) . . . . ?
C106 N8 C121 C122 89(2) . . . . ?
C106 N8 C121 C126 -93(2) . . . . ?
C107 N7 C106 Au4 178.9(12) . . . . ?
C107 N7 C106 N8 1.3(19) . . . . ?
C107 N7 C109 C110 88(2) . . . . ?
C107 N7 C109 C114 -91(2) . . . . ?
C108 N8 C106 Au4 -177.9(12) . . . . ?
C108 N8 C106 N7 -0.3(19) . . . . ?
C108 N8 C121 C122 -87(2) . . . . ?
C108 N8 C121 C126 90(2) . . . . ?
C109 N7 C106 Au4 -3(3) . . . . ?
C109 N7 C106 N8 179.3(17) . . . . ?
C109 N7 C107 C108 -179.8(18) . . . . ?
C109 C110 C111 C112 0(3) . . . . ?
C109 C110 C115 C116 -134.6(19) . . . . ?
C109 C110 C115 C117 104(2) . . . . ?
C109 C114 C118 C120 -112(3) . . . . ?
C109 C114 C118 C119 114(3) . . . . ?
C110 C109 C114 C113 -2(4) . . . . ?
C110 C109 C114 C118 -177(2) . . . . ?
C110 C111 C112 C113 2(5) . . . . ?
C111 C110 C115 C116 43(3) . . . . ?
C111 C110 C115 C117 -78(2) . . . . ?
C111 C112 C113 C114 -4(6) . . . . ?
C112 C113 C114 C109 4(5) . . . . ?
C112 C113 C114 C118 179(3) . . . . ?
C113 C114 C118 C120 73(4) . . . . ?
C113 C114 C118 C119 -61(4) . . . . ?
C114 C109 C110 C111 0(3) . . . . ?
C114 C109 C110 C115 178(2) . . . . ?
C115 C110 C111 C112 -178(2) . . . . ?
C121 N8 C106 Au4 5(2) . . . . ?
C121 N8 C106 N7 -177.5(16) . . . . ?
C121 N8 C108 C107 176.5(15) . . . . ?
C121 C122 C123 C124 1(3) . . . . ?
C121 C122 C127 C128 -136(2) . . . . ?
C121 C122 C127 C129 99(2) . . . . ?
C121 C126 C130 C131 101(2) . . . . ?
C121 C126 C130 C132 -138.5(19) . . . . ?
C122 C121 C126 C125 1(3) . . . . ?
C122 C121 C126 C130 179.4(17) . . . . ?
C122 C123 C124 C125 2(3) . . . . ?
C123 C122 C127 C128 47(3) . . . . ?
C123 C122 C127 C129 -78(2) . . . . ?
C123 C124 C125 C126 -4(3) . . . . ?
C124 C125 C126 C121 3(3) . . . . ?
C124 C125 C126 C130 -176.1(19) . . . . ?
C125 C126 C130 C131 -81(2) . . . . ?
C125 C126 C130 C132 40(3) . . . . ?
C126 C121 C122 C123 -2(3) . . . . ?
C126 C121 C122 C127 -179.7(16) . . . . ?
C127 C122 C123 C124 178.4(18) . . . . ?
Au7 C199 C200 C201 -7(2) . . . . ?
Au7 C199 C200 C205 176.7(10) . . . . ?
O7 C203 C199 Au7 -63.4(18) . . . . ?
O7 C203 C199 C200 116.5(18) . . . . ?
O8 C203 C199 Au7 109.9(12) . . . . ?
O8 C203 C199 C200 -70.2(17) . . . . ?
N13 C212 C213 N14 2(2) . . . . ?
N13 C214 C215 C216 177.6(15) . . . . ?
N13 C214 C215 C220 -1(2) . . . . ?
N13 C214 C219 C218 -178.4(15) . . . . ?
N13 C214 C219 C223 7(2) . . . . ?
N14 C226 C227 C228 -178.6(15) . . . . ?
N14 C226 C227 C232 2(3) . . . . ?
N14 C226 C231 C230 -179.7(15) . . . . ?
N14 C226 C231 C235 -1(3) . . . . ?
N15 C239 C240 N16 -1.4(17) . . . . ?
N15 C241 C242 C243 178.9(15) . . . . ?
N15 C241 C242 C247 -2(2) . . . . ?
N15 C241 C246 C245 -178(2) . . . . ?
N15 C241 C246 C250 -1(3) . . . . ?
N16 C253 C254 C255 -173.9(13) . . . . ?
N16 C253 C254 C259 3(2) . . . . ?
N16 C253 C258 C257 175.7(14) . . . . ?
N16 C253 C258 C262 -3(2) . . . . ?
C203 C199 C200 C201 173.2(13) . . . . ?
C203 C199 C200 C205 -3(2) . . . . ?
C199 C200 C205 C206 -44(2) . . . . ?
C199 C200 C205 C210 134.7(17) . . . . ?
C200 C205 C206 C207 176.3(16) . . . . ?
C200 C205 C210 C209 -174.5(19) . . . . ?
C201 C200 C205 C206 139.4(15) . . . . ?
C201 C200 C205 C210 -42(2) . . . . ?
C204 O8 C203 O7 -6(2) . . . . ?
C204 O8 C203 C199 -179.1(14) . . . . ?
C205 C206 C207 C208 -2(3) . . . . ?
C206 C205 C210 C209 4(3) . . . . ?
C206 C207 C208 C209 4(3) . . . . ?
C207 C208 C209 C210 -2(4) . . . . ?
C208 C209 C210 C205 -2(4) . . . . ?
C210 C205 C206 C207 -3(3) . . . . ?
C211 N13 C212 C213 1(2) . . . . ?
C211 N13 C214 C215 86.9(19) . . . . ?
C211 N13 C214 C219 -93.8(18) . . . . ?
C211 N14 C213 C212 -4(2) . . . . ?
C211 N14 C226 C227 -94.6(19) . . . . ?
C211 N14 C226 C231 84(2) . . . . ?
C212 N13 C211 Au7 177.9(12) . . . . ?
C212 N13 C211 N14 -3.1(18) . . . . ?
C212 N13 C214 C215 -94(2) . . . . ?
C212 N13 C214 C219 85(2) . . . . ?
C213 N14 C211 Au7 -176.9(11) . . . . ?
C213 N14 C211 N13 4.0(17) . . . . ?
C213 N14 C226 C227 85(2) . . . . ?
C213 N14 C226 C231 -96(2) . . . . ?
C214 N13 C211 Au7 -3(2) . . . . ?
C214 N13 C211 N14 175.8(13) . . . . ?
C214 N13 C212 C213 -177.9(15) . . . . ?
C214 C215 C216 C217 1(3) . . . . ?
C214 C215 C220 C221 116(2) . . . . ?
C214 C215 C220 C222 -120(2) . . . . ?
C214 C219 C223 C225 100(2) . . . . ?
C214 C219 C223 C224 -131(2) . . . . ?
C215 C214 C219 C218 1(3) . . . . ?
C215 C214 C219 C223 -174.0(17) . . . . ?
C215 C216 C217 C218 1(3) . . . . ?
C216 C215 C220 C221 -63(2) . . . . ?
C216 C215 C220 C222 61(2) . . . . ?
C216 C217 C218 C219 -1(3) . . . . ?
C217 C218 C219 C214 1(3) . . . . ?
C217 C218 C219 C223 176(2) . . . . ?
C218 C219 C223 C225 -75(2) . . . . ?
C218 C219 C223 C224 54(3) . . . . ?
C219 C214 C215 C216 -2(3) . . . . ?
C219 C214 C215 C220 179.4(17) . . . . ?
C220 C215 C216 C217 179.9(19) . . . . ?
C226 N14 C211 Au7 2(2) . . . . ?
C226 N14 C211 N13 -176.6(14) . . . . ?
C226 N14 C213 C212 177.1(16) . . . . ?
C226 C227 C228 C229 -2(3) . . . . ?
C226 C227 C232 C234 -125(2) . . . . ?
C226 C227 C232 C233 110(2) . . . . ?
C226 C231 C235 C236 117(2) . . . . ?
C226 C231 C235 C237 -115(2) . . . . ?
C227 C226 C231 C230 -1(3) . . . . ?
C227 C226 C231 C235 178.0(17) . . . . ?
C227 C228 C229 C230 -1(3) . . . . ?
C228 C227 C232 C234 55(3) . . . . ?
C228 C227 C232 C233 -70(3) . . . . ?
C228 C229 C230 C231 3(3) . . . . ?
C229 C230 C231 C226 -2(3) . . . . ?
C229 C230 C231 C235 179.3(18) . . . . ?
C230 C231 C235 C236 -65(2) . . . . ?
C230 C231 C235 C237 63(2) . . . . ?
C231 C226 C227 C228 2(3) . . . . ?
C231 C226 C227 C232 -177.4(18) . . . . ?
C232 C227 C228 C229 178.3(18) . . . . ?
C238 N15 C239 C240 0.5(16) . . . . ?
C238 N15 C241 C242 99.0(17) . . . . ?
C238 N15 C241 C246 -81(2) . . . . ?
C238 N16 C240 C239 1.9(17) . . . . ?
C238 N16 C253 C254 -104.3(16) . . . . ?
C238 N16 C253 C258 79.8(19) . . . . ?
C239 N15 C238 Au8 -172.6(10) . . . . ?
C239 N15 C238 N16 0.7(15) . . . . ?
C239 N15 C241 C242 -84.3(18) . . . . ?
C239 N15 C241 C246 95(2) . . . . ?
C240 N16 C238 Au8 171.1(11) . . . . ?
C240 N16 C238 N15 -1.6(15) . . . . ?
C240 N16 C253 C254 72.3(18) . . . . ?
C240 N16 C253 C258 -103.7(17) . . . . ?
C241 N15 C238 Au8 5(2) . . . . ?
C241 N15 C238 N16 177.8(13) . . . . ?
C241 N15 C239 C240 -176.8(13) . . . . ?
C241 C242 C243 C244 -1(3) . . . . ?
C241 C242 C247 C249 150.9(14) . . . . ?
C241 C242 C247 C248 -82.5(19) . . . . ?
C241 C246 C250 C252 -108(2) . . . . ?
C241 C246 C250 C251 130(2) . . . . ?
C242 C241 C246 C245 2(3) . . . . ?
C242 C241 C246 C250 178.9(18) . . . . ?
C242 C243 C244 C245 2(4) . . . . ?
C243 C242 C247 C249 -30(2) . . . . ?
C243 C242 C247 C248 97(2) . . . . ?
C243 C244 C245 C246 0(4) . . . . ?
C244 C245 C246 C241 -2(4) . . . . ?
C244 C245 C246 C250 -178(3) . . . . ?
C245 C246 C250 C252 69(3) . . . . ?
C245 C246 C250 C251 -53(3) . . . . ?
C246 C241 C242 C243 -1(3) . . . . ?
C246 C241 C242 C247 178.4(17) . . . . ?
C247 C242 C243 C244 180(2) . . . . ?
C253 N16 C238 Au8 -12(2) . . . . ?
C253 N16 C238 N15 175.3(13) . . . . ?
C253 N16 C240 C239 -175.1(13) . . . . ?
C253 C254 C255 C256 -3(2) . . . . ?
C253 C254 C259 C260 120.2(18) . . . . ?
C253 C254 C259 C261 -116.9(17) . . . . ?
C253 C258 C262 C264 108.5(18) . . . . ?
C253 C258 C262 C263 -129.0(18) . . . . ?
C254 C253 C258 C257 0(2) . . . . ?
C254 C253 C258 C262 -178.9(14) . . . . ?
C254 C255 C256 C257 3(3) . . . . ?
C255 C254 C259 C260 -63(2) . . . . ?
C255 C254 C259 C261 60(2) . . . . ?
C255 C256 C257 C258 -1(3) . . . . ?
C256 C257 C258 C253 -1(3) . . . . ?
C256 C257 C258 C262 178.2(17) . . . . ?
C257 C258 C262 C264 -70(2) . . . . ?
C257 C258 C262 C263 52(2) . . . . ?
C258 C253 C254 C255 2(2) . . . . ?
C258 C253 C254 C259 179.3(14) . . . . ?
C259 C254 C255 C256 179.4(16) . . . . ?
C277 C282 C281 C280 -1(5) . . . . ?
C278 C279 C280 C281 -3(4) . . . . ?
C278 C277 C282 C281 -1(4) . . . . ?
C282 C277 C278 C279 2(2) . . . . ?
C282 C281 C280 C279 3(5) . . . . ?
C280 C279 C278 C277 1(2) . . . . ?
C273 C274 C275 C276 1(3) . . . . ?
C274 C273 C272 C271 -2(3) . . . . ?
C274 C275 C276 C271 0(4) . . . . ?
C272 C271 C276 C275 -2(3) . . . . ?
C272 C273 C274 C275 0(2) . . . . ?
C276 C271 C272 C273 3(3) . . . . ?
C302 C303 C304 C305 -1(2) . . . . ?
C303 C302 C301 C306 3(4) . . . . ?
C303 C304 C305 C306 1(4) . . . . ?
C304 C305 C306 C301 1(5) . . . . ?
C305 C306 C301 C302 -3(5) . . . . ?
C301 C302 C303 C304 -1(2) . . . . ?
C289 C294 C293 C292 2(3) . . . . ?
C294 C289 C290 C291 -1(3) . . . . ?
C294 C293 C292 C291 -3(4) . . . . ?
C290 C291 C292 C293 2(4) . . . . ?
C290 C289 C294 C293 0(2) . . . . ?
C292 C291 C290 C289 0(3) . . . . ?
C266 C267 C268 C269 -1(2) . . . . ?
C267 C266 C265 C270 2(5) . . . . ?
C267 C268 C269 C270 2(5) . . . . ?
C268 C269 C270 C265 0(6) . . . . ?
C269 C270 C265 C266 -2(7) . . . . ?
C265 C266 C267 C268 -1(3) . . . . ?
C1A C1B C1D C1E 17(11) . . . . ?
C1A C1C C1F C1E 4(9) . . . . ?
C1B C1A C1C C1F 7(9) . . . . ?
C1B C1D C1E C1F -7(11) . . . . ?
C1C C1A C1B C1D -17(11) . . . . ?
C1D C1E C1F C1C -3(9) . . . . ?
C283 C284 C285 C286 2(2) . . . . ?
C284 C283 C288 C287 0(3) . . . . ?
C284 C285 C286 C287 -4(3) . . . . ?
C285 C286 C287 C288 5(4) . . . . ?
C286 C287 C288 C283 -3(4) . . . . ?
C288 C283 C284 C285 0.3(19) . . . . ?
C299 C298 C297 C296 1(2) . . . . ?
C298 C299 C300 C295 -4(5) . . . . ?
C298 C297 C296 C295 -2(4) . . . . ?
C297 C296 C295 C300 0(5) . . . . ?
C296 C295 C300 C299 3(5) . . . . ?
C300 C299 C298 C297 2(2) . . . . ?

loop_
_twin_individual_id
_twin_individual_mass_fraction_refined
1 0.8144(7)
2 0.1856(7)
